data_7160401
loop_
_publ_author_name
'Ousaka, Naoki'
'MacLachlan, Mark J.'
'Akine, Shigehisa'
'Fujikawa, Shigenori'

_publ_section_title
;
 Stabilization of optically inactive &#x3b1;-helices of peptidic foldamers
 through sequence control and <i>i</i>, <i>i</i> + 4 stapling.
;
_journal_issue 14
_journal_name_full 'Organic &amp; biomolecular chemistry'
_journal_page_first 3366
_journal_page_last 3371
_journal_paper_doi 10.1039/d5ob00244c
_journal_volume 23
_journal_year 2025
_chemical_formula_moiety C82H123.30Cl1.20N14.70O14
_chemical_formula_sum 'C82 H123.3 Cl1.2 N14.7 O14'
_chemical_formula_weight 1581.59
_chemical_name_common C74H111N11O14(MeCN)3.7(CH2Cl2)0.6
_chemical_name_systematic 1C7
_space_group_crystal_system triclinic
_space_group_IT_number 2
_space_group_name_Hall '-P 1'
_space_group_name_H-M_alt 'P -1'
_atom_sites_solution_hydrogens geom
_audit_creation_method SHELXL-2014/7
_audit_update_record
;
2025-02-03 deposited with the CCDC.	2025-03-05 downloaded from the CCDC.
;
_cell_angle_alpha 67.450(2)
_cell_angle_beta 64.256(2)
_cell_angle_gamma 83.470(2)
_cell_formula_units_Z 4
_cell_length_a 20.3500(7)
_cell_length_b 22.3725(7)
_cell_length_c 23.1066(7)
_cell_measurement_reflns_used 113604
_cell_measurement_temperature 100
_cell_measurement_theta_max 66.763
_cell_measurement_theta_min 2.143
_cell_volume 8733.7(5)
_computing_cell_refinement 'SAINT V8.37A/APEX3 (Bruker AXS Inc., 2015)'
_computing_data_collection 'Bruker Instrument Service V4.2.9 '
_computing_data_reduction 'SAINT V8.37A/APEX3 (Bruker AXS Inc., 2015)'
_computing_molecular_graphics ORTEP-3
_computing_publication_material ORTEP-3
_computing_structure_refinement 'SHELXL-2014 (Sheldrick, 2014)'
_computing_structure_solution 'SHELXT (Sheldrick, 2014)'
_diffrn_ambient_temperature 100
_diffrn_detector_area_resol_mean 10.4167
_diffrn_measured_fraction_theta_full 0.995
_diffrn_measured_fraction_theta_max 0.995
_diffrn_measurement_device_type 'Bruker D8 goniometer'
_diffrn_measurement_method 'phi and omega scans'
_diffrn_radiation_type CuK\a
_diffrn_radiation_wavelength 1.54178
_diffrn_reflns_av_R_equivalents 0.1200
_diffrn_reflns_av_unetI/netI 0.1019
_diffrn_reflns_Laue_measured_fraction_full 0.995
_diffrn_reflns_Laue_measured_fraction_max 0.995
_diffrn_reflns_limit_h_max 24
_diffrn_reflns_limit_h_min -24
_diffrn_reflns_limit_k_max 26
_diffrn_reflns_limit_k_min -26
_diffrn_reflns_limit_l_max 25
_diffrn_reflns_limit_l_min -27
_diffrn_reflns_number 113604
_diffrn_reflns_point_group_measured_fraction_full 0.995
_diffrn_reflns_point_group_measured_fraction_max 0.995
_diffrn_reflns_theta_full 66.763
_diffrn_reflns_theta_max 66.763
_diffrn_reflns_theta_min 2.143
_diffrn_source 'fine-focus rotating anode'
_exptl_absorpt_coefficient_mu 0.996
_exptl_absorpt_correction_T_max 0.7528
_exptl_absorpt_correction_T_min 0.5862
_exptl_absorpt_correction_type multi-scan
_exptl_absorpt_process_details 'SADABS-2014/5 (Sheldrick, 1996 / Bruker AXS)'
_exptl_crystal_colour colorless
_exptl_crystal_density_diffrn 1.203
_exptl_crystal_description prismatic
_exptl_crystal_F_000 3402
_exptl_crystal_recrystallization_method 'Re-crystallisation from solvent: acetonitril/dichloromethane'
_exptl_crystal_size_max 0.180
_exptl_crystal_size_mid 0.150
_exptl_crystal_size_min 0.070
_refine_diff_density_max 0.736
_refine_diff_density_min -0.436
_refine_diff_density_rms 0.074
_refine_ls_extinction_method none
_refine_ls_goodness_of_fit_ref 1.011
_refine_ls_hydrogen_treatment constr
_refine_ls_matrix_type full
_refine_ls_number_parameters 2984
_refine_ls_number_reflns 30808
_refine_ls_number_restraints 5966
_refine_ls_restrained_S_all 0.963
_refine_ls_R_factor_all 0.1380
_refine_ls_R_factor_gt 0.0863
_refine_ls_shift/su_max 0.000
_refine_ls_shift/su_mean 0.000
_refine_ls_structure_factor_coef Fsqd
_refine_ls_weighting_details 'w=1/[\s^2^(Fo^2^)+(0.1571P)^2^+4.2059P] where P=(Fo^2^+2Fc^2^)/3'
_refine_ls_weighting_scheme calc
_refine_ls_wR_factor_gt 0.2323
_refine_ls_wR_factor_ref 0.2790
_reflns_Friedel_coverage 0.000
_reflns_number_gt 18313
_reflns_number_total 30808
_reflns_threshold_expression 'I > 2\s(I)'
_cod_data_source_file d5ob00244c2.cif
_cod_data_source_block ousaka001
_cod_depositor_comments 'Adding full bibliography for 7160401.cif.'
_cod_original_formula_sum 'C82 H123.30 Cl1.20 N14.70 O14'
_cod_database_code 7160401
_shelx_shelxl_version_number 2014/7
_shelx_space_group_comment
;
The symmetry employed for this shelxl refinement is uniquely defined
by the following loop, which should always be used as a source of
symmetry information in preference to the above space-group names.
They are only intended as comments.
;
_shelx_estimated_absorpt_t_min 0.841
_shelx_estimated_absorpt_t_max 0.934

loop_
_space_group_symop_operation_xyz
'x, y, z'
'-x, -y, -z'

loop_
_atom_site_label
_atom_site_type_symbol
_atom_site_fract_x
_atom_site_fract_y
_atom_site_fract_z
_atom_site_U_iso_or_equiv
_atom_site_adp_type
_atom_site_occupancy
_atom_site_site_symmetry_order
_atom_site_calc_flag
_atom_site_refinement_flags_posn
_atom_site_refinement_flags_adp
_atom_site_refinement_flags_occupancy
_atom_site_disorder_assembly
_atom_site_disorder_group
N1 N 0.6215(2) 0.74117(17) 0.09409(19) 0.0445(8) Uani 1 1 d . U . . .
H1 H 0.6078 0.7714 0.0643 0.053 Uiso 1 1 calc R U . . .
C1 C 0.6274(3) 0.7544(2) 0.1433(3) 0.0482(10) Uani 1 1 d . U . . .
O1 O 0.65563(17) 0.72103(15) 0.18091(16) 0.0478(7) Uani 1 1 d . U . . .
O2 O 0.5978(2) 0.81143(17) 0.1458(2) 0.0652(9) Uani 0.607(8) 1 d D U P A 1
C2 C 0.6009(12) 0.8284(8) 0.1988(5) 0.063(2) Uani 0.607(8) 1 d D U P A 1
H2 H 0.6504 0.8220 0.1976 0.076 Uiso 0.607(8) 1 calc R U P A 1
H3 H 0.5911 0.8747 0.1903 0.076 Uiso 0.607(8) 1 calc R U P A 1
C3 C 0.5474(7) 0.7883(6) 0.2656(5) 0.0647(18) Uani 0.607(8) 1 d D U P A 1
C4 C 0.5562(6) 0.7694(6) 0.3266(5) 0.0758(19) Uani 0.607(8) 1 d D U P A 1
H4 H 0.5988 0.7851 0.3247 0.091 Uiso 0.607(8) 1 calc R U P A 1
C5 C 0.5051(9) 0.7285(8) 0.3902(7) 0.088(3) Uani 0.607(8) 1 d D U P A 1
H5 H 0.5127 0.7181 0.4307 0.106 Uiso 0.607(8) 1 calc R U P A 1
C6 C 0.4449(7) 0.7036(7) 0.3950(7) 0.093(2) Uani 0.607(8) 1 d D U P A 1
H6 H 0.4107 0.6746 0.4381 0.112 Uiso 0.607(8) 1 calc R U P A 1
C7 C 0.4341(7) 0.7222(6) 0.3335(7) 0.093(2) Uani 0.607(8) 1 d D U P A 1
H7 H 0.3918 0.7057 0.3357 0.111 Uiso 0.607(8) 1 calc R U P A 1
C8 C 0.4840(6) 0.7635(6) 0.2716(7) 0.081(2) Uani 0.607(8) 1 d D U P A 1
H8 H 0.4752 0.7756 0.2316 0.098 Uiso 0.607(8) 1 calc R U P A 1
O3 O 0.5978(2) 0.81143(17) 0.1458(2) 0.0652(9) Uani 0.393(8) 1 d D U P A 2
C9 C 0.605(2) 0.8374(13) 0.1904(7) 0.065(3) Uani 0.393(8) 1 d D U P A 2
H9 H 0.5851 0.8810 0.1817 0.078 Uiso 0.393(8) 1 calc R U P A 2
H10 H 0.6573 0.8430 0.1778 0.078 Uiso 0.393(8) 1 calc R U P A 2
C10 C 0.5685(10) 0.7995(10) 0.2630(7) 0.064(2) Uani 0.393(8) 1 d D U P A 2
C11 C 0.6001(8) 0.8043(8) 0.3044(7) 0.066(2) Uani 0.393(8) 1 d D U P A 2
H11 H 0.6441 0.8306 0.2828 0.080 Uiso 0.393(8) 1 calc R U P A 2
C12 C 0.5694(8) 0.7720(8) 0.3757(7) 0.072(3) Uani 0.393(8) 1 d D U P A 2
H12 H 0.5931 0.7753 0.4020 0.087 Uiso 0.393(8) 1 calc R U P A 2
C13 C 0.5058(12) 0.7357(12) 0.4078(10) 0.078(3) Uani 0.393(8) 1 d D U P A 2
H13 H 0.4836 0.7152 0.4568 0.094 Uiso 0.393(8) 1 calc R U P A 2
C14 C 0.4720(10) 0.7281(10) 0.3683(8) 0.078(3) Uani 0.393(8) 1 d D U P A 2
H14 H 0.4278 0.7022 0.3898 0.094 Uiso 0.393(8) 1 calc R U P A 2
C15 C 0.5062(9) 0.7599(8) 0.2977(8) 0.073(2) Uani 0.393(8) 1 d D U P A 2
H15 H 0.4848 0.7538 0.2709 0.088 Uiso 0.393(8) 1 calc R U P A 2
C16 C 0.6374(2) 0.6774(2) 0.0884(2) 0.0405(9) Uani 1 1 d . U . . .
C17 C 0.5776(2) 0.6261(2) 0.1487(2) 0.0428(9) Uani 1 1 d . U . . .
H16 H 0.5807 0.6199 0.1922 0.051 Uiso 1 1 calc R U . . .
H17 H 0.5293 0.6429 0.1525 0.051 Uiso 1 1 calc R U . . .
C18 C 0.5816(3) 0.5606(2) 0.1422(2) 0.0484(10) Uani 1 1 d . U . . .
H18 H 0.5374 0.5327 0.1794 0.058 Uiso 1 1 calc R U . . .
H19 H 0.6247 0.5392 0.1483 0.058 Uiso 1 1 calc R U . . .
C19 C 0.5871(3) 0.5671(2) 0.0718(2) 0.0519(11) Uani 1 1 d . U . . .
H20 H 0.5960 0.5244 0.0671 0.062 Uiso 1 1 calc R U . . .
H21 H 0.5402 0.5811 0.0690 0.062 Uiso 1 1 calc R U . . .
C20 C 0.6488(3) 0.6163(2) 0.0128(2) 0.0474(10) Uani 1 1 d . U . . .
H22 H 0.6497 0.6210 -0.0320 0.057 Uiso 1 1 calc R U . . .
H23 H 0.6961 0.6003 0.0129 0.057 Uiso 1 1 calc R U . . .
C21 C 0.6389(3) 0.6824(2) 0.0198(2) 0.0420(9) Uani 1 1 d . U . . .
H24 H 0.6796 0.7134 -0.0192 0.050 Uiso 1 1 calc R U . . .
H25 H 0.5927 0.6994 0.0174 0.050 Uiso 1 1 calc R U . . .
C22 C 0.7137(2) 0.66130(19) 0.0873(2) 0.0356(8) Uani 1 1 d . U . . .
O4 O 0.72377(15) 0.60923(13) 0.12748(13) 0.0363(6) Uani 1 1 d . U . . .
N2 N 0.76853(19) 0.70588(16) 0.04044(17) 0.0379(7) Uani 1 1 d . U . . .
H26 H 0.7582 0.7429 0.0148 0.046 Uiso 1 1 calc R U . . .
C23 C 0.8447(2) 0.6964(2) 0.0293(2) 0.0388(8) Uani 1 1 d . U . . .
C24 C 0.8872(3) 0.7634(2) -0.0137(2) 0.0463(10) Uani 1 1 d . U . . .
H27 H 0.8796 0.7838 -0.0564 0.056 Uiso 1 1 calc R U . . .
H28 H 0.8678 0.7917 0.0134 0.056 Uiso 1 1 calc R U . . .
C25 C 0.9679(3) 0.7580(2) -0.0328(2) 0.0523(11) Uani 1 1 d . U . . .
H29 H 0.9759 0.7395 0.0098 0.063 Uiso 1 1 calc R U . . .
H30 H 0.9932 0.8018 -0.0601 0.063 Uiso 1 1 calc R U . . .
C26 C 1.0003(3) 0.7147(3) -0.0755(2) 0.0580(12) Uani 1 1 d . U . . .
H31 H 0.9962 0.7351 -0.1200 0.070 Uiso 1 1 calc R U . . .
H32 H 1.0529 0.7105 -0.0859 0.070 Uiso 1 1 calc R U . . .
C27 C 0.9612(3) 0.6484(3) -0.0367(2) 0.0501(11) Uani 1 1 d . U . . .
H33 H 0.9726 0.6252 0.0036 0.060 Uiso 1 1 calc R U . . .
H34 H 0.9793 0.6234 -0.0673 0.060 Uiso 1 1 calc R U . . .
C28 C 0.8789(2) 0.6513(2) -0.0115(2) 0.0425(9) Uani 1 1 d . U . . .
H35 H 0.8560 0.6069 0.0185 0.051 Uiso 1 1 calc R U . . .
H36 H 0.8672 0.6662 -0.0520 0.051 Uiso 1 1 calc R U . . .
C29 C 0.8474(2) 0.66847(19) 0.1009(2) 0.0357(8) Uani 1 1 d . U . . .
O5 O 0.87852(16) 0.61889(13) 0.11904(13) 0.0386(6) Uani 1 1 d . U . . .
N3 N 0.81698(19) 0.70387(16) 0.14058(17) 0.0370(7) Uani 1 1 d . U . . .
H37 H 0.7953 0.7389 0.1255 0.044 Uiso 1 1 calc R U . . .
C30 C 0.8184(2) 0.68663(19) 0.2079(2) 0.0357(8) Uani 1 1 d . U . . .
C31 C 0.8950(2) 0.7016(2) 0.1981(2) 0.0392(9) Uani 1 1 d . U . . .
H38 H 0.9126 0.7458 0.1629 0.047 Uiso 1 1 calc R U . . .
H39 H 0.9285 0.6709 0.1800 0.047 Uiso 1 1 calc R U . . .
C32 C 0.8989(2) 0.6974(2) 0.2644(2) 0.0407(9) Uani 1 1 d . U . . .
H40 H 0.8918 0.6514 0.2962 0.049 Uiso 1 1 calc R U . . .
H41 H 0.9480 0.7140 0.2525 0.049 Uiso 1 1 calc R U . . .
N4 N 0.8432(2) 0.73491(17) 0.29948(18) 0.0393(7) Uani 1 1 d . U . . .
C33 C 0.7692(2) 0.7186(2) 0.3126(2) 0.0412(9) Uani 1 1 d . U . . .
H42 H 0.7345 0.7462 0.3354 0.049 Uiso 1 1 calc R U . . .
H43 H 0.7549 0.6728 0.3443 0.049 Uiso 1 1 calc R U . . .
C34 C 0.7653(2) 0.7291(2) 0.2448(2) 0.0374(8) Uani 1 1 d . U . . .
H44 H 0.7777 0.7753 0.2140 0.045 Uiso 1 1 calc R U . . .
H45 H 0.7147 0.7182 0.2547 0.045 Uiso 1 1 calc R U . . .
C35 C 0.7927(2) 0.61438(19) 0.25235(19) 0.0325(8) Uani 1 1 d . U . . .
O6 O 0.82944(15) 0.57566(13) 0.27883(13) 0.0355(6) Uani 1 1 d . U . . .
N5 N 0.72555(17) 0.59758(15) 0.26302(16) 0.0328(7) Uani 1 1 d . U . . .
H46 H 0.7022 0.6264 0.2417 0.039 Uiso 1 1 calc R U . . .
C36 C 0.6905(2) 0.53241(19) 0.30939(19) 0.0347(8) Uani 1 1 d . U . . .
C37 C 0.6201(2) 0.5259(2) 0.3020(2) 0.0399(9) Uani 1 1 d . U . . .
H47 H 0.6322 0.5387 0.2523 0.048 Uiso 1 1 calc R U . . .
H48 H 0.6016 0.4799 0.3257 0.048 Uiso 1 1 calc R U . . .
C38 C 0.5598(2) 0.5669(2) 0.3317(2) 0.0450(10) Uani 1 1 d . U . . .
H49 H 0.5152 0.5578 0.3285 0.054 Uiso 1 1 calc R U . . .
H50 H 0.5753 0.6134 0.3041 0.054 Uiso 1 1 calc R U . . .
C39 C 0.5423(3) 0.5524(3) 0.4073(2) 0.0498(10) Uani 1 1 d . U . . .
H51 H 0.5048 0.5812 0.4248 0.060 Uiso 1 1 calc R U . . .
H52 H 0.5226 0.5069 0.4359 0.060 Uiso 1 1 calc R U . . .
C40 C 0.6118(2) 0.5634(2) 0.4127(2) 0.0444(10) Uani 1 1 d . U . . .
H53 H 0.6297 0.6095 0.3860 0.053 Uiso 1 1 calc R U . . .
H54 H 0.6005 0.5536 0.4617 0.053 Uiso 1 1 calc R U . . .
C41 C 0.6713(2) 0.5207(2) 0.3850(2) 0.0396(9) Uani 1 1 d . U . . .
H55 H 0.6546 0.4746 0.4140 0.048 Uiso 1 1 calc R U . . .
H56 H 0.7157 0.5295 0.3886 0.048 Uiso 1 1 calc R U . . .
C42 C 0.7418(2) 0.48125(18) 0.28750(19) 0.0340(8) Uani 1 1 d . U . . .
O7 O 0.75568(16) 0.43432(13) 0.32910(14) 0.0388(6) Uani 1 1 d . U . . .
N6 N 0.76744(18) 0.49026(15) 0.21984(16) 0.0335(7) Uani 1 1 d . U . . .
H57 H 0.7589 0.5261 0.1911 0.040 Uiso 1 1 calc R U . . .
C43 C 0.8094(2) 0.44113(19) 0.1937(2) 0.0360(8) Uani 1 1 d . U . . .
C44 C 0.8379(2) 0.4678(2) 0.1144(2) 0.0395(9) Uani 1 1 d . U . . .
H58 H 0.8655 0.5099 0.0947 0.047 Uiso 1 1 calc R U . . .
H59 H 0.8722 0.4375 0.0962 0.047 Uiso 1 1 calc R U . . .
C45 C 0.7771(2) 0.4772(2) 0.0902(2) 0.0402(9) Uani 1 1 d . U . . .
H60 H 0.7468 0.5121 0.1024 0.048 Uiso 1 1 calc R U . . .
H61 H 0.7992 0.4909 0.0392 0.048 Uiso 1 1 calc R U . . .
C46 C 0.7286(3) 0.4152(2) 0.1230(2) 0.0447(10) Uani 1 1 d . U . . .
H62 H 0.6874 0.4242 0.1095 0.054 Uiso 1 1 calc R U . . .
H63 H 0.7572 0.3820 0.1057 0.054 Uiso 1 1 calc R U . . .
C47 C 0.6988(3) 0.3895(2) 0.2015(2) 0.0472(10) Uani 1 1 d . U . . .
H64 H 0.6695 0.3482 0.2216 0.057 Uiso 1 1 calc R U . . .
H65 H 0.6663 0.4210 0.2191 0.057 Uiso 1 1 calc R U . . .
C48 C 0.7610(2) 0.3781(2) 0.2243(2) 0.0420(9) Uani 1 1 d . U . . .
H66 H 0.7917 0.3447 0.2090 0.050 Uiso 1 1 calc R U . . .
H67 H 0.7401 0.3617 0.2754 0.050 Uiso 1 1 calc R U . . .
C49 C 0.8749(2) 0.42743(19) 0.2121(2) 0.0360(8) Uani 1 1 d . U . . .
O8 O 0.89208(17) 0.37150(14) 0.23657(15) 0.0435(7) Uani 1 1 d . U . . .
N7 N 0.91463(18) 0.47979(15) 0.19730(16) 0.0346(7) Uani 1 1 d . U . . .
H68 H 0.8986 0.5186 0.1836 0.041 Uiso 1 1 calc R U . . .
C50 C 0.9838(2) 0.47342(19) 0.2035(2) 0.0378(8) Uani 1 1 d . U . . .
C51 C 1.0132(2) 0.5400(2) 0.1902(2) 0.0390(9) Uani 1 1 d . U . . .
H69 H 0.9739 0.5599 0.2196 0.047 Uiso 1 1 calc R U . . .
H70 H 1.0538 0.5336 0.2043 0.047 Uiso 1 1 calc R U . . .
C52 C 1.0403(3) 0.5862(2) 0.1153(2) 0.0461(10) Uani 1 1 d . U . . .
H71 H 1.0649 0.6253 0.1092 0.055 Uiso 1 1 calc R U . . .
H72 H 0.9980 0.6000 0.1040 0.055 Uiso 1 1 calc R U . . .
C53 C 1.0938(3) 0.5556(2) 0.0648(2) 0.0516(11) Uani 1 1 d . U . . .
H73 H 1.1397 0.5479 0.0708 0.062 Uiso 1 1 calc R U . . .
H74 H 1.1057 0.5856 0.0166 0.062 Uiso 1 1 calc R U . . .
C54 C 1.0597(3) 0.4911(2) 0.0783(2) 0.0506(11) Uani 1 1 d . U . . .
H75 H 1.0151 0.4991 0.0699 0.061 Uiso 1 1 calc R U . . .
H76 H 1.0947 0.4713 0.0461 0.061 Uiso 1 1 calc R U . . .
C55 C 1.0401(2) 0.4451(2) 0.1521(2) 0.0437(9) Uani 1 1 d . U . . .
H77 H 1.0848 0.4370 0.1604 0.052 Uiso 1 1 calc R U . . .
H78 H 1.0199 0.4032 0.1597 0.052 Uiso 1 1 calc R U . . .
C56 C 0.9707(2) 0.43009(19) 0.2786(2) 0.0364(8) Uani 1 1 d . U . . .
O9 O 1.01502(16) 0.39084(14) 0.29143(15) 0.0429(6) Uani 1 1 d . U . . .
N8 N 0.91147(18) 0.44229(16) 0.32829(16) 0.0356(7) Uani 1 1 d . U . . .
H79 H 0.8804 0.4694 0.3167 0.043 Uiso 1 1 calc R U . . .
C57 C 0.8977(2) 0.4111(2) 0.4017(2) 0.0388(8) Uani 1 1 d . U . . .
C58 C 0.8234(2) 0.4302(2) 0.4460(2) 0.0385(9) Uani 1 1 d . U . . .
H80 H 0.7857 0.4207 0.4340 0.046 Uiso 1 1 calc R U . . .
H81 H 0.8101 0.4034 0.4954 0.046 Uiso 1 1 calc R U . . .
C59 C 0.8232(2) 0.5010(2) 0.4363(2) 0.0398(9) Uani 1 1 d . U . . .
H82 H 0.8288 0.5280 0.3888 0.048 Uiso 1 1 calc R U . . .
H83 H 0.7757 0.5094 0.4694 0.048 Uiso 1 1 calc R U . . .
N9 N 0.88259(19) 0.51980(17) 0.44727(17) 0.0384(7) Uani 1 1 d D U . . .
C60 C 0.9541(2) 0.5064(2) 0.4019(2) 0.0410(9) Uani 1 1 d . U . . .
H84 H 0.9924 0.5196 0.4110 0.049 Uiso 1 1 calc R U . . .
H85 H 0.9638 0.5320 0.3530 0.049 Uiso 1 1 calc R U . . .
C61 C 0.9572(2) 0.4345(2) 0.4139(2) 0.0402(9) Uani 1 1 d . U . . .
H86 H 0.9507 0.4093 0.4621 0.048 Uiso 1 1 calc R U . . .
H87 H 1.0059 0.4265 0.3823 0.048 Uiso 1 1 calc R U . . .
C62 C 0.8946(2) 0.3369(2) 0.4245(2) 0.0433(9) Uani 1 1 d . U . . .
O10 O 0.9165(2) 0.30323(16) 0.46812(18) 0.0565(8) Uani 1 1 d . U . . .
N10 N 0.8623(2) 0.31295(18) 0.39750(18) 0.0449(8) Uani 1 1 d . U . . .
H88 H 0.8511 0.3411 0.3647 0.054 Uiso 1 1 calc R U . . .
C63 C 0.8440(3) 0.2442(2) 0.4177(2) 0.0525(11) Uani 1 1 d . U . . .
C64 C 0.8010(3) 0.2106(3) 0.4961(3) 0.0614(13) Uani 1 1 d . U . . .
H89 H 0.7933 0.1638 0.5077 0.074 Uiso 1 1 calc R U . . .
H90 H 0.8300 0.2152 0.5194 0.074 Uiso 1 1 calc R U . . .
C65 C 0.7275(4) 0.2387(3) 0.5231(3) 0.0738(16) Uani 1 1 d . U . . .
H91 H 0.7352 0.2846 0.5151 0.089 Uiso 1 1 calc R U . . .
H92 H 0.7011 0.2147 0.5736 0.089 Uiso 1 1 calc R U . . .
C66 C 0.6813(4) 0.2346(3) 0.4872(3) 0.0760(16) Uani 1 1 d . U . . .
H93 H 0.6345 0.2546 0.5045 0.091 Uiso 1 1 calc R U . . .
H94 H 0.6703 0.1885 0.4980 0.091 Uiso 1 1 calc R U . . .
C67 C 0.7225(3) 0.2697(3) 0.4086(3) 0.0602(12) Uani 1 1 d . U . . .
H95 H 0.6933 0.2648 0.3856 0.072 Uiso 1 1 calc R U . . .
H96 H 0.7296 0.3165 0.3975 0.072 Uiso 1 1 calc R U . . .
C68 C 0.7966(3) 0.2415(2) 0.3818(2) 0.0513(11) Uani 1 1 d . U . . .
H97 H 0.8232 0.2658 0.3314 0.062 Uiso 1 1 calc R U . . .
H98 H 0.7888 0.1958 0.3891 0.062 Uiso 1 1 calc R U . . .
C69 C 0.9118(3) 0.2076(2) 0.3892(3) 0.0547(11) Uani 1 1 d . U . . .
O11 O 0.9098(2) 0.14766(19) 0.4135(2) 0.0713(10) Uani 1 1 d . U . . .
N11 N 0.9693(2) 0.2425(2) 0.3334(2) 0.0566(10) Uani 1 1 d . U . . .
H99 H 0.9720 0.2848 0.3219 0.068 Uiso 1 1 calc R U . . .
C70 C 1.0286(3) 0.2131(3) 0.2901(3) 0.0596(12) Uani 1 1 d . U . . .
C71 C 1.0762(4) 0.1749(4) 0.3272(4) 0.089(2) Uani 1 1 d . U . . .
H100 H 1.1152 0.1559 0.2973 0.133 Uiso 1 1 calc R U . . .
H101 H 1.0979 0.2043 0.3376 0.133 Uiso 1 1 calc R U . . .
H102 H 1.0458 0.1403 0.3705 0.133 Uiso 1 1 calc R U . . .
C72 C 1.0741(3) 0.2672(3) 0.2223(3) 0.0700(15) Uani 1 1 d . U . . .
H103 H 1.1141 0.2487 0.1926 0.105 Uiso 1 1 calc R U . . .
H104 H 1.0432 0.2896 0.1987 0.105 Uiso 1 1 calc R U . . .
H105 H 1.0945 0.2981 0.2318 0.105 Uiso 1 1 calc R U . . .
C73 C 0.9980(3) 0.1667(3) 0.2731(3) 0.0651(14) Uani 1 1 d . U . . .
O12 O 1.0282(3) 0.1186(2) 0.2642(3) 0.1059(18) Uani 1 1 d . U . . .
O13 O 0.9391(2) 0.1855(2) 0.2635(2) 0.0688(10) Uani 1 1 d . U . . .
C74 C 0.9069(4) 0.1424(5) 0.2482(4) 0.101(2) Uani 1 1 d . U . . .
H106 H 0.9432 0.1352 0.2069 0.151 Uiso 1 1 calc R U . . .
H107 H 0.8647 0.1618 0.2398 0.151 Uiso 1 1 calc R U . . .
H108 H 0.8911 0.1008 0.2876 0.151 Uiso 1 1 calc R U . . .
C75 C 0.8519(3) 0.7696(2) 0.3334(2) 0.0412(9) Uani 1 1 d D U . . .
O14 O 0.79792(19) 0.78897(16) 0.37273(17) 0.0512(8) Uani 1 1 d . U . . .
C76 C 0.9263(6) 0.7854(7) 0.3239(7) 0.0459(13) Uani 0.830(8) 1 d D U P B 1
H109 H 0.9342 0.8330 0.3081 0.055 Uiso 0.830(8) 1 calc R U P B 1
H110 H 0.9640 0.7710 0.2878 0.055 Uiso 0.830(8) 1 calc R U P B 1
C77 C 0.9339(3) 0.7520(3) 0.3918(3) 0.0428(11) Uani 0.830(8) 1 d D U P B 1
H111 H 0.8935 0.7634 0.4287 0.051 Uiso 0.830(8) 1 calc R U P B 1
H112 H 0.9806 0.7675 0.3865 0.051 Uiso 0.830(8) 1 calc R U P B 1
C78 C 0.9319(3) 0.6783(2) 0.4124(3) 0.0428(12) Uani 0.830(8) 1 d D U P B 1
H113 H 0.8897 0.6643 0.4092 0.051 Uiso 0.830(8) 1 calc R U P B 1
H114 H 0.9769 0.6669 0.3791 0.051 Uiso 0.830(8) 1 calc R U P B 1
C79 C 0.9263(6) 0.6416(3) 0.4848(4) 0.0430(13) Uani 0.830(8) 1 d D U P B 1
H115 H 0.8811 0.6530 0.5180 0.052 Uiso 0.830(8) 1 calc R U P B 1
H116 H 0.9682 0.6563 0.4881 0.052 Uiso 0.830(8) 1 calc R U P B 1
C80 C 0.9251(4) 0.5681(3) 0.5067(3) 0.0405(12) Uani 0.830(8) 1 d D U P B 1
H117 H 0.9731 0.5554 0.4787 0.049 Uiso 0.830(8) 1 calc R U P B 1
H118 H 0.9162 0.5477 0.5560 0.049 Uiso 0.830(8) 1 calc R U P B 1
C81 C 0.8653(4) 0.5440(4) 0.4966(4) 0.0390(15) Uani 0.830(8) 1 d D U P B 1
O15 O 0.8010(3) 0.5502(4) 0.5333(4) 0.0468(17) Uani 0.830(8) 1 d D U P B 1
C82 C 0.926(3) 0.782(3) 0.327(4) 0.047(4) Uani 0.170(8) 1 d D U P B 2
H119 H 0.9243 0.8201 0.3393 0.057 Uiso 0.170(8) 1 calc R U P B 2
H120 H 0.9611 0.7935 0.2780 0.057 Uiso 0.170(8) 1 calc R U P B 2
C83 C 0.9539(13) 0.7261(15) 0.3714(11) 0.046(3) Uani 0.170(8) 1 d D U P B 2
H121 H 0.9635 0.6903 0.3541 0.055 Uiso 0.170(8) 1 calc R U P B 2
H122 H 1.0008 0.7407 0.3664 0.055 Uiso 0.170(8) 1 calc R U P B 2
C84 C 0.9013(12) 0.7005(10) 0.4475(10) 0.037(3) Uani 0.170(8) 1 d D U P B 2
H123 H 0.8902 0.7370 0.4638 0.045 Uiso 0.170(8) 1 calc R U P B 2
H124 H 0.8551 0.6847 0.4522 0.045 Uiso 0.170(8) 1 calc R U P B 2
C85 C 0.928(3) 0.6467(12) 0.4940(19) 0.043(3) Uani 0.170(8) 1 d D U P B 2
H125 H 0.8916 0.6370 0.5425 0.051 Uiso 0.170(8) 1 calc R U P B 2
H126 H 0.9740 0.6630 0.4895 0.051 Uiso 0.170(8) 1 calc R U P B 2
C86 C 0.9422(16) 0.5837(13) 0.4817(18) 0.040(3) Uani 0.170(8) 1 d D U P B 2
H127 H 0.9567 0.5518 0.5171 0.049 Uiso 0.170(8) 1 calc R U P B 2
H128 H 0.9835 0.5915 0.4357 0.049 Uiso 0.170(8) 1 calc R U P B 2
C87 C 0.8763(18) 0.555(2) 0.484(2) 0.040(3) Uani 0.170(8) 1 d D U P B 2
O16 O 0.8132(17) 0.566(2) 0.520(2) 0.045(5) Uani 0.170(8) 1 d D U P B 2
N12 N 0.2721(6) 0.3633(6) 0.3998(6) 0.0475(18) Uani 0.608(6) 1 d D U P C 1
H129 H 0.2367 0.3764 0.4305 0.057 Uiso 0.608(6) 1 calc R U P C 1
C88 C 0.2654(12) 0.3651(15) 0.3440(12) 0.0477(19) Uani 0.608(6) 1 d D U P C 1
O17 O 0.3020(13) 0.3359(10) 0.3063(9) 0.045(3) Uani 0.608(6) 1 d D U P C 1
O18 O 0.2056(9) 0.3963(8) 0.3388(6) 0.0565(19) Uani 0.608(6) 1 d D U P C 1
C89 C 0.1917(10) 0.3977(8) 0.2824(7) 0.064(2) Uani 0.608(6) 1 d D U P C 1
H130 H 0.1409 0.4097 0.2909 0.076 Uiso 0.608(6) 1 calc R U P C 1
H131 H 0.1961 0.3537 0.2810 0.076 Uiso 0.608(6) 1 calc R U P C 1
C90 C 0.2426(6) 0.4441(6) 0.2144(5) 0.072(2) Uani 0.608(6) 1 d D U P C 1
C91 C 0.2898(6) 0.4887(6) 0.2059(6) 0.089(2) Uani 0.608(6) 1 d D U P C 1
H132 H 0.2927 0.4882 0.2460 0.107 Uiso 0.608(6) 1 calc R U P C 1
C92 C 0.3345(8) 0.5354(7) 0.1417(7) 0.111(3) Uani 0.608(6) 1 d D U P C 1
H133 H 0.3690 0.5635 0.1380 0.133 Uiso 0.608(6) 1 calc R U P C 1
C93 C 0.3268(9) 0.5388(8) 0.0869(8) 0.116(3) Uani 0.608(6) 1 d D U P C 1
H134 H 0.3530 0.5730 0.0441 0.139 Uiso 0.608(6) 1 calc R U P C 1
C94 C 0.2810(10) 0.4936(8) 0.0883(7) 0.105(3) Uani 0.608(6) 1 d D U P C 1
H135 H 0.2795 0.4948 0.0474 0.127 Uiso 0.608(6) 1 calc R U P C 1
C95 C 0.2373(8) 0.4464(7) 0.1554(6) 0.092(2) Uani 0.608(6) 1 d D U P C 1
H136 H 0.2045 0.4164 0.1595 0.110 Uiso 0.608(6) 1 calc R U P C 1
C96 C 0.3383(6) 0.3396(5) 0.4102(5) 0.0461(15) Uani 0.608(6) 1 d D U P C 1
C97 C 0.4050(6) 0.3865(5) 0.3540(5) 0.0472(18) Uani 0.608(6) 1 d D U P C 1
H137 H 0.4155 0.3848 0.3086 0.057 Uiso 0.608(6) 1 calc R U P C 1
H138 H 0.3925 0.4312 0.3515 0.057 Uiso 0.608(6) 1 calc R U P C 1
C98 C 0.4741(6) 0.3714(6) 0.3666(5) 0.054(2) Uani 0.608(6) 1 d D U P C 1
H139 H 0.5129 0.4060 0.3317 0.065 Uiso 0.608(6) 1 calc R U P C 1
H140 H 0.4919 0.3300 0.3612 0.065 Uiso 0.608(6) 1 calc R U P C 1
C99 C 0.4592(6) 0.3664(6) 0.4397(5) 0.055(2) Uani 0.608(6) 1 d D U P C 1
H141 H 0.5031 0.3518 0.4484 0.066 Uiso 0.608(6) 1 calc R U P C 1
H142 H 0.4490 0.4096 0.4430 0.066 Uiso 0.608(6) 1 calc R U P C 1
C100 C 0.3942(6) 0.3186(6) 0.4942(5) 0.052(2) Uani 0.608(6) 1 d D U P C 1
H143 H 0.4066 0.2747 0.4934 0.063 Uiso 0.608(6) 1 calc R U P C 1
H144 H 0.3844 0.3172 0.5406 0.063 Uiso 0.608(6) 1 calc R U P C 1
C101 C 0.3258(6) 0.3364(6) 0.4823(5) 0.0494(19) Uani 0.608(6) 1 d D U P C 1
H145 H 0.3113 0.3791 0.4860 0.059 Uiso 0.608(6) 1 calc R U P C 1
H146 H 0.2853 0.3038 0.5185 0.059 Uiso 0.608(6) 1 calc R U P C 1
C102 C 0.3480(7) 0.2705(5) 0.4089(8) 0.045(2) Uani 0.608(6) 1 d D U P C 1
O19 O 0.4063(8) 0.2536(7) 0.3738(10) 0.048(3) Uani 0.608(6) 1 d D U P C 1
N13 N 0.2885(7) 0.2292(4) 0.4502(8) 0.0509(18) Uani 0.608(6) 1 d D U P C 1
H147 H 0.2470 0.2441 0.4723 0.061 Uiso 0.608(6) 1 calc R U P C 1
C103 C 0.2898(6) 0.1611(4) 0.4598(6) 0.0521(17) Uani 0.608(6) 1 d D U P C 1
C104 C 0.3288(6) 0.1239(5) 0.5052(5) 0.0597(18) Uani 0.608(6) 1 d D U P C 1
H148 H 0.3815 0.1378 0.4791 0.072 Uiso 0.608(6) 1 calc R U P C 1
H149 H 0.3095 0.1355 0.5466 0.072 Uiso 0.608(6) 1 calc R U P C 1
C105 C 0.3207(8) 0.0507(5) 0.5287(6) 0.073(2) Uani 0.608(6) 1 d D U P C 1
H150 H 0.3412 0.0302 0.5631 0.088 Uiso 0.608(6) 1 calc R U P C 1
H151 H 0.3492 0.0379 0.4885 0.088 Uiso 0.608(6) 1 calc R U P C 1
C106 C 0.2415(8) 0.0260(6) 0.5607(5) 0.083(2) Uani 0.608(6) 1 d D U P C 1
H152 H 0.2395 -0.0208 0.5692 0.099 Uiso 0.608(6) 1 calc R U P C 1
H153 H 0.2150 0.0311 0.6058 0.099 Uiso 0.608(6) 1 calc R U P C 1
C107 C 0.2048(7) 0.0622(5) 0.5142(5) 0.073(2) Uani 0.608(6) 1 d D U P C 1
H154 H 0.2284 0.0534 0.4709 0.087 Uiso 0.608(6) 1 calc R U P C 1
H155 H 0.1529 0.0462 0.5374 0.087 Uiso 0.608(6) 1 calc R U P C 1
C108 C 0.2092(6) 0.1340(5) 0.4966(6) 0.063(2) Uani 0.608(6) 1 d D U P C 1
H156 H 0.1835 0.1431 0.5395 0.075 Uiso 0.608(6) 1 calc R U P C 1
H157 H 0.1845 0.1559 0.4660 0.075 Uiso 0.608(6) 1 calc R U P C 1
N14 N 0.2748(10) 0.3752(11) 0.3884(11) 0.050(2) Uani 0.392(6) 1 d D U P C 2
H158 H 0.2418 0.3919 0.4169 0.060 Uiso 0.392(6) 1 calc R U P C 2
C109 C 0.263(2) 0.370(2) 0.3378(19) 0.052(3) Uani 0.392(6) 1 d D U P C 2
O20 O 0.305(2) 0.3481(18) 0.2949(16) 0.052(5) Uani 0.392(6) 1 d D U P C 2
O21 O 0.2068(15) 0.4063(14) 0.3305(11) 0.060(3) Uani 0.392(6) 1 d D U P C 2
C110 C 0.1876(16) 0.4040(13) 0.2779(10) 0.068(3) Uani 0.392(6) 1 d D U P C 2
H159 H 0.1337 0.4017 0.2958 0.081 Uiso 0.392(6) 1 calc R U P C 2
H160 H 0.2052 0.3639 0.2690 0.081 Uiso 0.392(6) 1 calc R U P C 2
C111 C 0.2185(11) 0.4605(8) 0.2116(8) 0.080(3) Uani 0.392(6) 1 d D U P C 2
C112 C 0.1942(11) 0.5224(9) 0.2046(10) 0.099(4) Uani 0.392(6) 1 d D U P C 2
H161 H 0.1559 0.5291 0.2435 0.119 Uiso 0.392(6) 1 calc R U P C 2
C113 C 0.2249(13) 0.5755(10) 0.1413(10) 0.114(5) Uani 0.392(6) 1 d D U P C 2
H162 H 0.2126 0.6185 0.1386 0.137 Uiso 0.392(6) 1 calc R U P C 2
C114 C 0.2713(13) 0.5643(11) 0.0859(11) 0.117(4) Uani 0.392(6) 1 d D U P C 2
H163 H 0.2859 0.5995 0.0425 0.141 Uiso 0.392(6) 1 calc R U P C 2
C115 C 0.3009(15) 0.5044(11) 0.0855(10) 0.105(4) Uani 0.392(6) 1 d D U P C 2
H164 H 0.3388 0.4992 0.0456 0.126 Uiso 0.392(6) 1 calc R U P C 2
C116 C 0.2682(12) 0.4512(11) 0.1521(9) 0.101(4) Uani 0.392(6) 1 d D U P C 2
H165 H 0.2813 0.4084 0.1549 0.121 Uiso 0.392(6) 1 calc R U P C 2
C117 C 0.3426(9) 0.3535(7) 0.3973(8) 0.0472(19) Uani 0.392(6) 1 d D U P C 2
C118 C 0.4063(10) 0.4025(9) 0.3380(9) 0.051(3) Uani 0.392(6) 1 d D U P C 2
H166 H 0.4164 0.3982 0.2939 0.061 Uiso 0.392(6) 1 calc R U P C 2
H167 H 0.3910 0.4470 0.3341 0.061 Uiso 0.392(6) 1 calc R U P C 2
C119 C 0.4771(9) 0.3938(9) 0.3478(8) 0.049(3) Uani 0.392(6) 1 d D U P C 2
H168 H 0.5130 0.4301 0.3115 0.059 Uiso 0.392(6) 1 calc R U P C 2
H169 H 0.4981 0.3530 0.3426 0.059 Uiso 0.392(6) 1 calc R U P C 2
C120 C 0.4635(9) 0.3916(8) 0.4197(8) 0.049(3) Uani 0.392(6) 1 d D U P C 2
H170 H 0.5088 0.3805 0.4265 0.059 Uiso 0.392(6) 1 calc R U P C 2
H171 H 0.4507 0.4349 0.4221 0.059 Uiso 0.392(6) 1 calc R U P C 2
C121 C 0.4024(9) 0.3419(8) 0.4766(8) 0.049(3) Uani 0.392(6) 1 d D U P C 2
H172 H 0.3938 0.3426 0.5219 0.058 Uiso 0.392(6) 1 calc R U P C 2
H173 H 0.4171 0.2982 0.4767 0.058 Uiso 0.392(6) 1 calc R U P C 2
C122 C 0.3318(9) 0.3551(9) 0.4673(8) 0.047(2) Uani 0.392(6) 1 d D U P C 2
H174 H 0.3159 0.3981 0.4690 0.057 Uiso 0.392(6) 1 calc R U P C 2
H175 H 0.2930 0.3219 0.5057 0.057 Uiso 0.392(6) 1 calc R U P C 2
C123 C 0.3539(10) 0.2839(7) 0.3992(11) 0.042(2) Uani 0.392(6) 1 d D U P C 2
O22 O 0.4127(11) 0.2684(11) 0.3626(15) 0.040(3) Uani 0.392(6) 1 d D U P C 2
N15 N 0.2974(10) 0.2403(7) 0.4437(12) 0.046(2) Uani 0.392(6) 1 d D U P C 2
H176 H 0.2547 0.2539 0.4651 0.055 Uiso 0.392(6) 1 calc R U P C 2
C124 C 0.3039(9) 0.1711(7) 0.4582(9) 0.050(2) Uani 0.392(6) 1 d D U P C 2
C125 C 0.3535(9) 0.1426(7) 0.4954(8) 0.056(2) Uani 0.392(6) 1 d D U P C 2
H177 H 0.4041 0.1609 0.4629 0.067 Uiso 0.392(6) 1 calc R U P C 2
H178 H 0.3378 0.1570 0.5347 0.067 Uiso 0.392(6) 1 calc R U P C 2
C126 C 0.3541(9) 0.0698(8) 0.5225(8) 0.063(3) Uani 0.392(6) 1 d D U P C 2
H179 H 0.3823 0.0560 0.5507 0.076 Uiso 0.392(6) 1 calc R U P C 2
H180 H 0.3790 0.0554 0.4830 0.076 Uiso 0.392(6) 1 calc R U P C 2
C127 C 0.2778(10) 0.0375(9) 0.5661(8) 0.076(3) Uani 0.392(6) 1 d D U P C 2
H181 H 0.2802 -0.0099 0.5776 0.091 Uiso 0.392(6) 1 calc R U P C 2
H182 H 0.2560 0.0452 0.6100 0.091 Uiso 0.392(6) 1 calc R U P C 2
C128 C 0.2305(9) 0.0639(8) 0.5278(9) 0.070(3) Uani 0.392(6) 1 d D U P C 2
H183 H 0.2493 0.0513 0.4870 0.084 Uiso 0.392(6) 1 calc R U P C 2
H184 H 0.1802 0.0441 0.5585 0.084 Uiso 0.392(6) 1 calc R U P C 2
C129 C 0.2284(9) 0.1356(7) 0.5044(10) 0.056(3) Uani 0.392(6) 1 d D U P C 2
H185 H 0.2051 0.1478 0.5455 0.068 Uiso 0.392(6) 1 calc R U P C 2
H186 H 0.1977 0.1500 0.4785 0.068 Uiso 0.392(6) 1 calc R U P C 2
C130 C 0.3287(3) 0.1583(2) 0.3872(2) 0.0486(10) Uani 1 1 d . U . . .
O23 O 0.3779(2) 0.12222(16) 0.37159(16) 0.0550(8) Uani 1 1 d . U . . .
N16 N 0.2972(2) 0.19276(19) 0.34509(19) 0.0459(8) Uani 1 1 d . U . . .
H187 H 0.2630 0.2187 0.3583 0.055 Uiso 1 1 calc R U . . .
C131 C 0.3187(2) 0.1881(2) 0.2778(2) 0.0431(9) Uani 1 1 d . U . . .
C132 C 0.2790(2) 0.2385(2) 0.2394(2) 0.0444(9) Uani 1 1 d . U . . .
H188 H 0.2260 0.2332 0.2698 0.053 Uiso 1 1 calc R U . . .
H189 H 0.2967 0.2826 0.2288 0.053 Uiso 1 1 calc R U . . .
C133 C 0.2917(3) 0.2316(2) 0.1723(2) 0.0440(9) Uani 1 1 d . U . . .
H190 H 0.2648 0.2645 0.1494 0.053 Uiso 1 1 calc R U . . .
H191 H 0.3444 0.2398 0.1406 0.053 Uiso 1 1 calc R U . . .
N17 N 0.2673(2) 0.16723(18) 0.18519(19) 0.0469(8) Uani 1 1 d . U . . .
C134 C 0.2998(3) 0.1142(2) 0.2231(2) 0.0505(11) Uani 1 1 d . U . . .
H192 H 0.3519 0.1132 0.1925 0.061 Uiso 1 1 calc R U . . .
H193 H 0.2747 0.0725 0.2363 0.061 Uiso 1 1 calc R U . . .
C135 C 0.2943(3) 0.1210(2) 0.2881(2) 0.0481(10) Uani 1 1 d . U . . .
H194 H 0.3244 0.0885 0.3069 0.058 Uiso 1 1 calc R U . . .
H195 H 0.2429 0.1106 0.3232 0.058 Uiso 1 1 calc R U . . .
C136 C 0.4015(2) 0.20284(19) 0.2347(2) 0.0375(9) Uani 1 1 d . U . . .
O24 O 0.44207(17) 0.16761(14) 0.20662(15) 0.0438(7) Uani 1 1 d . U . . .
N18 N 0.42671(18) 0.26055(16) 0.22686(17) 0.0368(7) Uani 1 1 d . U . . .
H196 H 0.3961 0.2839 0.2489 0.044 Uiso 1 1 calc R U . . .
C137 C 0.5026(2) 0.2847(2) 0.1833(2) 0.0381(8) Uani 1 1 d . U . . .
C138 C 0.5159(2) 0.3466(2) 0.1927(2) 0.0394(9) Uani 1 1 d . U . . .
H197 H 0.5000 0.3368 0.2425 0.047 Uiso 1 1 calc R U . . .
H198 H 0.5689 0.3591 0.1686 0.047 Uiso 1 1 calc R U . . .
C139 C 0.4751(3) 0.4038(2) 0.1645(2) 0.0461(10) Uani 1 1 d . U . . .
H199 H 0.4218 0.3935 0.1921 0.055 Uiso 1 1 calc R U . . .
H200 H 0.4878 0.4425 0.1693 0.055 Uiso 1 1 calc R U . . .
C140 C 0.4942(3) 0.4190(2) 0.0884(2) 0.0506(11) Uani 1 1 d . U . . .
H201 H 0.4644 0.4540 0.0726 0.061 Uiso 1 1 calc R U . . .
H202 H 0.5464 0.4342 0.0598 0.061 Uiso 1 1 calc R U . . .
C141 C 0.4797(3) 0.3587(2) 0.0792(2) 0.0455(10) Uani 1 1 d . U . . .
H203 H 0.4945 0.3686 0.0295 0.055 Uiso 1 1 calc R U . . .
H204 H 0.4267 0.3461 0.1043 0.055 Uiso 1 1 calc R U . . .
C142 C 0.5216(2) 0.3022(2) 0.1063(2) 0.0409(9) Uani 1 1 d . U . . .
H205 H 0.5748 0.3138 0.0787 0.049 Uiso 1 1 calc R U . . .
H206 H 0.5102 0.2638 0.1001 0.049 Uiso 1 1 calc R U . . .
C143 C 0.5532(2) 0.2332(2) 0.2058(2) 0.0382(9) Uani 1 1 d . U . . .
O25 O 0.60758(16) 0.21835(14) 0.16347(14) 0.0421(6) Uani 1 1 d . U . . .
N19 N 0.5348(2) 0.20762(17) 0.27389(17) 0.0422(8) Uani 1 1 d . U . . .
H207 H 0.4941 0.2186 0.3018 0.051 Uiso 1 1 calc R U . . .
C144 C 0.5795(3) 0.1622(2) 0.3040(2) 0.0479(10) Uani 1 1 d . U . . .
C145 C 0.5355(3) 0.1338(3) 0.3826(2) 0.0568(12) Uani 1 1 d . U . . .
H208 H 0.5180 0.1695 0.3999 0.068 Uiso 1 1 calc R U . . .
H209 H 0.4923 0.1076 0.3944 0.068 Uiso 1 1 calc R U . . .
C146 C 0.5813(4) 0.0919(3) 0.4176(3) 0.0716(15) Uani 1 1 d . U . . .
H210 H 0.5510 0.0733 0.4682 0.086 Uiso 1 1 calc R U . . .
H211 H 0.5976 0.0556 0.4012 0.086 Uiso 1 1 calc R U . . .
C147 C 0.6467(4) 0.1294(3) 0.4030(3) 0.0762(16) Uani 1 1 d . U . . .
H212 H 0.6758 0.1003 0.4261 0.091 Uiso 1 1 calc R U . . .
H213 H 0.6306 0.1642 0.4218 0.091 Uiso 1 1 calc R U . . .
C148 C 0.6942(4) 0.1594(3) 0.3247(3) 0.0683(14) Uani 1 1 d . U . . .
H214 H 0.7342 0.1879 0.3157 0.082 Uiso 1 1 calc R U . . .
H215 H 0.7166 0.1244 0.3075 0.082 Uiso 1 1 calc R U . . .
C149 C 0.6506(3) 0.1983(2) 0.2858(2) 0.0515(11) Uani 1 1 d . U . . .
H216 H 0.6818 0.2111 0.2355 0.062 Uiso 1 1 calc R U . . .
H217 H 0.6377 0.2386 0.2955 0.062 Uiso 1 1 calc R U . . .
C150 C 0.5965(2) 0.1068(2) 0.2763(2) 0.0418(9) Uani 1 1 d . U . . .
O26 O 0.65908(17) 0.08964(15) 0.25139(15) 0.0467(7) Uani 1 1 d . U . . .
N20 N 0.5385(2) 0.07649(17) 0.28452(18) 0.0438(7) Uani 0.66(3) 1 d D U P D 1
H218 H 0.4948 0.0914 0.2993 0.053 Uiso 0.66(3) 1 calc R U P D 1
C151 C 0.5493(6) 0.0174(4) 0.2683(5) 0.0428(14) Uani 0.66(3) 1 d D U P D 1
C152 C 0.4761(6) -0.0023(6) 0.2746(6) 0.0480(18) Uani 0.66(3) 1 d D U P D 1
H219 H 0.4597 0.0350 0.2447 0.058 Uiso 0.66(3) 1 calc R U P D 1
H220 H 0.4831 -0.0380 0.2575 0.058 Uiso 0.66(3) 1 calc R U P D 1
C153 C 0.4170(6) -0.0241(6) 0.3483(6) 0.051(2) Uani 0.66(3) 1 d D U P D 1
H221 H 0.3720 -0.0391 0.3500 0.062 Uiso 0.66(3) 1 calc R U P D 1
H222 H 0.4053 0.0129 0.3638 0.062 Uiso 0.66(3) 1 calc R U P D 1
C154 C 0.4429(8) -0.0800(5) 0.3975(5) 0.056(3) Uani 0.66(3) 1 d D U P D 1
H223 H 0.4053 -0.0919 0.4459 0.068 Uiso 0.66(3) 1 calc R U P D 1
H224 H 0.4498 -0.1186 0.3850 0.068 Uiso 0.66(3) 1 calc R U P D 1
C155 C 0.5131(8) -0.0591(5) 0.3921(4) 0.053(2) Uani 0.66(3) 1 d D U P D 1
H225 H 0.5295 -0.0958 0.4226 0.064 Uiso 0.66(3) 1 calc R U P D 1
H226 H 0.5044 -0.0232 0.4090 0.064 Uiso 0.66(3) 1 calc R U P D 1
C156 C 0.5734(7) -0.0371(5) 0.3194(4) 0.0483(19) Uani 0.66(3) 1 d D U P D 1
H227 H 0.5869 -0.0744 0.3043 0.058 Uiso 0.66(3) 1 calc R U P D 1
H228 H 0.6170 -0.0212 0.3190 0.058 Uiso 0.66(3) 1 calc R U P D 1
N21 N 0.5385(2) 0.07649(17) 0.28452(18) 0.0438(7) Uani 0.34(3) 1 d D U P D 2
H229 H 0.4962 0.0932 0.3009 0.053 Uiso 0.34(3) 1 calc R U P D 2
C157 C 0.5364(12) 0.0182(7) 0.2694(10) 0.0447(19) Uani 0.34(3) 1 d D U P D 2
C158 C 0.4658(11) 0.0080(11) 0.2657(10) 0.043(2) Uani 0.34(3) 1 d D U P D 2
H230 H 0.4540 0.0500 0.2376 0.052 Uiso 0.34(3) 1 calc R U P D 2
H231 H 0.4745 -0.0219 0.2410 0.052 Uiso 0.34(3) 1 calc R U P D 2
C159 C 0.4001(12) -0.0191(10) 0.3348(11) 0.048(3) Uani 0.34(3) 1 d D U P D 2
H232 H 0.3602 -0.0329 0.3281 0.058 Uiso 0.34(3) 1 calc R U P D 2
H233 H 0.3823 0.0150 0.3545 0.058 Uiso 0.34(3) 1 calc R U P D 2
C160 C 0.4204(14) -0.0775(9) 0.3855(11) 0.057(4) Uani 0.34(3) 1 d D U P D 2
H234 H 0.3794 -0.0896 0.4322 0.068 Uiso 0.34(3) 1 calc R U P D 2
H235 H 0.4266 -0.1149 0.3711 0.068 Uiso 0.34(3) 1 calc R U P D 2
C161 C 0.4878(15) -0.0658(11) 0.3900(8) 0.054(4) Uani 0.34(3) 1 d D U P D 2
H236 H 0.4987 -0.1064 0.4211 0.065 Uiso 0.34(3) 1 calc R U P D 2
H237 H 0.4795 -0.0327 0.4107 0.065 Uiso 0.34(3) 1 calc R U P D 2
C162 C 0.5528(12) -0.0432(9) 0.3204(7) 0.046(3) Uani 0.34(3) 1 d D U P D 2
H238 H 0.5648 -0.0780 0.3016 0.056 Uiso 0.34(3) 1 calc R U P D 2
H239 H 0.5957 -0.0336 0.3258 0.056 Uiso 0.34(3) 1 calc R U P D 2
C163 C 0.6032(2) 0.03140(19) 0.1946(2) 0.0384(8) Uani 1 1 d D U . . .
O27 O 0.64700(17) -0.00844(14) 0.17868(15) 0.0457(7) Uani 1 1 d . U . . .
N22 N 0.60008(19) 0.08856(15) 0.14617(17) 0.0361(7) Uani 1 1 d . U . . .
H240 H 0.5699 0.1169 0.1598 0.043 Uiso 1 1 calc R U . . .
C164 C 0.6451(2) 0.10465(19) 0.0722(2) 0.0363(8) Uani 1 1 d . U . . .
C165 C 0.6290(2) 0.17277(19) 0.0326(2) 0.0386(9) Uani 1 1 d . U . . .
H241 H 0.6380 0.2037 0.0501 0.046 Uiso 1 1 calc R U . . .
H242 H 0.6631 0.1859 -0.0170 0.046 Uiso 1 1 calc R U . . .
C166 C 0.5505(3) 0.1768(2) 0.0398(2) 0.0424(9) Uani 1 1 d . U . . .
H243 H 0.5165 0.1710 0.0882 0.051 Uiso 1 1 calc R U . . .
H244 H 0.5447 0.2202 0.0092 0.051 Uiso 1 1 calc R U . . .
N23 N 0.5315(2) 0.12714(18) 0.0217(2) 0.0454(8) Uani 1 1 d . U . . .
C167 C 0.5465(3) 0.0611(2) 0.0579(3) 0.0481(10) Uani 1 1 d . U . . .
H245 H 0.5359 0.0312 0.0402 0.058 Uiso 1 1 calc R U . . .
H246 H 0.5139 0.0472 0.1079 0.058 Uiso 1 1 calc R U . . .
C168 C 0.6255(2) 0.0570(2) 0.0477(2) 0.0407(9) Uani 1 1 d . U . . .
H247 H 0.6581 0.0671 -0.0019 0.049 Uiso 1 1 calc R U . . .
H248 H 0.6334 0.0122 0.0741 0.049 Uiso 1 1 calc R U . . .
C169 C 0.7271(2) 0.10434(19) 0.0549(2) 0.0361(8) Uani 1 1 d . U . . .
O28 O 0.77071(17) 0.08980(16) 0.00644(16) 0.0493(7) Uani 1 1 d . U . . .
N24 N 0.74627(19) 0.12557(15) 0.09287(16) 0.0362(7) Uani 1 1 d . U . . .
H249 H 0.7105 0.1335 0.1275 0.043 Uiso 1 1 calc R U . . .
C170 C 0.8209(2) 0.1367(2) 0.0822(2) 0.0375(8) Uani 1 1 d D U . . .
C171 C 0.8167(2) 0.1780(2) 0.1237(2) 0.0416(9) Uani 1 1 d . U . . .
H250 H 0.7824 0.1557 0.1727 0.050 Uiso 1 1 calc R U . . .
H251 H 0.8656 0.1823 0.1218 0.050 Uiso 1 1 calc R U . . .
C172 C 0.7912(2) 0.2455(2) 0.0955(2) 0.0433(9) Uani 1 1 d . U . . .
H252 H 0.7399 0.2416 0.1029 0.052 Uiso 1 1 calc R U . . .
H253 H 0.7929 0.2715 0.1212 0.052 Uiso 1 1 calc R U . . .
C173 C 0.8389(2) 0.2805(2) 0.0184(2) 0.0464(10) Uani 1 1 d . U . . .
H254 H 0.8177 0.3218 0.0009 0.056 Uiso 1 1 calc R U . . .
H255 H 0.8884 0.2908 0.0117 0.056 Uiso 1 1 calc R U . . .
C174 C 0.8449(3) 0.2395(2) -0.0228(2) 0.0476(10) Uani 1 1 d . U . . .
H256 H 0.8790 0.2623 -0.0718 0.057 Uiso 1 1 calc R U . . .
H257 H 0.7964 0.2337 -0.0209 0.057 Uiso 1 1 calc R U . . .
C175 C 0.8723(2) 0.1735(2) 0.0057(2) 0.0456(10) Uani 1 1 d . U . . .
H258 H 0.9219 0.1791 0.0014 0.055 Uiso 1 1 calc R U . . .
H259 H 0.8754 0.1477 -0.0219 0.055 Uiso 1 1 calc R U . . .
C176 C 0.8582(11) 0.0746(8) 0.1070(14) 0.046(3) Uani 0.49(4) 1 d D U P E 1
O29 O 0.9238(11) 0.0767(12) 0.0923(13) 0.058(4) Uani 0.49(4) 1 d D U P E 1
N25 N 0.8132(11) 0.0218(9) 0.1490(12) 0.046(3) Uani 0.49(4) 1 d D U P E 1
H260 H 0.7695 0.0213 0.1501 0.056 Uiso 0.49(4) 1 calc R U P E 1
C177 C 0.8348(10) -0.0352(8) 0.1932(8) 0.052(2) Uani 0.49(4) 1 d D U P E 1
C178 C 0.7758(14) -0.0895(12) 0.2291(13) 0.059(4) Uani 0.49(4) 1 d D U P E 1
H261 H 0.7901 -0.1279 0.2588 0.089 Uiso 0.49(4) 1 calc R U P E 1
H262 H 0.7297 -0.0756 0.2573 0.089 Uiso 0.49(4) 1 calc R U P E 1
H263 H 0.7695 -0.1000 0.1943 0.089 Uiso 0.49(4) 1 calc R U P E 1
C179 C 0.8461(16) -0.0175(11) 0.2458(12) 0.069(4) Uani 0.49(4) 1 d D U P E 1
H264 H 0.8607 -0.0556 0.2757 0.104 Uiso 0.49(4) 1 calc R U P E 1
H265 H 0.8846 0.0175 0.2214 0.104 Uiso 0.49(4) 1 calc R U P E 1
H266 H 0.8005 -0.0031 0.2740 0.104 Uiso 0.49(4) 1 calc R U P E 1
C180 C 0.9056(9) -0.0596(12) 0.1503(11) 0.060(2) Uani 0.49(4) 1 d D U P E 1
O30 O 0.9544(10) -0.0784(12) 0.1684(12) 0.074(4) Uani 0.49(4) 1 d D U P E 1
O31 O 0.9029(11) -0.0613(13) 0.0940(10) 0.063(3) Uani 0.49(4) 1 d D U P E 1
C181 C 0.9686(13) -0.0861(13) 0.0529(13) 0.078(6) Uani 0.49(4) 1 d D U P E 1
H267 H 0.9643 -0.0865 0.0124 0.117 Uiso 0.49(4) 1 calc R U P E 1
H268 H 1.0114 -0.0581 0.0375 0.117 Uiso 0.49(4) 1 calc R U P E 1
H269 H 0.9742 -0.1303 0.0811 0.117 Uiso 0.49(4) 1 calc R U P E 1
C182 C 0.8494(10) 0.0720(7) 0.1171(13) 0.041(3) Uani 0.51(4) 1 d D U P E 2
O32 O 0.9123(10) 0.0714(11) 0.1130(11) 0.050(3) Uani 0.51(4) 1 d D U P E 2
N26 N 0.8054(11) 0.0180(8) 0.1538(11) 0.040(2) Uani 0.51(4) 1 d D U P E 2
H270 H 0.7644 0.0176 0.1497 0.048 Uiso 0.51(4) 1 calc R U P E 2
C183 C 0.8223(9) -0.0405(7) 0.2003(8) 0.0462(19) Uani 0.51(4) 1 d D U P E 2
C184 C 0.7693(13) -0.0953(10) 0.2219(12) 0.045(3) Uani 0.51(4) 1 d D U P E 2
H271 H 0.7799 -0.1350 0.2532 0.068 Uiso 0.51(4) 1 calc R U P E 2
H272 H 0.7192 -0.0842 0.2456 0.068 Uiso 0.51(4) 1 calc R U P E 2
H273 H 0.7743 -0.1021 0.1808 0.068 Uiso 0.51(4) 1 calc R U P E 2
C185 C 0.8167(13) -0.0294(8) 0.2637(9) 0.051(3) Uani 0.51(4) 1 d D U P E 2
H274 H 0.8281 -0.0690 0.2946 0.077 Uiso 0.51(4) 1 calc R U P E 2
H275 H 0.8514 0.0063 0.2487 0.077 Uiso 0.51(4) 1 calc R U P E 2
H276 H 0.7669 -0.0185 0.2884 0.077 Uiso 0.51(4) 1 calc R U P E 2
C186 C 0.8998(10) -0.0594(11) 0.1643(10) 0.058(2) Uani 0.51(4) 1 d D U P E 2
O33 O 0.9410(10) -0.0815(12) 0.1918(11) 0.076(4) Uani 0.51(4) 1 d D U P E 2
O34 O 0.9157(10) -0.0578(13) 0.1011(9) 0.062(3) Uani 0.51(4) 1 d D U P E 2
C187 C 0.9854(12) -0.0826(14) 0.0683(13) 0.083(6) Uani 0.51(4) 1 d D U P E 2
H277 H 0.9924 -0.0796 0.0225 0.125 Uiso 0.51(4) 1 calc R U P E 2
H278 H 1.0249 -0.0570 0.0633 0.125 Uiso 0.51(4) 1 calc R U P E 2
H279 H 0.9860 -0.1280 0.0970 0.125 Uiso 0.51(4) 1 calc R U P E 2
C188 C 0.2328(3) 0.1613(2) 0.1487(2) 0.0477(8) Uani 0.803(8) 1 d D U P F 1
O35 O 0.21836(18) 0.20897(17) 0.10772(17) 0.0533(7) Uani 0.803(8) 1 d D U P F 1
C189 C 0.2093(5) 0.0940(3) 0.1587(4) 0.0532(16) Uani 0.803(8) 1 d D U P F 1
H280 H 0.1752 0.0989 0.1373 0.064 Uiso 0.803(8) 1 calc R U P F 1
H281 H 0.1829 0.0684 0.2089 0.064 Uiso 0.803(8) 1 calc R U P F 1
C190 C 0.2743(3) 0.0568(3) 0.1268(3) 0.0532(13) Uani 0.803(8) 1 d D U P F 1
H282 H 0.2939 0.0338 0.1614 0.064 Uiso 0.803(8) 1 calc R U P F 1
H283 H 0.2557 0.0235 0.1182 0.064 Uiso 0.803(8) 1 calc R U P F 1
C191 C 0.3362(3) 0.0959(3) 0.0608(3) 0.0509(13) Uani 0.803(8) 1 d D U P F 1
H284 H 0.3553 0.1296 0.0686 0.061 Uiso 0.803(8) 1 calc R U P F 1
H285 H 0.3177 0.1183 0.0252 0.061 Uiso 0.803(8) 1 calc R U P F 1
C192 C 0.3993(4) 0.0547(3) 0.0333(4) 0.0545(14) Uani 0.803(8) 1 d D U P F 1
H286 H 0.4144 0.0293 0.0707 0.065 Uiso 0.803(8) 1 calc R U P F 1
H287 H 0.3807 0.0235 0.0222 0.065 Uiso 0.803(8) 1 calc R U P F 1
C193 C 0.4654(4) 0.0922(3) -0.0295(4) 0.0519(13) Uani 0.803(8) 1 d D U P F 1
H288 H 0.4528 0.1132 -0.0694 0.062 Uiso 0.803(8) 1 calc R U P F 1
H289 H 0.5044 0.0623 -0.0413 0.062 Uiso 0.803(8) 1 calc R U P F 1
C194 C 0.4927(3) 0.1432(2) -0.0157(3) 0.0508(9) Uani 0.803(8) 1 d D U P F 1
O36 O 0.4795(2) 0.20045(18) -0.0407(2) 0.0673(10) Uani 0.803(8) 1 d D U P F 1
C195 C 0.2328(3) 0.1613(2) 0.1487(2) 0.0477(8) Uani 0.197(8) 1 d D U P F 2
O37 O 0.21836(18) 0.20897(17) 0.10772(17) 0.0533(7) Uani 0.197(8) 1 d D U P F 2
C196 C 0.219(2) 0.0909(10) 0.1616(13) 0.054(2) Uani 0.197(8) 1 d D U P F 2
H290 H 0.2469 0.0632 0.1872 0.065 Uiso 0.197(8) 1 calc R U P F 2
H291 H 0.1666 0.0780 0.1911 0.065 Uiso 0.197(8) 1 calc R U P F 2
C197 C 0.2413(11) 0.0789(12) 0.0959(12) 0.054(2) Uani 0.197(8) 1 d D U P F 2
H292 H 0.2352 0.0315 0.1096 0.065 Uiso 0.197(8) 1 calc R U P F 2
H293 H 0.2047 0.0986 0.0777 0.065 Uiso 0.197(8) 1 calc R U P F 2
C198 C 0.3145(12) 0.1005(12) 0.0363(13) 0.058(3) Uani 0.197(8) 1 d D U P F 2
H294 H 0.3253 0.1463 0.0264 0.070 Uiso 0.197(8) 1 calc R U P F 2
H295 H 0.3118 0.0990 -0.0048 0.070 Uiso 0.197(8) 1 calc R U P F 2
C199 C 0.3792(12) 0.0612(14) 0.0455(17) 0.058(3) Uani 0.197(8) 1 d D U P F 2
H296 H 0.3782 0.0585 0.0897 0.069 Uiso 0.197(8) 1 calc R U P F 2
H297 H 0.3707 0.0165 0.0503 0.069 Uiso 0.197(8) 1 calc R U P F 2
C200 C 0.4540(13) 0.0859(12) -0.0101(17) 0.053(2) Uani 0.197(8) 1 d D U P F 2
H298 H 0.4515 0.0972 -0.0549 0.063 Uiso 0.197(8) 1 calc R U P F 2
H299 H 0.4859 0.0492 -0.0056 0.063 Uiso 0.197(8) 1 calc R U P F 2
C201 C 0.4927(3) 0.1432(2) -0.0157(3) 0.0508(9) Uani 0.197(8) 1 d D U P F 2
O38 O 0.4795(2) 0.20045(18) -0.0407(2) 0.0673(10) Uani 0.197(8) 1 d D U P F 2
Cl1 Cl 0.3576(2) 0.5517(3) 0.4223(2) 0.0967(12) Uani 0.502(2) 1 d D U P G 1
Cl2 Cl 0.3770(3) 0.5770(2) 0.2811(2) 0.1133(13) Uani 0.502(2) 1 d D U P G 1
C202 C 0.3164(7) 0.5698(9) 0.3650(6) 0.097(3) Uani 0.502(2) 1 d D U P G 1
H300 H 0.2781 0.5352 0.3836 0.117 Uiso 0.502(2) 1 calc R U P G 1
H301 H 0.2920 0.6110 0.3632 0.117 Uiso 0.502(2) 1 calc R U P G 1
Cl3 Cl 0.3458(17) 0.5645(19) 0.4017(14) 0.132(6) Uani 0.098(2) 1 d D U P H 2
Cl4 Cl 0.267(2) 0.5568(18) 0.3214(17) 0.160(8) Uani 0.098(2) 1 d D U P H 2
C203 C 0.326(5) 0.604(3) 0.329(3) 0.129(7) Uani 0.098(2) 1 d D U P H 2
H302 H 0.3728 0.6150 0.2861 0.154 Uiso 0.098(2) 1 calc R U P H 2
H303 H 0.3036 0.6449 0.3309 0.154 Uiso 0.098(2) 1 calc R U P H 2
Cl5 Cl 0.7543(6) 0.8903(6) 0.0559(7) 0.099(3) Uani 0.192(2) 1 d D U P I 3
Cl6 Cl 0.8941(7) 0.9502(5) -0.0606(6) 0.104(3) Uani 0.192(2) 1 d D U P I 3
C204 C 0.804(2) 0.9647(13) -0.007(4) 0.127(7) Uani 0.192(2) 1 d D U P I 3
H304 H 0.8069 0.9924 0.0166 0.152 Uiso 0.192(2) 1 calc R U P I 3
H305 H 0.7778 0.9879 -0.0360 0.152 Uiso 0.192(2) 1 calc R U P I 3
Cl7 Cl 0.9566(9) 0.9287(8) -0.1385(9) 0.088(4) Uani 0.108(2) 1 d D U P J 4
Cl8 Cl 0.8787(17) 0.9718(13) -0.0205(13) 0.132(6) Uani 0.108(2) 1 d D U P J 4
C205 C 0.951(4) 0.990(3) -0.105(3) 0.118(9) Uani 0.108(2) 1 d D U P J 4
H306 H 0.9436 1.0321 -0.1372 0.141 Uiso 0.108(2) 1 calc R U P J 4
H307 H 0.9983 0.9949 -0.1040 0.141 Uiso 0.108(2) 1 calc R U P J 4
Cl9 Cl 0.1227(6) 0.5943(6) 0.3819(6) 0.138(3) Uani 0.3 1 d D U P K 1
Cl10 Cl 0.2037(10) 0.7182(7) 0.3567(7) 0.184(4) Uani 0.3 1 d D U P K 1
C206 C 0.1247(16) 0.6689(15) 0.391(2) 0.152(6) Uani 0.3 1 d D U P K 1
H308 H 0.0914 0.6964 0.3720 0.183 Uiso 0.3 1 calc R U P K 1
H309 H 0.1014 0.6594 0.4413 0.183 Uiso 0.3 1 calc R U P K 1
N27 N 0.4190(7) 0.9206(5) 0.1888(6) 0.144(4) Uani 0.9 1 d D U P . .
C207 C 0.3662(8) 0.9061(4) 0.2281(6) 0.142(4) Uani 0.9 1 d D U P . .
C208 C 0.2929(9) 0.8857(8) 0.2826(8) 0.206(7) Uani 0.9 1 d D U P . .
H310 H 0.2619 0.8763 0.2641 0.310 Uiso 0.9 1 calc R U P . .
H311 H 0.2728 0.9205 0.3001 0.310 Uiso 0.9 1 calc R U P . .
H312 H 0.2945 0.8467 0.3204 0.310 Uiso 0.9 1 calc R U P . .
N28 N -0.1420(4) 0.7453(3) 0.5929(4) 0.0899(19) Uani 0.85 1 d D U P L 1
C209 C -0.0875(4) 0.7729(3) 0.5550(3) 0.0743(17) Uani 0.85 1 d D U P L 1
C210 C -0.0177(4) 0.8084(3) 0.5066(4) 0.0708(16) Uani 0.85 1 d D U P L 1
H313 H -0.0199 0.8353 0.4626 0.106 Uiso 0.85 1 calc R U P L 1
H314 H 0.0205 0.7778 0.4987 0.106 Uiso 0.85 1 calc R U P L 1
H315 H -0.0066 0.8362 0.5257 0.106 Uiso 0.85 1 calc R U P L 1
N29 N 0.120(2) 0.853(3) 0.322(2) 0.120(11) Uani 0.15 1 d D U P M 3
C211 C 0.0857(17) 0.8479(16) 0.3748(18) 0.098(9) Uani 0.15 1 d D U P M 3
C212 C 0.040(2) 0.841(3) 0.4445(19) 0.099(10) Uani 0.15 1 d D U P M 3
H316 H 0.0204 0.7960 0.4721 0.148 Uiso 0.15 1 calc R U P M 3
H317 H -0.0011 0.8694 0.4455 0.148 Uiso 0.15 1 calc R U P M 3
H318 H 0.0679 0.8535 0.4638 0.148 Uiso 0.15 1 calc R U P M 3
N30 N -0.0341(11) 0.9337(10) 0.3581(10) 0.158(6) Uani 0.5 1 d D U P N 1
C213 C -0.0021(8) 0.9566(7) 0.3034(10) 0.127(6) Uani 0.5 1 d D U P N 1
C214 C 0.0400(9) 0.9870(7) 0.2309(9) 0.106(4) Uani 0.5 1 d D U P N 1
H319 H 0.0919 0.9806 0.2200 0.158 Uiso 0.5 1 calc R U P N 1
H320 H 0.0324 1.0335 0.2162 0.158 Uiso 0.5 1 calc R U P N 1
H321 H 0.0248 0.9679 0.2066 0.158 Uiso 0.5 1 calc R U P N 1
N31 N 0.0920(15) 0.8925(14) 0.3142(13) 0.123(7) Uani 0.3 1 d D U P O 2
C215 C 0.0495(14) 0.9229(11) 0.3075(10) 0.108(5) Uani 0.3 1 d D U P O 2
C216 C -0.0070(19) 0.9635(17) 0.299(2) 0.127(9) Uani 0.3 1 d D U P O 2
H322 H -0.0125 0.9959 0.3190 0.191 Uiso 0.3 1 calc R U P O 2
H323 H -0.0531 0.9371 0.3215 0.191 Uiso 0.3 1 calc R U P O 2
H324 H 0.0054 0.9854 0.2490 0.191 Uiso 0.3 1 calc R U P O 2
N32 N 0.1900(19) 0.9717(14) 0.3797(18) 0.169(10) Uani 0.3 1 d D U P P 1
C217 C 0.1494(15) 0.9849(11) 0.4207(15) 0.152(9) Uani 0.3 1 d D U P P 1
C218 C 0.0958(18) 1.0028(18) 0.4747(17) 0.136(9) Uani 0.3 1 d D U P P 1
H325 H 0.1067 1.0478 0.4660 0.204 Uiso 0.3 1 calc R U P P 1
H326 H 0.0962 0.9742 0.5190 0.204 Uiso 0.3 1 calc R U P P 1
H327 H 0.0475 0.9988 0.4764 0.204 Uiso 0.3 1 calc R U P P 1
N33 N 0.1919(16) 0.9700(14) 0.3279(14) 0.164(10) Uani 0.3 1 d D U P Q 2
C219 C 0.1490(12) 0.9745(9) 0.3734(13) 0.142(8) Uani 0.3 1 d D U P Q 2
C220 C 0.0921(18) 0.9802(16) 0.4338(17) 0.154(10) Uani 0.3 1 d D U P Q 2
H328 H 0.0928 0.9446 0.4748 0.231 Uiso 0.3 1 calc R U P Q 2
H329 H 0.0450 0.9781 0.4325 0.231 Uiso 0.3 1 calc R U P Q 2
H330 H 0.0993 1.0218 0.4359 0.231 Uiso 0.3 1 calc R U P Q 2
N34 N 0.1199(11) 0.8330(12) 0.1672(12) 0.115(5) Uani 0.4 1 d D U P R 1
C221 C 0.1088(8) 0.7795(12) 0.1907(9) 0.117(6) Uani 0.4 1 d D U P R 1
C222 C 0.0945(15) 0.7106(12) 0.2208(14) 0.123(7) Uani 0.4 1 d D U P R 1
H331 H 0.0735 0.6974 0.1961 0.185 Uiso 0.4 1 calc R U P R 1
H332 H 0.0600 0.6976 0.2697 0.185 Uiso 0.4 1 calc R U P R 1
H333 H 0.1403 0.6894 0.2171 0.185 Uiso 0.4 1 calc R U P R 1
N35 N 0.1181(11) 0.8675(10) 0.1566(10) 0.117(6) Uani 0.4 1 d D U P S 2
C223 C 0.1655(12) 0.8701(8) 0.1645(8) 0.139(6) Uani 0.4 1 d D U P S 2
C224 C 0.2281(15) 0.8733(14) 0.1745(14) 0.142(7) Uani 0.4 1 d D U P S 2
H334 H 0.2550 0.8343 0.1728 0.213 Uiso 0.4 1 calc R U P S 2
H335 H 0.2136 0.8761 0.2197 0.213 Uiso 0.4 1 calc R U P S 2
H336 H 0.2595 0.9118 0.1379 0.213 Uiso 0.4 1 calc R U P S 2
N36 N 0.1214(18) 0.7443(17) 0.2059(17) 0.111(7) Uani 0.2 1 d D U P T 4
C225 C 0.1525(13) 0.7887(16) 0.1868(13) 0.124(7) Uani 0.2 1 d D U P T 4
C226 C 0.194(2) 0.8480(17) 0.161(2) 0.114(7) Uani 0.2 1 d D U P T 4
H337 H 0.2074 0.8704 0.1118 0.171 Uiso 0.2 1 calc R U P T 4
H338 H 0.2386 0.8384 0.1690 0.171 Uiso 0.2 1 calc R U P T 4
H339 H 0.1648 0.8757 0.1862 0.171 Uiso 0.2 1 calc R U P T 4
N37 N 0.0744(12) 0.6736(12) 0.2337(11) 0.097(5) Uani 0.3 1 d D U P U 5
C227 C 0.1204(12) 0.6495(10) 0.2159(9) 0.112(6) Uani 0.3 1 d D U P U 5
C228 C 0.1843(16) 0.6161(16) 0.1912(18) 0.129(8) Uani 0.3 1 d D U P U 5
H340 H 0.1848 0.6050 0.1539 0.193 Uiso 0.3 1 calc R U P U 5
H341 H 0.1841 0.5763 0.2291 0.193 Uiso 0.3 1 calc R U P U 5
H342 H 0.2280 0.6440 0.1734 0.193 Uiso 0.3 1 calc R U P U 5
N38 N 0.3270(14) 0.8673(12) 0.1501(10) 0.169(8) Uani 0.4 1 d D U P V 1
C229 C 0.3285(9) 0.8148(12) 0.1585(7) 0.164(8) Uani 0.4 1 d D U P V 1
C230 C 0.3303(17) 0.7471(13) 0.1693(12) 0.148(7) Uani 0.4 1 d D U P V 1
H343 H 0.3792 0.7382 0.1402 0.221 Uiso 0.4 1 calc R U P V 1
H344 H 0.2943 0.7357 0.1570 0.221 Uiso 0.4 1 calc R U P V 1
H345 H 0.3187 0.7213 0.2181 0.221 Uiso 0.4 1 calc R U P V 1
N39 N 0.3667(19) 0.7590(18) 0.2340(18) 0.195(12) Uani 0.3 1 d D U P W 3
C231 C 0.3207(15) 0.7363(12) 0.2828(15) 0.164(11) Uani 0.3 1 d D U P W 3
C232 C 0.2599(14) 0.7062(12) 0.3470(14) 0.087(5) Uani 0.3 1 d D U P W 3
H346 H 0.2188 0.6991 0.3384 0.131 Uiso 0.3 1 calc R U P W 3
H347 H 0.2457 0.7343 0.3737 0.131 Uiso 0.3 1 calc R U P W 3
H348 H 0.2731 0.6645 0.3731 0.131 Uiso 0.3 1 calc R U P W 3
N40 N 0.3896(15) 0.7628(13) 0.1772(12) 0.160(7) Uani 0.4 1 d D U P X 5
C233 C 0.3838(10) 0.7264(11) 0.1593(9) 0.156(7) Uani 0.4 1 d D U P X 5
C234 C 0.3763(16) 0.6787(14) 0.1356(16) 0.144(7) Uani 0.4 1 d D U P X 5
H349 H 0.3283 0.6806 0.1348 0.216 Uiso 0.4 1 calc R U P X 5
H350 H 0.3806 0.6356 0.1669 0.216 Uiso 0.4 1 calc R U P X 5
H351 H 0.4148 0.6870 0.0888 0.216 Uiso 0.4 1 calc R U P X 5
N41 N 0.283(2) 0.719(2) 0.167(2) 0.140(10) Uani 0.2 1 d D U P Y 2
C235 C 0.3282(19) 0.6943(16) 0.1417(15) 0.139(9) Uani 0.2 1 d D U P Y 2
C236 C 0.388(2) 0.661(2) 0.108(2) 0.104(8) Uani 0.2 1 d D U P Y 2
H352 H 0.3837 0.6156 0.1385 0.156 Uiso 0.2 1 calc R U P Y 2
H353 H 0.4344 0.6815 0.0979 0.156 Uiso 0.2 1 calc R U P Y 2
H354 H 0.3882 0.6641 0.0647 0.156 Uiso 0.2 1 calc R U P Y 2
N42 N 0.1322(11) 0.7574(10) 0.3654(9) 0.126(5) Uani 0.4 1 d D U P Z 2
C237 C 0.1334(7) 0.7108(11) 0.3685(6) 0.111(5) Uani 0.4 1 d D U P Z 2
C238 C 0.1343(11) 0.6443(11) 0.3734(9) 0.093(4) Uani 0.4 1 d D U P Z 2
H355 H 0.1079 0.6157 0.4219 0.140 Uiso 0.4 1 calc R U P Z 2
H356 H 0.1850 0.6322 0.3555 0.140 Uiso 0.4 1 calc R U P Z 2
H357 H 0.1108 0.6399 0.3460 0.140 Uiso 0.4 1 calc R U P Z 2
N43 N 0.1573(14) 0.5766(13) 0.3565(15) 0.160(8) Uani 0.4 1 d D U P A 3
C239 C 0.1563(9) 0.5851(9) 0.3087(15) 0.178(9) Uani 0.4 1 d D U P A 3
C240 C 0.1549(17) 0.5967(17) 0.2438(16) 0.165(8) Uani 0.4 1 d D U P A 3
H358 H 0.1448 0.6420 0.2237 0.248 Uiso 0.4 1 calc R U P A 3
H359 H 0.1167 0.5680 0.2513 0.248 Uiso 0.4 1 calc R U P A 3
H360 H 0.2025 0.5879 0.2122 0.248 Uiso 0.4 1 calc R U P A 3
N44 N 0.7807(5) 0.8522(5) 0.0796(4) 0.092(2) Uani 0.7 1 d D U P B 1
C241 C 0.8007(5) 0.9001(5) 0.0416(5) 0.099(3) Uani 0.7 1 d D U P B 1
C242 C 0.8268(9) 0.9628(6) -0.0082(9) 0.124(5) Uani 0.7 1 d D U P B 1
H361 H 0.8594 0.9601 -0.0531 0.186 Uiso 0.7 1 calc R U P B 1
H362 H 0.8537 0.9839 0.0059 0.186 Uiso 0.7 1 calc R U P B 1
H363 H 0.7854 0.9883 -0.0123 0.186 Uiso 0.7 1 calc R U P B 1

loop_
_atom_site_aniso_label
_atom_site_aniso_U_11
_atom_site_aniso_U_22
_atom_site_aniso_U_33
_atom_site_aniso_U_23
_atom_site_aniso_U_13
_atom_site_aniso_U_12
N1 0.060(2) 0.0413(19) 0.052(2) -0.0221(16) -0.0399(18) 0.0133(16)
C1 0.057(3) 0.050(2) 0.060(3) -0.031(2) -0.038(2) 0.0145(19)
O1 0.0554(18) 0.0568(18) 0.0531(17) -0.0311(15) -0.0356(15) 0.0158(15)
O2 0.094(2) 0.0564(18) 0.0821(19) -0.0431(17) -0.0603(19) 0.0299(17)
C2 0.079(4) 0.060(5) 0.081(3) -0.045(3) -0.048(3) 0.020(3)
C3 0.068(4) 0.067(4) 0.084(2) -0.048(3) -0.042(3) 0.027(3)
C4 0.070(4) 0.089(4) 0.081(3) -0.041(3) -0.041(3) 0.028(3)
C5 0.077(4) 0.099(5) 0.083(3) -0.041(4) -0.031(4) 0.034(4)
C6 0.076(4) 0.092(5) 0.094(4) -0.040(4) -0.021(4) 0.024(4)
C7 0.074(4) 0.098(5) 0.107(4) -0.051(4) -0.030(3) 0.012(4)
C8 0.070(4) 0.091(5) 0.098(4) -0.043(4) -0.044(3) 0.017(3)
O3 0.094(2) 0.0564(18) 0.0821(19) -0.0431(17) -0.0603(19) 0.0299(17)
C9 0.083(5) 0.059(5) 0.079(3) -0.044(3) -0.045(4) 0.018(4)
C10 0.067(5) 0.068(5) 0.077(3) -0.046(3) -0.038(3) 0.028(4)
C11 0.065(5) 0.076(6) 0.077(3) -0.044(4) -0.040(4) 0.028(4)
C12 0.066(5) 0.089(6) 0.078(3) -0.044(4) -0.040(4) 0.030(4)
C13 0.074(5) 0.093(6) 0.078(4) -0.046(5) -0.034(4) 0.021(4)
C14 0.070(5) 0.091(5) 0.083(4) -0.043(4) -0.036(4) 0.018(4)
C15 0.068(4) 0.087(5) 0.081(4) -0.044(4) -0.039(4) 0.021(4)
C16 0.049(2) 0.040(2) 0.043(2) -0.0195(17) -0.0265(18) 0.0039(17)
C17 0.045(2) 0.049(2) 0.040(2) -0.0181(18) -0.0222(18) 0.0026(19)
C18 0.051(3) 0.052(3) 0.047(2) -0.015(2) -0.025(2) -0.008(2)
C19 0.065(3) 0.051(3) 0.053(3) -0.023(2) -0.031(2) -0.004(2)
C20 0.066(3) 0.047(2) 0.046(2) -0.0232(19) -0.033(2) 0.002(2)
C21 0.050(2) 0.042(2) 0.042(2) -0.0153(18) -0.0271(19) 0.0012(18)
C22 0.048(2) 0.035(2) 0.0342(19) -0.0174(17) -0.0231(17) 0.0028(17)
O4 0.0467(16) 0.0324(14) 0.0344(13) -0.0123(11) -0.0212(12) 0.0015(12)
N2 0.0488(19) 0.0348(17) 0.0351(16) -0.0100(14) -0.0243(15) 0.0004(15)
C23 0.045(2) 0.040(2) 0.0367(19) -0.0126(17) -0.0222(17) -0.0015(17)
C24 0.058(3) 0.046(2) 0.036(2) -0.0083(18) -0.0239(19) -0.008(2)
C25 0.059(3) 0.058(3) 0.041(2) -0.011(2) -0.024(2) -0.017(2)
C26 0.052(3) 0.080(3) 0.040(2) -0.021(2) -0.014(2) -0.015(2)
C27 0.051(2) 0.070(3) 0.036(2) -0.029(2) -0.0152(19) -0.003(2)
C28 0.051(2) 0.051(2) 0.0327(19) -0.0184(18) -0.0213(18) -0.0008(19)
C29 0.041(2) 0.035(2) 0.0340(19) -0.0133(16) -0.0164(16) -0.0038(17)
O5 0.0467(16) 0.0390(15) 0.0341(14) -0.0163(12) -0.0192(12) 0.0063(12)
N3 0.0499(19) 0.0315(16) 0.0402(17) -0.0165(14) -0.0271(15) 0.0081(14)
C30 0.042(2) 0.037(2) 0.040(2) -0.0199(16) -0.0249(17) 0.0080(16)
C31 0.045(2) 0.035(2) 0.042(2) -0.0165(17) -0.0212(18) 0.0042(17)
C32 0.042(2) 0.043(2) 0.048(2) -0.0212(18) -0.0266(18) 0.0065(18)
N4 0.0482(19) 0.0421(18) 0.0456(18) -0.0252(15) -0.0297(16) 0.0108(15)
C33 0.048(2) 0.044(2) 0.049(2) -0.0283(19) -0.0290(19) 0.0134(18)
C34 0.047(2) 0.038(2) 0.043(2) -0.0225(17) -0.0276(18) 0.0114(17)
C35 0.037(2) 0.038(2) 0.0310(18) -0.0214(16) -0.0158(16) 0.0064(16)
O6 0.0419(15) 0.0370(14) 0.0353(13) -0.0170(11) -0.0217(12) 0.0098(12)
N5 0.0372(17) 0.0350(16) 0.0345(16) -0.0173(13) -0.0197(13) 0.0066(13)
C36 0.038(2) 0.038(2) 0.0315(18) -0.0149(15) -0.0159(15) 0.0007(16)
C37 0.046(2) 0.047(2) 0.0319(19) -0.0159(17) -0.0193(17) 0.0005(18)
C38 0.039(2) 0.060(3) 0.042(2) -0.023(2) -0.0186(18) 0.0044(19)
C39 0.045(2) 0.069(3) 0.041(2) -0.028(2) -0.0167(19) 0.009(2)
C40 0.044(2) 0.061(3) 0.034(2) -0.0263(19) -0.0156(17) 0.009(2)
C41 0.040(2) 0.051(2) 0.0336(19) -0.0189(18) -0.0179(17) 0.0046(18)
C42 0.040(2) 0.0335(19) 0.0319(19) -0.0123(16) -0.0174(16) 0.0009(16)
O7 0.0477(16) 0.0390(15) 0.0337(14) -0.0137(12) -0.0209(12) 0.0036(12)
N6 0.0429(18) 0.0318(16) 0.0304(15) -0.0149(13) -0.0179(13) 0.0066(13)
C43 0.044(2) 0.0334(19) 0.0349(19) -0.0170(16) -0.0176(16) 0.0043(16)
C44 0.047(2) 0.039(2) 0.036(2) -0.0212(17) -0.0151(17) 0.0052(17)
C45 0.049(2) 0.044(2) 0.0344(19) -0.0209(17) -0.0190(17) 0.0062(18)
C46 0.057(3) 0.041(2) 0.052(2) -0.0240(19) -0.032(2) 0.0063(19)
C47 0.055(3) 0.037(2) 0.054(2) -0.0160(19) -0.027(2) -0.0017(19)
C48 0.053(2) 0.034(2) 0.042(2) -0.0145(17) -0.0229(19) -0.0004(18)
C49 0.044(2) 0.033(2) 0.0338(19) -0.0191(16) -0.0142(16) 0.0054(16)
O8 0.0532(17) 0.0351(15) 0.0488(16) -0.0201(13) -0.0244(14) 0.0069(13)
N7 0.0401(17) 0.0330(16) 0.0352(16) -0.0178(13) -0.0167(14) 0.0067(13)
C50 0.039(2) 0.038(2) 0.038(2) -0.0210(17) -0.0129(16) 0.0047(16)
C51 0.034(2) 0.042(2) 0.044(2) -0.0262(18) -0.0114(17) 0.0035(16)
C52 0.046(2) 0.047(2) 0.046(2) -0.026(2) -0.0113(19) -0.0008(19)
C53 0.050(3) 0.050(2) 0.044(2) -0.024(2) -0.0046(19) 0.000(2)
C54 0.052(3) 0.051(2) 0.041(2) -0.028(2) -0.0041(19) 0.002(2)
C55 0.044(2) 0.044(2) 0.047(2) -0.0263(19) -0.0155(18) 0.0083(18)
C56 0.036(2) 0.038(2) 0.045(2) -0.0239(17) -0.0194(17) 0.0068(17)
O9 0.0417(16) 0.0423(16) 0.0485(16) -0.0226(13) -0.0194(13) 0.0108(13)
N8 0.0373(17) 0.0425(18) 0.0355(16) -0.0221(14) -0.0184(14) 0.0110(14)
C57 0.044(2) 0.044(2) 0.0352(19) -0.0197(17) -0.0191(17) 0.0081(17)
C58 0.037(2) 0.050(2) 0.0344(19) -0.0210(17) -0.0159(16) 0.0052(17)
C59 0.040(2) 0.056(2) 0.037(2) -0.0274(18) -0.0224(17) 0.0130(18)
N9 0.0435(18) 0.0455(18) 0.0374(16) -0.0208(14) -0.0245(14) 0.0123(14)
C60 0.041(2) 0.053(2) 0.040(2) -0.0228(19) -0.0229(17) 0.0100(18)
C61 0.040(2) 0.050(2) 0.039(2) -0.0217(18) -0.0218(17) 0.0118(18)
C62 0.043(2) 0.048(2) 0.039(2) -0.0185(19) -0.0160(18) 0.0067(19)
O10 0.072(2) 0.0455(18) 0.060(2) -0.0182(16) -0.0382(18) 0.0115(16)
N10 0.048(2) 0.047(2) 0.0377(18) -0.0154(15) -0.0156(15) -0.0039(16)
C63 0.056(3) 0.050(2) 0.045(2) -0.016(2) -0.015(2) -0.007(2)
C64 0.075(3) 0.055(3) 0.045(3) -0.012(2) -0.020(2) -0.011(2)
C65 0.083(4) 0.070(3) 0.044(3) -0.016(2) -0.006(3) -0.013(3)
C66 0.069(3) 0.079(4) 0.055(3) -0.017(3) -0.005(3) -0.019(3)
C67 0.057(3) 0.058(3) 0.056(3) -0.017(2) -0.016(2) -0.012(2)
C68 0.057(3) 0.047(2) 0.048(2) -0.019(2) -0.017(2) -0.009(2)
C69 0.065(3) 0.049(3) 0.050(3) -0.017(2) -0.024(2) 0.001(2)
O11 0.078(3) 0.056(2) 0.065(2) -0.0142(18) -0.025(2) 0.0043(19)
N11 0.060(2) 0.046(2) 0.057(2) -0.0227(19) -0.0148(19) -0.0010(18)
C70 0.060(3) 0.057(3) 0.063(3) -0.031(2) -0.020(2) 0.003(2)
C71 0.070(4) 0.116(6) 0.090(5) -0.045(4) -0.040(4) 0.019(4)
C72 0.068(3) 0.055(3) 0.073(3) -0.036(3) -0.005(3) -0.003(3)
C73 0.067(3) 0.055(3) 0.073(3) -0.034(3) -0.021(3) 0.004(3)
O12 0.088(3) 0.077(3) 0.158(5) -0.076(3) -0.031(3) 0.011(3)
O13 0.066(2) 0.082(3) 0.067(2) -0.041(2) -0.0235(19) 0.001(2)
C74 0.097(5) 0.137(7) 0.093(5) -0.071(5) -0.032(4) -0.017(5)
C75 0.056(2) 0.037(2) 0.045(2) -0.0172(18) -0.0339(19) 0.0090(18)
O14 0.065(2) 0.0540(18) 0.0622(19) -0.0384(16) -0.0405(17) 0.0201(16)
C76 0.058(3) 0.045(3) 0.048(3) -0.018(2) -0.033(2) 0.000(2)
C77 0.050(3) 0.044(2) 0.051(2) -0.022(2) -0.033(2) 0.007(2)
C78 0.051(3) 0.042(2) 0.048(2) -0.0216(18) -0.029(2) 0.009(2)
C79 0.052(3) 0.045(2) 0.050(3) -0.0248(19) -0.033(2) 0.014(2)
C80 0.050(3) 0.043(2) 0.040(3) -0.0203(19) -0.026(2) 0.011(2)
C81 0.046(3) 0.040(3) 0.043(3) -0.021(3) -0.028(2) 0.015(2)
O15 0.048(3) 0.057(5) 0.052(4) -0.037(4) -0.022(2) 0.009(2)
C82 0.053(5) 0.047(7) 0.051(6) -0.018(5) -0.030(5) 0.005(5)
C83 0.048(5) 0.049(6) 0.050(4) -0.017(5) -0.029(4) 0.004(5)
C84 0.052(6) 0.037(5) 0.045(4) -0.028(4) -0.030(4) 0.009(5)
C85 0.050(6) 0.042(5) 0.046(5) -0.023(4) -0.026(5) 0.010(5)
C86 0.046(6) 0.042(5) 0.045(6) -0.023(5) -0.027(5) 0.012(5)
C87 0.045(5) 0.039(6) 0.045(6) -0.021(5) -0.024(5) 0.011(5)
O16 0.045(5) 0.044(13) 0.057(12) -0.031(9) -0.021(8) 0.009(8)
N12 0.044(3) 0.061(5) 0.052(4) -0.043(4) -0.015(3) 0.009(3)
C88 0.043(3) 0.059(5) 0.057(4) -0.042(4) -0.019(3) 0.012(3)
O17 0.047(5) 0.055(7) 0.045(5) -0.036(6) -0.017(4) 0.011(4)
O18 0.049(3) 0.072(5) 0.068(3) -0.049(3) -0.026(3) 0.022(3)
C89 0.060(4) 0.079(5) 0.074(3) -0.049(3) -0.036(3) 0.026(3)
C90 0.065(4) 0.088(4) 0.074(2) -0.045(3) -0.034(3) 0.036(3)
C91 0.075(5) 0.096(5) 0.092(4) -0.034(4) -0.034(4) 0.016(3)
C92 0.099(6) 0.107(6) 0.099(5) -0.028(5) -0.029(5) 0.014(4)
C93 0.118(6) 0.109(6) 0.090(4) -0.038(5) -0.022(5) 0.032(4)
C94 0.102(6) 0.124(6) 0.078(3) -0.038(4) -0.036(4) 0.047(4)
C95 0.089(6) 0.120(5) 0.075(3) -0.046(3) -0.041(4) 0.036(4)
C96 0.043(3) 0.058(3) 0.049(4) -0.038(3) -0.016(2) 0.008(2)
C97 0.049(3) 0.059(4) 0.046(4) -0.042(3) -0.012(3) 0.005(3)
C98 0.050(3) 0.070(5) 0.051(4) -0.037(4) -0.014(3) -0.007(4)
C99 0.055(3) 0.071(5) 0.053(4) -0.040(4) -0.018(3) -0.003(4)
C100 0.055(4) 0.066(5) 0.049(4) -0.036(4) -0.019(3) 0.001(4)
C101 0.051(3) 0.060(5) 0.046(3) -0.037(3) -0.014(3) 0.006(3)
C102 0.044(3) 0.058(3) 0.044(4) -0.036(3) -0.015(3) 0.006(3)
O19 0.045(4) 0.059(6) 0.048(7) -0.037(6) -0.012(3) 0.007(4)
N13 0.046(3) 0.062(3) 0.048(4) -0.035(3) -0.012(3) 0.004(2)
C103 0.057(4) 0.062(3) 0.043(3) -0.032(3) -0.015(3) -0.002(3)
C104 0.073(4) 0.068(4) 0.038(3) -0.028(3) -0.017(3) 0.005(3)
C105 0.088(5) 0.070(4) 0.049(4) -0.020(3) -0.018(4) 0.002(4)
C106 0.094(5) 0.075(4) 0.056(4) -0.023(4) -0.011(4) -0.011(4)
C107 0.078(5) 0.074(4) 0.055(4) -0.031(3) -0.007(3) -0.018(4)
C108 0.062(4) 0.074(3) 0.048(4) -0.035(3) -0.006(3) -0.010(3)
N14 0.044(3) 0.059(6) 0.056(5) -0.035(4) -0.018(3) 0.009(4)
C109 0.045(4) 0.061(6) 0.061(5) -0.036(4) -0.021(3) 0.008(4)
O20 0.044(6) 0.067(11) 0.052(8) -0.033(8) -0.017(6) 0.005(6)
O21 0.051(4) 0.073(6) 0.069(4) -0.040(4) -0.028(3) 0.016(4)
C110 0.059(5) 0.085(5) 0.078(4) -0.044(4) -0.036(3) 0.014(5)
C111 0.078(6) 0.095(4) 0.079(3) -0.038(3) -0.042(4) 0.019(4)
C112 0.091(7) 0.094(5) 0.104(5) -0.033(4) -0.041(5) 0.022(6)
C113 0.109(8) 0.102(6) 0.110(6) -0.027(4) -0.042(6) 0.027(7)
C114 0.107(7) 0.120(5) 0.104(5) -0.028(5) -0.041(5) 0.023(6)
C115 0.099(7) 0.121(6) 0.083(4) -0.035(4) -0.035(5) 0.017(6)
C116 0.089(6) 0.114(5) 0.083(4) -0.037(4) -0.026(5) 0.018(5)
C117 0.043(3) 0.061(4) 0.046(4) -0.034(4) -0.015(3) 0.009(3)
C118 0.047(4) 0.065(5) 0.047(4) -0.027(4) -0.020(3) 0.002(4)
C119 0.049(4) 0.058(6) 0.046(4) -0.025(4) -0.022(4) 0.002(5)
C120 0.050(4) 0.057(6) 0.049(5) -0.027(5) -0.022(4) 0.000(5)
C121 0.053(4) 0.055(6) 0.046(4) -0.030(4) -0.018(3) 0.001(5)
C122 0.049(4) 0.053(6) 0.047(4) -0.032(4) -0.014(3) 0.003(4)
C123 0.039(4) 0.062(4) 0.039(5) -0.033(4) -0.019(3) 0.008(3)
O22 0.037(5) 0.057(8) 0.040(7) -0.030(7) -0.019(4) 0.008(5)
N15 0.043(5) 0.065(3) 0.039(5) -0.034(3) -0.013(4) 0.006(3)
C124 0.051(4) 0.065(3) 0.041(3) -0.029(3) -0.016(3) 0.004(3)
C125 0.059(5) 0.073(4) 0.038(4) -0.024(4) -0.019(4) 0.005(4)
C126 0.065(5) 0.074(5) 0.045(5) -0.015(4) -0.023(4) -0.001(4)
C127 0.067(6) 0.083(5) 0.059(5) -0.010(4) -0.022(4) -0.005(4)
C128 0.063(5) 0.074(4) 0.059(5) -0.014(5) -0.021(4) -0.005(4)
C129 0.055(4) 0.072(3) 0.043(4) -0.029(4) -0.014(3) -0.002(4)
C130 0.054(2) 0.053(2) 0.0395(18) -0.0259(19) -0.0139(16) 0.004(2)
O23 0.073(2) 0.0534(19) 0.0394(16) -0.0240(15) -0.0212(15) 0.0126(17)
N16 0.045(2) 0.057(2) 0.0433(19) -0.0304(17) -0.0165(16) 0.0083(17)
C131 0.049(2) 0.046(2) 0.041(2) -0.0255(18) -0.0165(18) 0.0026(18)
C132 0.042(2) 0.046(2) 0.052(2) -0.027(2) -0.0181(19) 0.0026(18)
C133 0.054(2) 0.041(2) 0.048(2) -0.0219(18) -0.025(2) -0.0004(19)
N17 0.058(2) 0.0443(19) 0.0477(19) -0.0225(16) -0.0247(16) -0.0019(16)
C134 0.064(3) 0.041(2) 0.052(2) -0.021(2) -0.024(2) -0.005(2)
C135 0.058(3) 0.043(2) 0.046(2) -0.0178(19) -0.022(2) -0.002(2)
C136 0.048(2) 0.035(2) 0.0348(19) -0.0203(17) -0.0164(17) 0.0038(17)
O24 0.0555(18) 0.0402(15) 0.0412(15) -0.0242(13) -0.0181(13) 0.0050(13)
N18 0.0404(18) 0.0394(17) 0.0374(17) -0.0225(14) -0.0160(14) 0.0046(14)
C137 0.044(2) 0.040(2) 0.038(2) -0.0239(17) -0.0171(17) 0.0065(17)
C138 0.037(2) 0.046(2) 0.043(2) -0.0269(18) -0.0152(17) 0.0017(17)
C139 0.051(2) 0.038(2) 0.057(2) -0.028(2) -0.021(2) 0.0033(18)
C140 0.063(3) 0.037(2) 0.053(3) -0.021(2) -0.022(2) 0.005(2)
C141 0.056(3) 0.046(2) 0.041(2) -0.0180(19) -0.0246(19) 0.0048(19)
C142 0.051(2) 0.037(2) 0.041(2) -0.0219(17) -0.0191(18) 0.0047(18)
C143 0.044(2) 0.039(2) 0.037(2) -0.0234(17) -0.0155(17) 0.0050(17)
O25 0.0422(16) 0.0502(17) 0.0383(15) -0.0254(13) -0.0151(12) 0.0105(13)
N19 0.048(2) 0.048(2) 0.0360(17) -0.0246(15) -0.0183(15) 0.0174(16)
C144 0.058(3) 0.056(2) 0.038(2) -0.0266(19) -0.0218(19) 0.014(2)
C145 0.078(3) 0.061(3) 0.038(2) -0.026(2) -0.027(2) 0.016(2)
C146 0.104(4) 0.074(3) 0.046(3) -0.028(3) -0.039(3) 0.021(3)
C147 0.108(4) 0.087(4) 0.065(3) -0.039(3) -0.058(3) 0.023(3)
C148 0.084(4) 0.081(4) 0.064(3) -0.040(3) -0.045(3) 0.016(3)
C149 0.061(3) 0.062(3) 0.047(2) -0.032(2) -0.028(2) 0.014(2)
C150 0.049(2) 0.047(2) 0.0337(19) -0.0177(17) -0.0215(18) 0.0144(19)
O26 0.0503(18) 0.0549(18) 0.0427(16) -0.0260(14) -0.0231(14) 0.0167(14)
N20 0.0468(19) 0.0433(16) 0.0388(16) -0.0185(14) -0.0147(14) 0.0089(14)
C151 0.045(3) 0.037(3) 0.043(2) -0.014(2) -0.017(2) 0.005(2)
C152 0.047(3) 0.035(4) 0.055(3) -0.013(3) -0.020(2) 0.003(3)
C153 0.047(4) 0.045(4) 0.057(4) -0.017(3) -0.017(2) -0.004(3)
C154 0.053(5) 0.055(4) 0.050(3) -0.013(3) -0.015(3) -0.007(4)
C155 0.056(5) 0.051(4) 0.045(2) -0.011(3) -0.018(3) -0.004(4)
C156 0.051(4) 0.040(3) 0.045(2) -0.007(2) -0.019(2) 0.000(3)
N21 0.0468(19) 0.0433(16) 0.0388(16) -0.0185(14) -0.0147(14) 0.0089(14)
C157 0.049(4) 0.037(3) 0.043(3) -0.015(3) -0.016(3) 0.008(4)
C158 0.047(3) 0.027(5) 0.049(4) -0.013(4) -0.016(3) 0.007(4)
C159 0.052(4) 0.034(5) 0.049(5) -0.014(4) -0.015(3) 0.001(5)
C160 0.056(5) 0.048(5) 0.050(5) -0.007(4) -0.017(5) 0.000(5)
C161 0.054(6) 0.049(5) 0.046(4) -0.011(4) -0.016(4) 0.003(6)
C162 0.053(5) 0.042(3) 0.042(3) -0.016(3) -0.019(3) 0.008(5)
C163 0.0455(19) 0.0317(19) 0.0423(16) -0.0174(14) -0.0198(14) 0.0055(16)
O27 0.0563(18) 0.0359(15) 0.0471(16) -0.0181(13) -0.0243(14) 0.0135(13)
N22 0.0456(18) 0.0326(16) 0.0374(17) -0.0171(14) -0.0222(15) 0.0100(14)
C164 0.046(2) 0.0352(19) 0.0370(19) -0.0196(16) -0.0209(17) 0.0042(16)
C165 0.049(2) 0.039(2) 0.040(2) -0.0232(17) -0.0229(18) 0.0079(17)
C166 0.059(3) 0.041(2) 0.048(2) -0.0293(19) -0.032(2) 0.0144(19)
N23 0.058(2) 0.0434(18) 0.059(2) -0.0332(16) -0.0370(17) 0.0163(16)
C167 0.059(3) 0.040(2) 0.067(3) -0.033(2) -0.037(2) 0.0126(19)
C168 0.053(2) 0.037(2) 0.048(2) -0.0247(18) -0.0291(19) 0.0102(18)
C169 0.046(2) 0.0326(19) 0.0358(19) -0.0176(16) -0.0192(17) 0.0065(16)
O28 0.0501(17) 0.0565(18) 0.0529(18) -0.0368(16) -0.0190(14) 0.0081(14)
N24 0.0454(19) 0.0351(17) 0.0321(16) -0.0174(14) -0.0173(14) 0.0085(14)
C170 0.0353(19) 0.0398(17) 0.044(2) -0.0199(15) -0.0194(16) 0.0060(15)
C171 0.044(2) 0.040(2) 0.044(2) -0.0196(18) -0.0182(18) -0.0004(18)
C172 0.047(2) 0.037(2) 0.051(2) -0.0216(18) -0.0200(19) 0.0032(18)
C173 0.043(2) 0.039(2) 0.053(2) -0.0146(19) -0.0189(19) 0.0035(18)
C174 0.043(2) 0.050(2) 0.043(2) -0.0139(19) -0.0149(19) 0.0001(19)
C175 0.041(2) 0.051(2) 0.048(2) -0.026(2) -0.0155(18) 0.0048(19)
C176 0.045(4) 0.044(3) 0.048(6) -0.018(4) -0.021(4) 0.009(3)
O29 0.043(5) 0.048(6) 0.070(11) -0.015(7) -0.022(6) 0.014(3)
N25 0.045(4) 0.043(3) 0.051(4) -0.015(3) -0.024(4) 0.011(3)
C177 0.054(4) 0.046(4) 0.054(4) -0.015(3) -0.027(3) 0.015(3)
C178 0.058(6) 0.050(6) 0.051(8) -0.007(5) -0.019(5) 0.010(5)
C179 0.074(10) 0.078(9) 0.061(7) -0.021(6) -0.040(7) 0.017(7)
C180 0.053(4) 0.048(4) 0.066(5) -0.015(4) -0.024(3) 0.015(3)
O30 0.053(5) 0.067(6) 0.079(9) -0.009(8) -0.027(6) 0.016(5)
O31 0.060(5) 0.052(4) 0.073(4) -0.033(4) -0.020(3) 0.015(5)
C181 0.066(9) 0.057(7) 0.082(8) -0.027(7) -0.009(7) 0.017(7)
C182 0.042(4) 0.039(3) 0.047(6) -0.023(3) -0.021(4) 0.009(3)
O32 0.043(5) 0.048(5) 0.058(9) -0.013(6) -0.026(6) 0.007(4)
N26 0.050(4) 0.036(3) 0.048(4) -0.021(3) -0.030(4) 0.007(3)
C183 0.058(4) 0.039(3) 0.052(4) -0.021(3) -0.031(3) 0.015(3)
C184 0.061(5) 0.032(4) 0.050(6) -0.017(3) -0.031(4) 0.014(4)
C185 0.067(8) 0.044(6) 0.053(5) -0.017(5) -0.037(5) 0.009(6)
C186 0.059(4) 0.048(4) 0.059(5) -0.014(4) -0.026(3) 0.016(3)
O33 0.060(6) 0.079(6) 0.064(8) -0.006(7) -0.026(6) 0.025(6)
O34 0.062(5) 0.055(5) 0.063(4) -0.027(4) -0.020(3) 0.018(5)
C187 0.072(8) 0.069(8) 0.080(9) -0.027(7) -0.015(7) 0.028(8)
C188 0.050(2) 0.0543(18) 0.045(2) -0.0271(16) -0.0174(16) -0.0016(17)
O35 0.0564(19) 0.0609(17) 0.0573(18) -0.0311(14) -0.0295(15) 0.0056(15)
C189 0.057(3) 0.059(2) 0.060(3) -0.031(2) -0.030(2) -0.004(2)
C190 0.063(3) 0.052(3) 0.065(3) -0.033(2) -0.037(2) 0.005(2)
C191 0.059(3) 0.053(3) 0.066(3) -0.037(2) -0.0380(19) 0.016(2)
C192 0.068(3) 0.052(3) 0.072(3) -0.045(2) -0.038(2) 0.018(2)
C193 0.060(3) 0.061(2) 0.066(3) -0.043(2) -0.041(2) 0.023(2)
C194 0.058(2) 0.0544(18) 0.068(2) -0.0405(18) -0.0408(18) 0.0234(16)
O36 0.093(3) 0.0579(16) 0.098(3) -0.0436(19) -0.075(2) 0.0297(18)
C195 0.050(2) 0.0543(18) 0.045(2) -0.0271(16) -0.0174(16) -0.0016(17)
O37 0.0564(19) 0.0609(17) 0.0573(18) -0.0311(14) -0.0295(15) 0.0056(15)
C196 0.059(5) 0.058(3) 0.061(4) -0.028(4) -0.033(4) -0.005(4)
C197 0.062(4) 0.054(4) 0.065(4) -0.032(3) -0.036(4) 0.003(4)
C198 0.063(4) 0.058(4) 0.068(4) -0.033(4) -0.033(3) 0.010(4)
C199 0.068(3) 0.055(4) 0.071(5) -0.041(4) -0.035(4) 0.016(3)
C200 0.063(3) 0.060(3) 0.065(5) -0.042(4) -0.041(3) 0.019(4)
C201 0.058(2) 0.0544(18) 0.068(2) -0.0405(18) -0.0408(18) 0.0234(16)
O38 0.093(3) 0.0579(16) 0.098(3) -0.0436(19) -0.075(2) 0.0297(18)
Cl1 0.0574(18) 0.126(3) 0.083(2) -0.019(2) -0.0264(16) 0.003(2)
Cl2 0.116(3) 0.112(3) 0.085(2) -0.015(2) -0.037(2) -0.001(2)
C202 0.074(7) 0.111(8) 0.090(5) -0.018(6) -0.037(4) 0.004(6)
Cl3 0.082(9) 0.138(9) 0.107(9) -0.009(8) -0.013(7) 0.009(8)
Cl4 0.170(16) 0.148(16) 0.133(14) -0.039(13) -0.044(11) -0.016(13)
C203 0.103(11) 0.125(12) 0.111(10) -0.021(9) -0.026(8) 0.008(9)
Cl5 0.101(6) 0.095(5) 0.125(6) -0.071(5) -0.044(5) 0.015(5)
Cl6 0.132(6) 0.071(5) 0.109(6) -0.031(5) -0.049(5) -0.007(5)
C204 0.140(8) 0.105(7) 0.136(8) -0.050(7) -0.056(7) 0.014(7)
Cl7 0.077(8) 0.091(9) 0.097(9) -0.026(7) -0.048(7) 0.013(7)
Cl8 0.145(11) 0.108(9) 0.130(9) -0.055(8) -0.039(9) 0.015(10)
C205 0.124(14) 0.101(13) 0.122(11) -0.041(10) -0.047(10) 0.004(13)
Cl9 0.112(6) 0.132(6) 0.139(7) -0.017(6) -0.060(5) 0.028(5)
Cl10 0.239(11) 0.175(9) 0.126(7) -0.049(6) -0.066(8) -0.021(8)
C206 0.153(9) 0.152(9) 0.120(10) -0.036(8) -0.051(9) 0.038(8)
N27 0.177(9) 0.119(7) 0.156(9) -0.042(7) -0.092(6) -0.010(7)
C207 0.175(9) 0.133(9) 0.130(8) -0.014(7) -0.101(6) -0.008(8)
C208 0.212(12) 0.193(14) 0.162(12) 0.012(11) -0.080(8) -0.080(12)
N28 0.078(4) 0.105(5) 0.108(5) -0.064(4) -0.036(3) 0.002(3)
C209 0.073(4) 0.090(5) 0.083(4) -0.051(4) -0.040(3) 0.017(3)
C210 0.075(4) 0.079(4) 0.071(4) -0.032(3) -0.042(3) 0.017(3)
N29 0.114(19) 0.14(2) 0.104(14) -0.046(17) -0.042(14) 0.000(17)
C211 0.096(15) 0.112(16) 0.095(11) -0.031(12) -0.056(11) 0.013(13)
C212 0.085(17) 0.098(18) 0.091(12) -0.010(14) -0.046(13) 0.036(15)
N30 0.152(13) 0.144(12) 0.156(8) -0.056(10) -0.040(10) -0.019(10)
C213 0.127(10) 0.103(10) 0.153(8) -0.047(9) -0.058(8) -0.007(8)
C214 0.097(9) 0.080(8) 0.154(8) -0.070(7) -0.041(8) -0.001(7)
N31 0.125(13) 0.142(16) 0.101(12) -0.046(12) -0.048(11) 0.018(10)
C215 0.121(10) 0.101(10) 0.129(10) -0.061(8) -0.062(9) 0.003(7)
C216 0.125(12) 0.087(12) 0.165(14) -0.045(12) -0.058(12) 0.002(10)
N32 0.187(17) 0.084(11) 0.171(15) -0.032(12) -0.028(13) -0.022(13)
C217 0.163(14) 0.117(11) 0.161(13) -0.044(10) -0.059(10) -0.003(11)
C218 0.126(17) 0.131(17) 0.133(16) -0.022(13) -0.060(12) -0.001(14)
N33 0.181(18) 0.113(15) 0.151(17) -0.035(14) -0.033(13) -0.033(14)
C219 0.156(14) 0.113(11) 0.158(13) -0.056(10) -0.058(10) -0.020(11)
C220 0.168(17) 0.102(13) 0.170(15) -0.055(12) -0.040(12) -0.027(13)
N34 0.103(9) 0.149(10) 0.096(10) -0.053(10) -0.042(8) 0.021(10)
C221 0.103(9) 0.148(9) 0.090(9) -0.044(9) -0.038(8) 0.022(10)
C222 0.107(12) 0.157(9) 0.097(11) -0.037(11) -0.040(10) -0.008(11)
N35 0.099(8) 0.142(12) 0.069(8) -0.012(9) -0.034(7) 0.048(9)
C223 0.121(10) 0.144(11) 0.124(10) -0.019(9) -0.059(8) 0.025(10)
C224 0.168(13) 0.144(14) 0.132(13) -0.041(11) -0.084(11) -0.004(13)
N36 0.123(13) 0.151(13) 0.064(11) -0.043(12) -0.040(10) 0.007(10)
C225 0.117(10) 0.145(10) 0.104(9) -0.039(9) -0.051(8) 0.014(8)
C226 0.096(13) 0.151(13) 0.096(12) -0.009(12) -0.075(10) 0.011(11)
N37 0.079(10) 0.139(14) 0.067(10) -0.025(10) -0.031(9) -0.019(9)
C227 0.107(11) 0.122(12) 0.115(11) -0.033(10) -0.064(9) 0.006(9)
C228 0.105(12) 0.130(13) 0.126(13) -0.023(12) -0.047(11) 0.005(10)
N38 0.193(16) 0.160(10) 0.120(13) -0.051(12) -0.038(12) 0.017(15)
C229 0.185(14) 0.163(10) 0.111(11) -0.058(11) -0.033(10) 0.023(13)
C230 0.166(13) 0.161(10) 0.111(10) -0.048(10) -0.050(11) -0.016(12)
N39 0.169(18) 0.187(19) 0.175(17) -0.046(16) -0.042(13) -0.001(17)
C231 0.143(15) 0.152(16) 0.166(15) -0.038(13) -0.059(11) 0.013(14)
C232 0.095(11) 0.100(12) 0.131(12) -0.072(10) -0.085(9) 0.028(9)
N40 0.175(14) 0.178(13) 0.118(11) -0.067(10) -0.044(11) 0.017(12)
C233 0.162(12) 0.148(11) 0.137(11) -0.054(8) -0.045(10) 0.012(10)
C234 0.130(12) 0.150(13) 0.134(13) -0.027(9) -0.053(11) -0.035(12)
N41 0.153(17) 0.124(16) 0.112(15) -0.033(13) -0.035(13) -0.007(13)
C235 0.143(13) 0.135(12) 0.126(12) -0.043(10) -0.050(10) 0.001(10)
C236 0.109(13) 0.113(14) 0.105(15) -0.048(11) -0.041(11) -0.041(10)
N42 0.139(12) 0.148(9) 0.102(10) -0.053(10) -0.055(9) 0.013(11)
C237 0.105(9) 0.131(9) 0.099(9) -0.028(9) -0.058(8) 0.002(10)
C238 0.084(8) 0.138(8) 0.058(7) -0.044(8) -0.035(6) 0.051(9)
N43 0.168(15) 0.124(13) 0.154(12) -0.037(12) -0.048(12) -0.008(12)
C239 0.175(14) 0.170(14) 0.165(12) -0.049(12) -0.060(11) -0.002(12)
C240 0.148(15) 0.158(15) 0.168(13) -0.046(14) -0.059(13) 0.001(13)
N44 0.115(6) 0.095(5) 0.087(5) -0.046(3) -0.060(5) 0.051(5)
C241 0.148(7) 0.080(4) 0.099(5) -0.058(3) -0.069(5) 0.057(5)
C242 0.145(9) 0.089(5) 0.146(8) -0.041(5) -0.078(8) 0.041(7)

loop_
_atom_type_symbol
_atom_type_description
_atom_type_scat_dispersion_real
_atom_type_scat_dispersion_imag
_atom_type_scat_source
C C 0.0181 0.0091 'International Tables Vol C Tables 4.2.6.8 and 6.1.1.4'
H H 0.0000 0.0000 'International Tables Vol C Tables 4.2.6.8 and 6.1.1.4'
N N 0.0311 0.0180 'International Tables Vol C Tables 4.2.6.8 and 6.1.1.4'
O O 0.0492 0.0322 'International Tables Vol C Tables 4.2.6.8 and 6.1.1.4'
Cl Cl 0.3639 0.7018 'International Tables Vol C Tables 4.2.6.8 and 6.1.1.4'

loop_
_geom_angle_atom_site_label_1
_geom_angle_atom_site_label_2
_geom_angle_atom_site_label_3
_geom_angle
_geom_angle_site_symmetry_1
_geom_angle_site_symmetry_3
_geom_angle_publ_flag
C1 N1 C16 121.6(4) . . ?
C1 N1 H1 119.2 . . ?
C16 N1 H1 119.2 . . ?
O1 C1 N1 125.6(4) . . ?
O1 C1 O3 123.8(4) . . ?
N1 C1 O3 110.6(4) . . ?
O1 C1 O2 123.8(4) . . ?
N1 C1 O2 110.6(4) . . ?
C1 O2 C2 113.7(10) . . ?
C3 C2 O2 109.5(9) . . ?
C3 C2 H2 109.8 . . ?
O2 C2 H2 109.8 . . ?
C3 C2 H3 109.8 . . ?
O2 C2 H3 109.8 . . ?
H2 C2 H3 108.2 . . ?
C8 C3 C4 115.9(10) . . ?
C8 C3 C2 120.3(11) . . ?
C4 C3 C2 123.7(11) . . ?
C5 C4 C3 122.8(12) . . ?
C5 C4 H4 118.6 . . ?
C3 C4 H4 118.6 . . ?
C6 C5 C4 120.6(14) . . ?
C6 C5 H5 119.7 . . ?
C4 C5 H5 119.7 . . ?
C5 C6 C7 118.0(13) . . ?
C5 C6 H6 121.0 . . ?
C7 C6 H6 121.0 . . ?
C8 C7 C6 120.7(12) . . ?
C8 C7 H7 119.6 . . ?
C6 C7 H7 119.6 . . ?
C7 C8 C3 121.8(12) . . ?
C7 C8 H8 119.1 . . ?
C3 C8 H8 119.1 . . ?
C1 O3 C9 119.3(17) . . ?
O3 C9 C10 115.8(13) . . ?
O3 C9 H9 108.3 . . ?
C10 C9 H9 108.3 . . ?
O3 C9 H10 108.3 . . ?
C10 C9 H10 108.3 . . ?
H9 C9 H10 107.4 . . ?
C15 C10 C11 115.3(13) . . ?
C15 C10 C9 128.4(15) . . ?
C11 C10 C9 116.3(15) . . ?
C12 C11 C10 122.3(15) . . ?
C12 C11 H11 118.9 . . ?
C10 C11 H11 118.9 . . ?
C13 C12 C11 119.9(14) . . ?
C13 C12 H12 120.0 . . ?
C11 C12 H12 120.0 . . ?
C12 C13 C14 120.2(16) . . ?
C12 C13 H13 119.9 . . ?
C14 C13 H13 119.9 . . ?
C15 C14 C13 117.1(16) . . ?
C15 C14 H14 121.4 . . ?
C13 C14 H14 121.4 . . ?
C10 C15 C14 125.1(16) . . ?
C10 C15 H15 117.5 . . ?
C14 C15 H15 117.5 . . ?
N1 C16 C21 108.0(3) . . ?
N1 C16 C17 110.1(4) . . ?
C21 C16 C17 109.4(3) . . ?
N1 C16 C22 107.7(3) . . ?
C21 C16 C22 109.4(3) . . ?
C17 C16 C22 112.1(3) . . ?
C18 C17 C16 114.8(4) . . ?
C18 C17 H16 108.6 . . ?
C16 C17 H16 108.6 . . ?
C18 C17 H17 108.6 . . ?
C16 C17 H17 108.6 . . ?
H16 C17 H17 107.6 . . ?
C17 C18 C19 111.8(4) . . ?
C17 C18 H18 109.3 . . ?
C19 C18 H18 109.3 . . ?
C17 C18 H19 109.3 . . ?
C19 C18 H19 109.3 . . ?
H18 C18 H19 107.9 . . ?
C20 C19 C18 111.1(4) . . ?
C20 C19 H20 109.4 . . ?
C18 C19 H20 109.4 . . ?
C20 C19 H21 109.4 . . ?
C18 C19 H21 109.4 . . ?
H20 C19 H21 108.0 . . ?
C19 C20 C21 111.1(4) . . ?
C19 C20 H22 109.4 . . ?
C21 C20 H22 109.4 . . ?
C19 C20 H23 109.4 . . ?
C21 C20 H23 109.4 . . ?
H22 C20 H23 108.0 . . ?
C16 C21 C20 111.2(3) . . ?
C16 C21 H24 109.4 . . ?
C20 C21 H24 109.4 . . ?
C16 C21 H25 109.4 . . ?
C20 C21 H25 109.4 . . ?
H24 C21 H25 108.0 . . ?
O4 C22 N2 121.6(4) . . ?
O4 C22 C16 121.7(4) . . ?
N2 C22 C16 116.7(3) . . ?
C22 N2 C23 123.6(3) . . ?
C22 N2 H26 118.2 . . ?
C23 N2 H26 118.2 . . ?
N2 C23 C24 107.8(3) . . ?
N2 C23 C28 110.8(3) . . ?
C24 C23 C28 108.7(4) . . ?
N2 C23 C29 108.4(3) . . ?
C24 C23 C29 109.5(3) . . ?
C28 C23 C29 111.6(3) . . ?
C25 C24 C23 111.8(4) . . ?
C25 C24 H27 109.3 . . ?
C23 C24 H27 109.3 . . ?
C25 C24 H28 109.3 . . ?
C23 C24 H28 109.3 . . ?
H27 C24 H28 107.9 . . ?
C24 C25 C26 110.9(4) . . ?
C24 C25 H29 109.5 . . ?
C26 C25 H29 109.5 . . ?
C24 C25 H30 109.5 . . ?
C26 C25 H30 109.5 . . ?
H29 C25 H30 108.0 . . ?
C27 C26 C25 111.0(4) . . ?
C27 C26 H31 109.4 . . ?
C25 C26 H31 109.4 . . ?
C27 C26 H32 109.4 . . ?
C25 C26 H32 109.4 . . ?
H31 C26 H32 108.0 . . ?
C26 C27 C28 112.5(4) . . ?
C26 C27 H33 109.1 . . ?
C28 C27 H33 109.1 . . ?
C26 C27 H34 109.1 . . ?
C28 C27 H34 109.1 . . ?
H33 C27 H34 107.8 . . ?
C27 C28 C23 114.3(3) . . ?
C27 C28 H35 108.7 . . ?
C23 C28 H35 108.7 . . ?
C27 C28 H36 108.7 . . ?
C23 C28 H36 108.7 . . ?
H35 C28 H36 107.6 . . ?
O5 C29 N3 121.8(3) . . ?
O5 C29 C23 122.6(3) . . ?
N3 C29 C23 115.4(3) . . ?
C29 N3 C30 122.7(3) . . ?
C29 N3 H37 118.6 . . ?
C30 N3 H37 118.6 . . ?
N3 C30 C31 110.3(3) . . ?
N3 C30 C34 108.1(3) . . ?
C31 C30 C34 107.8(3) . . ?
N3 C30 C35 109.8(3) . . ?
C31 C30 C35 111.7(3) . . ?
C34 C30 C35 109.1(3) . . ?
C30 C31 C32 114.3(3) . . ?
C30 C31 H38 108.7 . . ?
C32 C31 H38 108.7 . . ?
C30 C31 H39 108.7 . . ?
C32 C31 H39 108.7 . . ?
H38 C31 H39 107.6 . . ?
N4 C32 C31 111.6(3) . . ?
N4 C32 H40 109.3 . . ?
C31 C32 H40 109.3 . . ?
N4 C32 H41 109.3 . . ?
C31 C32 H41 109.3 . . ?
H40 C32 H41 108.0 . . ?
C75 N4 C33 118.8(3) . . ?
C75 N4 C32 125.7(3) . . ?
C33 N4 C32 113.5(3) . . ?
N4 C33 C34 110.5(4) . . ?
N4 C33 H42 109.6 . . ?
C34 C33 H42 109.6 . . ?
N4 C33 H43 109.6 . . ?
C34 C33 H43 109.6 . . ?
H42 C33 H43 108.1 . . ?
C33 C34 C30 111.2(3) . . ?
C33 C34 H44 109.4 . . ?
C30 C34 H44 109.4 . . ?
C33 C34 H45 109.4 . . ?
C30 C34 H45 109.4 . . ?
H44 C34 H45 108.0 . . ?
O6 C35 N5 122.5(4) . . ?
O6 C35 C30 122.4(3) . . ?
N5 C35 C30 115.0(3) . . ?
C35 N5 C36 121.6(3) . . ?
C35 N5 H46 119.2 . . ?
C36 N5 H46 119.2 . . ?
N5 C36 C41 111.1(3) . . ?
N5 C36 C42 109.6(3) . . ?
C41 C36 C42 110.1(3) . . ?
N5 C36 C37 108.6(3) . . ?
C41 C36 C37 109.5(3) . . ?
C42 C36 C37 108.0(3) . . ?
C38 C37 C36 113.8(3) . . ?
C38 C37 H47 108.8 . . ?
C36 C37 H47 108.8 . . ?
C38 C37 H48 108.8 . . ?
C36 C37 H48 108.8 . . ?
H47 C37 H48 107.7 . . ?
C37 C38 C39 111.2(4) . . ?
C37 C38 H49 109.4 . . ?
C39 C38 H49 109.4 . . ?
C37 C38 H50 109.4 . . ?
C39 C38 H50 109.4 . . ?
H49 C38 H50 108.0 . . ?
C40 C39 C38 109.4(4) . . ?
C40 C39 H51 109.8 . . ?
C38 C39 H51 109.8 . . ?
C40 C39 H52 109.8 . . ?
C38 C39 H52 109.8 . . ?
H51 C39 H52 108.2 . . ?
C41 C40 C39 111.3(3) . . ?
C41 C40 H53 109.4 . . ?
C39 C40 H53 109.4 . . ?
C41 C40 H54 109.4 . . ?
C39 C40 H54 109.4 . . ?
H53 C40 H54 108.0 . . ?
C40 C41 C36 112.2(3) . . ?
C40 C41 H55 109.2 . . ?
C36 C41 H55 109.2 . . ?
C40 C41 H56 109.2 . . ?
C36 C41 H56 109.2 . . ?
H55 C41 H56 107.9 . . ?
O7 C42 N6 122.6(3) . . ?
O7 C42 C36 122.2(3) . . ?
N6 C42 C36 115.1(3) . . ?
C42 N6 C43 120.9(3) . . ?
C42 N6 H57 119.5 . . ?
C43 N6 H57 119.5 . . ?
N6 C43 C49 108.6(3) . . ?
N6 C43 C44 109.1(3) . . ?
C49 C43 C44 108.7(3) . . ?
N6 C43 C48 111.1(3) . . ?
C49 C43 C48 110.8(3) . . ?
C44 C43 C48 108.4(3) . . ?
C45 C44 C43 113.3(3) . . ?
C45 C44 H58 108.9 . . ?
C43 C44 H58 108.9 . . ?
C45 C44 H59 108.9 . . ?
C43 C44 H59 108.9 . . ?
H58 C44 H59 107.7 . . ?
C46 C45 C44 111.9(4) . . ?
C46 C45 H60 109.2 . . ?
C44 C45 H60 109.2 . . ?
C46 C45 H61 109.2 . . ?
C44 C45 H61 109.2 . . ?
H60 C45 H61 107.9 . . ?
C47 C46 C45 110.8(3) . . ?
C47 C46 H62 109.5 . . ?
C45 C46 H62 109.5 . . ?
C47 C46 H63 109.5 . . ?
C45 C46 H63 109.5 . . ?
H62 C46 H63 108.1 . . ?
C46 C47 C48 111.0(4) . . ?
C46 C47 H64 109.4 . . ?
C48 C47 H64 109.4 . . ?
C46 C47 H65 109.4 . . ?
C48 C47 H65 109.4 . . ?
H64 C47 H65 108.0 . . ?
C47 C48 C43 111.8(3) . . ?
C47 C48 H66 109.3 . . ?
C43 C48 H66 109.3 . . ?
C47 C48 H67 109.3 . . ?
C43 C48 H67 109.3 . . ?
H66 C48 H67 107.9 . . ?
O8 C49 N7 121.9(4) . . ?
O8 C49 C43 122.0(3) . . ?
N7 C49 C43 116.0(3) . . ?
C49 N7 C50 121.2(3) . . ?
C49 N7 H68 119.4 . . ?
C50 N7 H68 119.4 . . ?
N7 C50 C55 110.7(3) . . ?
N7 C50 C51 109.9(3) . . ?
C55 C50 C51 110.0(3) . . ?
N7 C50 C56 109.6(3) . . ?
C55 C50 C56 110.7(3) . . ?
C51 C50 C56 106.0(3) . . ?
C52 C51 C50 113.5(3) . . ?
C52 C51 H69 108.9 . . ?
C50 C51 H69 108.9 . . ?
C52 C51 H70 108.9 . . ?
C50 C51 H70 108.9 . . ?
H69 C51 H70 107.7 . . ?
C51 C52 C53 112.5(4) . . ?
C51 C52 H71 109.1 . . ?
C53 C52 H71 109.1 . . ?
C51 C52 H72 109.1 . . ?
C53 C52 H72 109.1 . . ?
H71 C52 H72 107.8 . . ?
C52 C53 C54 110.0(4) . . ?
C52 C53 H73 109.7 . . ?
C54 C53 H73 109.7 . . ?
C52 C53 H74 109.7 . . ?
C54 C53 H74 109.7 . . ?
H73 C53 H74 108.2 . . ?
C55 C54 C53 110.3(4) . . ?
C55 C54 H75 109.6 . . ?
C53 C54 H75 109.6 . . ?
C55 C54 H76 109.6 . . ?
C53 C54 H76 109.6 . . ?
H75 C54 H76 108.1 . . ?
C54 C55 C50 110.8(4) . . ?
C54 C55 H77 109.5 . . ?
C50 C55 H77 109.5 . . ?
C54 C55 H78 109.5 . . ?
C50 C55 H78 109.5 . . ?
H77 C55 H78 108.1 . . ?
O9 C56 N8 122.8(4) . . ?
O9 C56 C50 121.7(3) . . ?
N8 C56 C50 115.3(3) . . ?
C56 N8 C57 121.2(3) . . ?
C56 N8 H79 119.4 . . ?
C57 N8 H79 119.4 . . ?
N8 C57 C58 109.0(3) . . ?
N8 C57 C62 110.6(3) . . ?
C58 C57 C62 108.1(3) . . ?
N8 C57 C61 110.3(3) . . ?
C58 C57 C61 108.3(3) . . ?
C62 C57 C61 110.5(3) . . ?
C59 C58 C57 113.1(4) . . ?
C59 C58 H80 109.0 . . ?
C57 C58 H80 109.0 . . ?
C59 C58 H81 109.0 . . ?
C57 C58 H81 109.0 . . ?
H80 C58 H81 107.8 . . ?
N9 C59 C58 111.6(3) . . ?
N9 C59 H82 109.3 . . ?
C58 C59 H82 109.3 . . ?
N9 C59 H83 109.3 . . ?
C58 C59 H83 109.3 . . ?
H82 C59 H83 108.0 . . ?
C87 N9 C60 121.0(15) . . ?
C81 N9 C60 129.2(4) . . ?
C87 N9 C59 125.8(16) . . ?
C81 N9 C59 118.6(4) . . ?
C60 N9 C59 112.1(3) . . ?
N9 C60 C61 110.5(4) . . ?
N9 C60 H84 109.6 . . ?
C61 C60 H84 109.6 . . ?
N9 C60 H85 109.6 . . ?
C61 C60 H85 109.6 . . ?
H84 C60 H85 108.1 . . ?
C60 C61 C57 111.7(3) . . ?
C60 C61 H86 109.3 . . ?
C57 C61 H86 109.3 . . ?
C60 C61 H87 109.3 . . ?
C57 C61 H87 109.3 . . ?
H86 C61 H87 107.9 . . ?
O10 C62 N10 124.1(4) . . ?
O10 C62 C57 120.4(4) . . ?
N10 C62 C57 115.3(4) . . ?
C62 N10 C63 125.9(4) . . ?
C62 N10 H88 117.1 . . ?
C63 N10 H88 117.1 . . ?
N10 C63 C64 111.9(4) . . ?
N10 C63 C68 106.8(4) . . ?
C64 C63 C68 109.2(4) . . ?
N10 C63 C69 112.3(4) . . ?
C64 C63 C69 111.6(4) . . ?
C68 C63 C69 104.6(4) . . ?
C65 C64 C63 112.1(5) . . ?
C65 C64 H89 109.2 . . ?
C63 C64 H89 109.2 . . ?
C65 C64 H90 109.2 . . ?
C63 C64 H90 109.2 . . ?
H89 C64 H90 107.9 . . ?
C64 C65 C66 111.2(5) . . ?
C64 C65 H91 109.4 . . ?
C66 C65 H91 109.4 . . ?
C64 C65 H92 109.4 . . ?
C66 C65 H92 109.4 . . ?
H91 C65 H92 108.0 . . ?
C65 C66 C67 110.2(5) . . ?
C65 C66 H93 109.6 . . ?
C67 C66 H93 109.6 . . ?
C65 C66 H94 109.6 . . ?
C67 C66 H94 109.6 . . ?
H93 C66 H94 108.1 . . ?
C68 C67 C66 110.1(5) . . ?
C68 C67 H95 109.6 . . ?
C66 C67 H95 109.6 . . ?
C68 C67 H96 109.6 . . ?
C66 C67 H96 109.6 . . ?
H95 C67 H96 108.2 . . ?
C67 C68 C63 112.9(4) . . ?
C67 C68 H97 109.0 . . ?
C63 C68 H97 109.0 . . ?
C67 C68 H98 109.0 . . ?
C63 C68 H98 109.0 . . ?
H97 C68 H98 107.8 . . ?
O11 C69 N11 121.7(5) . . ?
O11 C69 C63 120.8(5) . . ?
N11 C69 C63 117.3(4) . . ?
C69 N11 C70 122.4(4) . . ?
C69 N11 H99 118.8 . . ?
C70 N11 H99 118.8 . . ?
N11 C70 C73 110.7(4) . . ?
N11 C70 C72 108.0(4) . . ?
C73 C70 C72 107.8(5) . . ?
N11 C70 C71 111.3(5) . . ?
C73 C70 C71 107.9(5) . . ?
C72 C70 C71 111.0(5) . . ?
C70 C71 H100 109.5 . . ?
C70 C71 H101 109.5 . . ?
H100 C71 H101 109.5 . . ?
C70 C71 H102 109.5 . . ?
H100 C71 H102 109.5 . . ?
H101 C71 H102 109.5 . . ?
C70 C72 H103 109.5 . . ?
C70 C72 H104 109.5 . . ?
H103 C72 H104 109.5 . . ?
C70 C72 H105 109.5 . . ?
H103 C72 H105 109.5 . . ?
H104 C72 H105 109.5 . . ?
O12 C73 O13 122.8(6) . . ?
O12 C73 C70 123.2(6) . . ?
O13 C73 C70 113.8(5) . . ?
C73 O13 C74 116.1(5) . . ?
O13 C74 H106 109.5 . . ?
O13 C74 H107 109.5 . . ?
H106 C74 H107 109.5 . . ?
O13 C74 H108 109.5 . . ?
H106 C74 H108 109.5 . . ?
H107 C74 H108 109.5 . . ?
O14 C75 N4 120.4(4) . . ?
O14 C75 C82 119(4) . . ?
N4 C75 C82 121(5) . . ?
O14 C75 C76 118.6(9) . . ?
N4 C75 C76 121.0(10) . . ?
C75 C76 C77 110.3(6) . . ?
C75 C76 H109 109.6 . . ?
C77 C76 H109 109.6 . . ?
C75 C76 H110 109.6 . . ?
C77 C76 H110 109.6 . . ?
H109 C76 H110 108.1 . . ?
C76 C77 C78 110.7(9) . . ?
C76 C77 H111 109.5 . . ?
C78 C77 H111 109.5 . . ?
C76 C77 H112 109.5 . . ?
C78 C77 H112 109.5 . . ?
H111 C77 H112 108.1 . . ?
C79 C78 C77 113.4(4) . . ?
C79 C78 H113 108.9 . . ?
C77 C78 H113 108.9 . . ?
C79 C78 H114 108.9 . . ?
C77 C78 H114 108.9 . . ?
H113 C78 H114 107.7 . . ?
C78 C79 C80 114.7(5) . . ?
C78 C79 H115 108.6 . . ?
C80 C79 H115 108.6 . . ?
C78 C79 H116 108.6 . . ?
C80 C79 H116 108.6 . . ?
H115 C79 H116 107.6 . . ?
C81 C80 C79 110.3(5) . . ?
C81 C80 H117 109.6 . . ?
C79 C80 H117 109.6 . . ?
C81 C80 H118 109.6 . . ?
C79 C80 H118 109.6 . . ?
H117 C80 H118 108.1 . . ?
O15 C81 N9 121.7(7) . . ?
O15 C81 C80 117.8(5) . . ?
N9 C81 C80 120.4(5) . . ?
C75 C82 C83 116(2) . . ?
C75 C82 H119 108.4 . . ?
C83 C82 H119 108.4 . . ?
C75 C82 H120 108.4 . . ?
C83 C82 H120 108.4 . . ?
H119 C82 H120 107.5 . . ?
C84 C83 C82 113(3) . . ?
C84 C83 H121 108.9 . . ?
C82 C83 H121 108.9 . . ?
C84 C83 H122 108.9 . . ?
C82 C83 H122 108.9 . . ?
H121 C83 H122 107.7 . . ?
C85 C84 C83 115(2) . . ?
C85 C84 H123 108.4 . . ?
C83 C84 H123 108.4 . . ?
C85 C84 H124 108.4 . . ?
C83 C84 H124 108.4 . . ?
H123 C84 H124 107.5 . . ?
C84 C85 C86 117(2) . . ?
C84 C85 H125 108.0 . . ?
C86 C85 H125 108.0 . . ?
C84 C85 H126 108.0 . . ?
C86 C85 H126 108.0 . . ?
H125 C85 H126 107.3 . . ?
C85 C86 C87 113(2) . . ?
C85 C86 H127 109.0 . . ?
C87 C86 H127 109.0 . . ?
C85 C86 H128 109.0 . . ?
C87 C86 H128 109.0 . . ?
H127 C86 H128 107.8 . . ?
O16 C87 N9 116(3) . . ?
O16 C87 C86 121(2) . . ?
N9 C87 C86 122(2) . . ?
C88 N12 C96 120.5(9) . . ?
C88 N12 H129 119.7 . . ?
C96 N12 H129 119.7 . . ?
O17 C88 N12 125.5(11) . . ?
O17 C88 O18 122.3(11) . . ?
N12 C88 O18 111.7(9) . . ?
C88 O18 C89 115.8(10) . . ?
O18 C89 C90 112.8(10) . . ?
O18 C89 H130 109.0 . . ?
C90 C89 H130 109.0 . . ?
O18 C89 H131 109.0 . . ?
C90 C89 H131 109.0 . . ?
H130 C89 H131 107.8 . . ?
C91 C90 C95 117.4(11) . . ?
C91 C90 C89 124.5(10) . . ?
C95 C90 C89 117.8(11) . . ?
C90 C91 C92 124.4(12) . . ?
C90 C91 H132 117.8 . . ?
C92 C91 H132 117.8 . . ?
C93 C92 C91 117.5(15) . . ?
C93 C92 H133 121.2 . . ?
C91 C92 H133 121.2 . . ?
C92 C93 C94 123.5(15) . . ?
C92 C93 H134 118.3 . . ?
C94 C93 H134 118.3 . . ?
C93 C94 C95 116.2(13) . . ?
C93 C94 H135 121.9 . . ?
C95 C94 H135 121.9 . . ?
C90 C95 C94 120.7(13) . . ?
C90 C95 H136 119.6 . . ?
C94 C95 H136 119.6 . . ?
N12 C96 C97 110.1(8) . . ?
N12 C96 C101 108.0(7) . . ?
C97 C96 C101 109.5(6) . . ?
N12 C96 C102 107.8(7) . . ?
C97 C96 C102 112.2(7) . . ?
C101 C96 C102 109.2(8) . . ?
C98 C97 C96 113.9(8) . . ?
C98 C97 H137 108.8 . . ?
C96 C97 H137 108.8 . . ?
C98 C97 H138 108.8 . . ?
C96 C97 H138 108.8 . . ?
H137 C97 H138 107.7 . . ?
C97 C98 C99 111.4(7) . . ?
C97 C98 H139 109.4 . . ?
C99 C98 H139 109.4 . . ?
C97 C98 H140 109.4 . . ?
C99 C98 H140 109.4 . . ?
H139 C98 H140 108.0 . . ?
C100 C99 C98 110.3(7) . . ?
C100 C99 H141 109.6 . . ?
C98 C99 H141 109.6 . . ?
C100 C99 H142 109.6 . . ?
C98 C99 H142 109.6 . . ?
H141 C99 H142 108.1 . . ?
C101 C100 C99 112.4(8) . . ?
C101 C100 H143 109.1 . . ?
C99 C100 H143 109.1 . . ?
C101 C100 H144 109.1 . . ?
C99 C100 H144 109.1 . . ?
H143 C100 H144 107.8 . . ?
C100 C101 C96 111.2(7) . . ?
C100 C101 H145 109.4 . . ?
C96 C101 H145 109.4 . . ?
C100 C101 H146 109.4 . . ?
C96 C101 H146 109.4 . . ?
H145 C101 H146 108.0 . . ?
O19 C102 N13 121.7(9) . . ?
O19 C102 C96 122.8(9) . . ?
N13 C102 C96 115.5(7) . . ?
C102 N13 C103 122.7(9) . . ?
C102 N13 H147 118.7 . . ?
C103 N13 H147 118.7 . . ?
N13 C103 C104 110.8(10) . . ?
N13 C103 C130 106.6(9) . . ?
C104 C103 C130 111.7(8) . . ?
N13 C103 C108 107.0(8) . . ?
C104 C103 C108 109.1(8) . . ?
C130 C103 C108 111.5(8) . . ?
C105 C104 C103 114.2(9) . . ?
C105 C104 H148 108.7 . . ?
C103 C104 H148 108.7 . . ?
C105 C104 H149 108.7 . . ?
C103 C104 H149 108.7 . . ?
H148 C104 H149 107.6 . . ?
C104 C105 C106 112.3(9) . . ?
C104 C105 H150 109.2 . . ?
C106 C105 H150 109.2 . . ?
C104 C105 H151 109.2 . . ?
C106 C105 H151 109.2 . . ?
H150 C105 H151 107.9 . . ?
C107 C106 C105 111.3(9) . . ?
C107 C106 H152 109.4 . . ?
C105 C106 H152 109.4 . . ?
C107 C106 H153 109.4 . . ?
C105 C106 H153 109.4 . . ?
H152 C106 H153 108.0 . . ?
C108 C107 C106 112.0(10) . . ?
C108 C107 H154 109.2 . . ?
C106 C107 H154 109.2 . . ?
C108 C107 H155 109.2 . . ?
C106 C107 H155 109.2 . . ?
H154 C107 H155 107.9 . . ?
C107 C108 C103 110.9(9) . . ?
C107 C108 H156 109.5 . . ?
C103 C108 H156 109.5 . . ?
C107 C108 H157 109.5 . . ?
C103 C108 H157 109.5 . . ?
H156 C108 H157 108.0 . . ?
C109 N14 C117 121.4(14) . . ?
C109 N14 H158 119.3 . . ?
C117 N14 H158 119.3 . . ?
O20 C109 N14 125.5(19) . . ?
O20 C109 O21 123.1(18) . . ?
N14 C109 O21 109.7(15) . . ?
C109 O21 C110 115.2(17) . . ?
O21 C110 C111 113.6(16) . . ?
O21 C110 H159 108.9 . . ?
C111 C110 H159 108.9 . . ?
O21 C110 H160 108.9 . . ?
C111 C110 H160 108.9 . . ?
H159 C110 H160 107.7 . . ?
C116 C111 C112 117.5(15) . . ?
C116 C111 C110 119.6(18) . . ?
C112 C111 C110 122.6(18) . . ?
C111 C112 C113 121.5(16) . . ?
C111 C112 H161 119.2 . . ?
C113 C112 H161 119.2 . . ?
C114 C113 C112 118.4(19) . . ?
C114 C113 H162 120.8 . . ?
C112 C113 H162 120.8 . . ?
C113 C114 C115 125.5(19) . . ?
C113 C114 H163 117.3 . . ?
C115 C114 H163 117.3 . . ?
C114 C115 C116 113.6(17) . . ?
C114 C115 H164 123.2 . . ?
C116 C115 H164 123.2 . . ?
C111 C116 C115 122.5(17) . . ?
C111 C116 H165 118.8 . . ?
C115 C116 H165 118.8 . . ?
N14 C117 C123 109.1(11) . . ?
N14 C117 C118 108.1(12) . . ?
C123 C117 C118 113.5(11) . . ?
N14 C117 C122 107.2(11) . . ?
C123 C117 C122 109.7(12) . . ?
C118 C117 C122 109.0(10) . . ?
C119 C118 C117 114.0(11) . . ?
C119 C118 H166 108.8 . . ?
C117 C118 H166 108.8 . . ?
C119 C118 H167 108.8 . . ?
C117 C118 H167 108.8 . . ?
H166 C118 H167 107.7 . . ?
C118 C119 C120 111.6(11) . . ?
C118 C119 H168 109.3 . . ?
C120 C119 H168 109.3 . . ?
C118 C119 H169 109.3 . . ?
C120 C119 H169 109.3 . . ?
H168 C119 H169 108.0 . . ?
C121 C120 C119 111.1(10) . . ?
C121 C120 H170 109.4 . . ?
C119 C120 H170 109.4 . . ?
C121 C120 H171 109.4 . . ?
C119 C120 H171 109.4 . . ?
H170 C120 H171 108.0 . . ?
C120 C121 C122 111.8(12) . . ?
C120 C121 H172 109.3 . . ?
C122 C121 H172 109.3 . . ?
C120 C121 H173 109.3 . . ?
C122 C121 H173 109.3 . . ?
H172 C121 H173 107.9 . . ?
C121 C122 C117 111.0(11) . . ?
C121 C122 H174 109.4 . . ?
C117 C122 H174 109.4 . . ?
C121 C122 H175 109.4 . . ?
C117 C122 H175 109.4 . . ?
H174 C122 H175 108.0 . . ?
O22 C123 N15 121.3(13) . . ?
O22 C123 C117 121.8(13) . . ?
N15 C123 C117 116.9(11) . . ?
C123 N15 C124 122.5(12) . . ?
C123 N15 H176 118.8 . . ?
C124 N15 H176 118.8 . . ?
N15 C124 C129 109.5(11) . . ?
N15 C124 C125 111.7(14) . . ?
C129 C124 C125 108.3(11) . . ?
N15 C124 C130 109.4(13) . . ?
C129 C124 C130 103.6(12) . . ?
C125 C124 C130 114.0(12) . . ?
C126 C125 C124 115.4(13) . . ?
C126 C125 H177 108.4 . . ?
C124 C125 H177 108.4 . . ?
C126 C125 H178 108.4 . . ?
C124 C125 H178 108.4 . . ?
H177 C125 H178 107.5 . . ?
C125 C126 C127 112.0(12) . . ?
C125 C126 H179 109.2 . . ?
C127 C126 H179 109.2 . . ?
C125 C126 H180 109.2 . . ?
C127 C126 H180 109.2 . . ?
H179 C126 H180 107.9 . . ?
C128 C127 C126 110.6(12) . . ?
C128 C127 H181 109.5 . . ?
C126 C127 H181 109.5 . . ?
C128 C127 H182 109.5 . . ?
C126 C127 H182 109.5 . . ?
H181 C127 H182 108.1 . . ?
C129 C128 C127 112.9(15) . . ?
C129 C128 H183 109.0 . . ?
C127 C128 H183 109.0 . . ?
C129 C128 H184 109.0 . . ?
C127 C128 H184 109.0 . . ?
H183 C128 H184 107.8 . . ?
C128 C129 C124 113.3(12) . . ?
C128 C129 H185 108.9 . . ?
C124 C129 H185 108.9 . . ?
C128 C129 H186 108.9 . . ?
C124 C129 H186 108.9 . . ?
H185 C129 H186 107.7 . . ?
O23 C130 N16 122.8(4) . . ?
O23 C130 C103 123.6(6) . . ?
N16 C130 C103 113.1(5) . . ?
O23 C130 C124 120.3(6) . . ?
N16 C130 C124 116.7(6) . . ?
C130 N16 C131 121.5(4) . . ?
C130 N16 H187 119.3 . . ?
C131 N16 H187 119.3 . . ?
N16 C131 C135 110.0(4) . . ?
N16 C131 C132 108.6(3) . . ?
C135 C131 C132 107.5(4) . . ?
N16 C131 C136 109.9(3) . . ?
C135 C131 C136 111.9(3) . . ?
C132 C131 C136 108.9(4) . . ?
C133 C132 C131 111.8(3) . . ?
C133 C132 H188 109.3 . . ?
C131 C132 H188 109.3 . . ?
C133 C132 H189 109.3 . . ?
C131 C132 H189 109.3 . . ?
H188 C132 H189 107.9 . . ?
N17 C133 C132 111.3(4) . . ?
N17 C133 H190 109.4 . . ?
C132 C133 H190 109.4 . . ?
N17 C133 H191 109.4 . . ?
C132 C133 H191 109.4 . . ?
H190 C133 H191 108.0 . . ?
C195 N17 C133 118.9(4) . . ?
C188 N17 C133 118.9(4) . . ?
C195 N17 C134 124.7(4) . . ?
C188 N17 C134 124.7(4) . . ?
C133 N17 C134 114.4(3) . . ?
N17 C134 C135 112.2(4) . . ?
N17 C134 H192 109.2 . . ?
C135 C134 H192 109.2 . . ?
N17 C134 H193 109.2 . . ?
C135 C134 H193 109.2 . . ?
H192 C134 H193 107.9 . . ?
C134 C135 C131 115.2(4) . . ?
C134 C135 H194 108.5 . . ?
C131 C135 H194 108.5 . . ?
C134 C135 H195 108.5 . . ?
C131 C135 H195 108.5 . . ?
H194 C135 H195 107.5 . . ?
O24 C136 N18 121.8(4) . . ?
O24 C136 C131 123.8(4) . . ?
N18 C136 C131 114.4(3) . . ?
C136 N18 C137 122.0(3) . . ?
C136 N18 H196 119.0 . . ?
C137 N18 H196 119.0 . . ?
N18 C137 C142 111.2(3) . . ?
N18 C137 C143 109.6(3) . . ?
C142 C137 C143 110.3(3) . . ?
N18 C137 C138 109.3(3) . . ?
C142 C137 C138 108.3(3) . . ?
C143 C137 C138 108.0(3) . . ?
C139 C138 C137 112.9(3) . . ?
C139 C138 H197 109.0 . . ?
C137 C138 H197 109.0 . . ?
C139 C138 H198 109.0 . . ?
C137 C138 H198 109.0 . . ?
H197 C138 H198 107.8 . . ?
C140 C139 C138 111.5(3) . . ?
C140 C139 H199 109.3 . . ?
C138 C139 H199 109.3 . . ?
C140 C139 H200 109.3 . . ?
C138 C139 H200 109.3 . . ?
H199 C139 H200 108.0 . . ?
C141 C140 C139 110.2(4) . . ?
C141 C140 H201 109.6 . . ?
C139 C140 H201 109.6 . . ?
C141 C140 H202 109.6 . . ?
C139 C140 H202 109.6 . . ?
H201 C140 H202 108.1 . . ?
C140 C141 C142 111.5(4) . . ?
C140 C141 H203 109.3 . . ?
C142 C141 H203 109.3 . . ?
C140 C141 H204 109.3 . . ?
C142 C141 H204 109.3 . . ?
H203 C141 H204 108.0 . . ?
C141 C142 C137 112.4(3) . . ?
C141 C142 H205 109.1 . . ?
C137 C142 H205 109.1 . . ?
C141 C142 H206 109.1 . . ?
C137 C142 H206 109.1 . . ?
H205 C142 H206 107.9 . . ?
O25 C143 N19 122.8(4) . . ?
O25 C143 C137 121.9(4) . . ?
N19 C143 C137 115.3(3) . . ?
C143 N19 C144 122.9(3) . . ?
C143 N19 H207 118.6 . . ?
C144 N19 H207 118.6 . . ?
N19 C144 C145 108.3(4) . . ?
N19 C144 C150 108.9(3) . . ?
C145 C144 C150 109.0(4) . . ?
N19 C144 C149 109.8(4) . . ?
C145 C144 C149 109.5(4) . . ?
C150 C144 C149 111.3(4) . . ?
C146 C145 C144 111.1(4) . . ?
C146 C145 H208 109.4 . . ?
C144 C145 H208 109.4 . . ?
C146 C145 H209 109.4 . . ?
C144 C145 H209 109.4 . . ?
H208 C145 H209 108.0 . . ?
C147 C146 C145 111.8(5) . . ?
C147 C146 H210 109.2 . . ?
C145 C146 H210 109.2 . . ?
C147 C146 H211 109.2 . . ?
C145 C146 H211 109.2 . . ?
H210 C146 H211 107.9 . . ?
C146 C147 C148 110.3(4) . . ?
C146 C147 H212 109.6 . . ?
C148 C147 H212 109.6 . . ?
C146 C147 H213 109.6 . . ?
C148 C147 H213 109.6 . . ?
H212 C147 H213 108.1 . . ?
C149 C148 C147 112.0(5) . . ?
C149 C148 H214 109.2 . . ?
C147 C148 H214 109.2 . . ?
C149 C148 H215 109.2 . . ?
C147 C148 H215 109.2 . . ?
H214 C148 H215 107.9 . . ?
C148 C149 C144 114.3(5) . . ?
C148 C149 H216 108.7 . . ?
C144 C149 H216 108.7 . . ?
C148 C149 H217 108.7 . . ?
C144 C149 H217 108.7 . . ?
H216 C149 H217 107.6 . . ?
O26 C150 N21 122.2(4) . . ?
O26 C150 N20 122.2(4) . . ?
O26 C150 C144 122.2(4) . . ?
N21 C150 C144 115.4(4) . . ?
N20 C150 C144 115.4(4) . . ?
C150 N20 C151 118.4(5) . . ?
C150 N20 H218 120.8 . . ?
C151 N20 H218 120.8 . . ?
N20 C151 C163 110.8(6) . . ?
N20 C151 C152 106.9(7) . . ?
C163 C151 C152 106.5(7) . . ?
N20 C151 C156 110.1(7) . . ?
C163 C151 C156 111.6(6) . . ?
C152 C151 C156 110.8(6) . . ?
C153 C152 C151 112.9(7) . . ?
C153 C152 H219 109.0 . . ?
C151 C152 H219 109.0 . . ?
C153 C152 H220 109.0 . . ?
C151 C152 H220 109.0 . . ?
H219 C152 H220 107.8 . . ?
C152 C153 C154 110.4(7) . . ?
C152 C153 H221 109.6 . . ?
C154 C153 H221 109.6 . . ?
C152 C153 H222 109.6 . . ?
C154 C153 H222 109.6 . . ?
H221 C153 H222 108.1 . . ?
C155 C154 C153 110.0(7) . . ?
C155 C154 H223 109.7 . . ?
C153 C154 H223 109.7 . . ?
C155 C154 H224 109.7 . . ?
C153 C154 H224 109.7 . . ?
H223 C154 H224 108.2 . . ?
C154 C155 C156 113.7(7) . . ?
C154 C155 H225 108.8 . . ?
C156 C155 H225 108.8 . . ?
C154 C155 H226 108.8 . . ?
C156 C155 H226 108.8 . . ?
H225 C155 H226 107.7 . . ?
C155 C156 C151 111.3(7) . . ?
C155 C156 H227 109.4 . . ?
C151 C156 H227 109.4 . . ?
C155 C156 H228 109.4 . . ?
C151 C156 H228 109.4 . . ?
H227 C156 H228 108.0 . . ?
C150 N21 C157 128.0(9) . . ?
C150 N21 H229 116.0 . . ?
C157 N21 H229 116.0 . . ?
N21 C157 C158 113.5(14) . . ?
N21 C157 C162 111.7(14) . . ?
C158 C157 C162 111.4(12) . . ?
N21 C157 C163 104.8(10) . . ?
C158 C157 C163 108.7(13) . . ?
C162 C157 C163 106.4(11) . . ?
C159 C158 C157 115.4(13) . . ?
C159 C158 H230 108.4 . . ?
C157 C158 H230 108.4 . . ?
C159 C158 H231 108.4 . . ?
C157 C158 H231 108.4 . . ?
H230 C158 H231 107.5 . . ?
C158 C159 C160 110.4(13) . . ?
C158 C159 H232 109.6 . . ?
C160 C159 H232 109.6 . . ?
C158 C159 H233 109.6 . . ?
C160 C159 H233 109.6 . . ?
H232 C159 H233 108.1 . . ?
C161 C160 C159 114.3(13) . . ?
C161 C160 H234 108.7 . . ?
C159 C160 H234 108.7 . . ?
C161 C160 H235 108.7 . . ?
C159 C160 H235 108.7 . . ?
H234 C160 H235 107.6 . . ?
C160 C161 C162 112.7(14) . . ?
C160 C161 H236 109.1 . . ?
C162 C161 H236 109.1 . . ?
C160 C161 H237 109.1 . . ?
C162 C161 H237 109.1 . . ?
H236 C161 H237 107.8 . . ?
C161 C162 C157 110.5(13) . . ?
C161 C162 H238 109.6 . . ?
C157 C162 H238 109.6 . . ?
C161 C162 H239 109.6 . . ?
C157 C162 H239 109.6 . . ?
H238 C162 H239 108.1 . . ?
O27 C163 N22 121.5(4) . . ?
O27 C163 C151 121.0(5) . . ?
N22 C163 C151 117.5(5) . . ?
O27 C163 C157 125.3(7) . . ?
N22 C163 C157 112.5(7) . . ?
C163 N22 C164 122.2(3) . . ?
C163 N22 H240 118.9 . . ?
C164 N22 H240 118.9 . . ?
N22 C164 C165 108.6(3) . . ?
N22 C164 C169 111.7(3) . . ?
C165 C164 C169 108.3(3) . . ?
N22 C164 C168 110.4(3) . . ?
C165 C164 C168 107.9(3) . . ?
C169 C164 C168 110.0(3) . . ?
C166 C165 C164 112.7(4) . . ?
C166 C165 H241 109.1 . . ?
C164 C165 H241 109.1 . . ?
C166 C165 H242 109.1 . . ?
C164 C165 H242 109.1 . . ?
H241 C165 H242 107.8 . . ?
N23 C166 C165 111.5(3) . . ?
N23 C166 H243 109.3 . . ?
C165 C166 H243 109.3 . . ?
N23 C166 H244 109.3 . . ?
C165 C166 H244 109.3 . . ?
H243 C166 H244 108.0 . . ?
C201 N23 C167 125.7(4) . . ?
C194 N23 C167 125.7(4) . . ?
C201 N23 C166 119.0(4) . . ?
C194 N23 C166 119.0(4) . . ?
C167 N23 C166 114.4(3) . . ?
N23 C167 C168 111.4(4) . . ?
N23 C167 H245 109.3 . . ?
C168 C167 H245 109.3 . . ?
N23 C167 H246 109.3 . . ?
C168 C167 H246 109.3 . . ?
H245 C167 H246 108.0 . . ?
C167 C168 C164 111.0(3) . . ?
C167 C168 H247 109.4 . . ?
C164 C168 H247 109.4 . . ?
C167 C168 H248 109.4 . . ?
C164 C168 H248 109.4 . . ?
H247 C168 H248 108.0 . . ?
O28 C169 N24 124.1(4) . . ?
O28 C169 C164 120.5(3) . . ?
N24 C169 C164 115.2(3) . . ?
C169 N24 C170 126.2(3) . . ?
C169 N24 H249 116.9 . . ?
C170 N24 H249 116.9 . . ?
N24 C170 C176 114.4(10) . . ?
N24 C170 C175 113.0(3) . . ?
C176 C170 C175 106.0(10) . . ?
N24 C170 C171 107.2(3) . . ?
C176 C170 C171 107.7(13) . . ?
C175 C170 C171 108.3(3) . . ?
N24 C170 C182 109.8(8) . . ?
C175 C170 C182 114.0(9) . . ?
C171 C170 C182 103.9(11) . . ?
C172 C171 C170 111.9(3) . . ?
C172 C171 H250 109.2 . . ?
C170 C171 H250 109.2 . . ?
C172 C171 H251 109.2 . . ?
C170 C171 H251 109.2 . . ?
H250 C171 H251 107.9 . . ?
C173 C172 C171 111.6(3) . . ?
C173 C172 H252 109.3 . . ?
C171 C172 H252 109.3 . . ?
C173 C172 H253 109.3 . . ?
C171 C172 H253 109.3 . . ?
H252 C172 H253 108.0 . . ?
C174 C173 C172 111.6(4) . . ?
C174 C173 H254 109.3 . . ?
C172 C173 H254 109.3 . . ?
C174 C173 H255 109.3 . . ?
C172 C173 H255 109.3 . . ?
H254 C173 H255 108.0 . . ?
C173 C174 C175 111.1(4) . . ?
C173 C174 H256 109.4 . . ?
C175 C174 H256 109.4 . . ?
C173 C174 H257 109.4 . . ?
C175 C174 H257 109.4 . . ?
H256 C174 H257 108.0 . . ?
C174 C175 C170 110.9(3) . . ?
C174 C175 H258 109.4 . . ?
C170 C175 H258 109.4 . . ?
C174 C175 H259 109.4 . . ?
C170 C175 H259 109.4 . . ?
H258 C175 H259 108.0 . . ?
O29 C176 N25 124.5(13) . . ?
O29 C176 C170 120.5(18) . . ?
N25 C176 C170 114.8(14) . . ?
C176 N25 C177 121.4(12) . . ?
C176 N25 H260 119.3 . . ?
C177 N25 H260 119.3 . . ?
N25 C177 C178 109.2(12) . . ?
N25 C177 C179 108.9(13) . . ?
C178 C177 C179 110.9(11) . . ?
N25 C177 C180 111.0(12) . . ?
C178 C177 C180 107.3(12) . . ?
C179 C177 C180 109.6(10) . . ?
C177 C178 H261 109.5 . . ?
C177 C178 H262 109.5 . . ?
H261 C178 H262 109.5 . . ?
C177 C178 H263 109.5 . . ?
H261 C178 H263 109.5 . . ?
H262 C178 H263 109.5 . . ?
C177 C179 H264 109.5 . . ?
C177 C179 H265 109.5 . . ?
H264 C179 H265 109.5 . . ?
C177 C179 H266 109.5 . . ?
H264 C179 H266 109.5 . . ?
H265 C179 H266 109.5 . . ?
O30 C180 O31 125.9(12) . . ?
O30 C180 C177 123.3(12) . . ?
O31 C180 C177 110.7(11) . . ?
C180 O31 C181 112.2(12) . . ?
O31 C181 H267 109.5 . . ?
O31 C181 H268 109.5 . . ?
H267 C181 H268 109.5 . . ?
O31 C181 H269 109.5 . . ?
H267 C181 H269 109.5 . . ?
H268 C181 H269 109.5 . . ?
O32 C182 N26 120.4(12) . . ?
O32 C182 C170 119.4(16) . . ?
N26 C182 C170 120.1(12) . . ?
C182 N26 C183 122.8(11) . . ?
C182 N26 H270 118.6 . . ?
C183 N26 H270 118.6 . . ?
N26 C183 C184 108.4(11) . . ?
N26 C183 C186 111.2(11) . . ?
C184 C183 C186 108.3(11) . . ?
N26 C183 C185 110.2(11) . . ?
C184 C183 C185 110.7(9) . . ?
C186 C183 C185 108.0(9) . . ?
C183 C184 H271 109.5 . . ?
C183 C184 H272 109.5 . . ?
H271 C184 H272 109.5 . . ?
C183 C184 H273 109.5 . . ?
H271 C184 H273 109.5 . . ?
H272 C184 H273 109.5 . . ?
C183 C185 H274 109.5 . . ?
C183 C185 H275 109.5 . . ?
H274 C185 H275 109.5 . . ?
C183 C185 H276 109.5 . . ?
H274 C185 H276 109.5 . . ?
H275 C185 H276 109.5 . . ?
O33 C186 O34 121.4(11) . . ?
O33 C186 C183 124.8(11) . . ?
O34 C186 C183 113.2(10) . . ?
C186 O34 C187 115.0(11) . . ?
O34 C187 H277 109.5 . . ?
O34 C187 H278 109.5 . . ?
H277 C187 H278 109.5 . . ?
O34 C187 H279 109.5 . . ?
H277 C187 H279 109.5 . . ?
H278 C187 H279 109.5 . . ?
O35 C188 N17 121.9(4) . . ?
O35 C188 C189 117.8(5) . . ?
N17 C188 C189 120.3(5) . . ?
C188 C189 C190 112.6(6) . . ?
C188 C189 H280 109.1 . . ?
C190 C189 H280 109.1 . . ?
C188 C189 H281 109.1 . . ?
C190 C189 H281 109.1 . . ?
H280 C189 H281 107.8 . . ?
C191 C190 C189 116.8(5) . . ?
C191 C190 H282 108.1 . . ?
C189 C190 H282 108.1 . . ?
C191 C190 H283 108.1 . . ?
C189 C190 H283 108.1 . . ?
H282 C190 H283 107.3 . . ?
C190 C191 C192 113.1(5) . . ?
C190 C191 H284 109.0 . . ?
C192 C191 H284 109.0 . . ?
C190 C191 H285 109.0 . . ?
C192 C191 H285 109.0 . . ?
H284 C191 H285 107.8 . . ?
C193 C192 C191 115.3(6) . . ?
C193 C192 H286 108.5 . . ?
C191 C192 H286 108.5 . . ?
C193 C192 H287 108.5 . . ?
C191 C192 H287 108.5 . . ?
H286 C192 H287 107.5 . . ?
C192 C193 C194 109.9(5) . . ?
C192 C193 H288 109.7 . . ?
C194 C193 H288 109.7 . . ?
C192 C193 H289 109.7 . . ?
C194 C193 H289 109.7 . . ?
H288 C193 H289 108.2 . . ?
O36 C194 N23 120.4(4) . . ?
O36 C194 C193 118.8(5) . . ?
N23 C194 C193 120.8(5) . . ?
O37 C195 N17 121.9(4) . . ?
O37 C195 C196 125.6(17) . . ?
N17 C195 C196 112.4(18) . . ?
C197 C196 C195 113.2(17) . . ?
C197 C196 H290 108.9 . . ?
C195 C196 H290 108.9 . . ?
C197 C196 H291 108.9 . . ?
C195 C196 H291 108.9 . . ?
H290 C196 H291 107.8 . . ?
C198 C197 C196 123(2) . . ?
C198 C197 H292 106.6 . . ?
C196 C197 H292 106.6 . . ?
C198 C197 H293 106.6 . . ?
C196 C197 H293 106.6 . . ?
H292 C197 H293 106.6 . . ?
C197 C198 C199 116.4(19) . . ?
C197 C198 H294 108.2 . . ?
C199 C198 H294 108.2 . . ?
C197 C198 H295 108.2 . . ?
C199 C198 H295 108.2 . . ?
H294 C198 H295 107.4 . . ?
C200 C199 C198 117(2) . . ?
C200 C199 H296 108.0 . . ?
C198 C199 H296 108.0 . . ?
C200 C199 H297 108.0 . . ?
C198 C199 H297 108.0 . . ?
H296 C199 H297 107.2 . . ?
C199 C200 C201 121(2) . . ?
C199 C200 H298 107.1 . . ?
C201 C200 H298 107.1 . . ?
C199 C200 H299 107.1 . . ?
C201 C200 H299 107.1 . . ?
H298 C200 H299 106.8 . . ?
O38 C201 N23 120.4(4) . . ?
O38 C201 C200 124.0(14) . . ?
N23 C201 C200 114.1(15) . . ?
Cl2 C202 Cl1 114.1(8) . . ?
Cl2 C202 H300 108.7 . . ?
Cl1 C202 H300 108.7 . . ?
Cl2 C202 H301 108.7 . . ?
Cl1 C202 H301 108.7 . . ?
H300 C202 H301 107.6 . . ?
Cl3 C203 Cl4 114.2(18) . . ?
Cl3 C203 H302 108.7 . . ?
Cl4 C203 H302 108.7 . . ?
Cl3 C203 H303 108.7 . . ?
Cl4 C203 H303 108.7 . . ?
H302 C203 H303 107.6 . . ?
Cl5 C204 Cl6 110.4(15) . . ?
Cl5 C204 H304 109.6 . . ?
Cl6 C204 H304 109.6 . . ?
Cl5 C204 H305 109.6 . . ?
Cl6 C204 H305 109.6 . . ?
H304 C204 H305 108.1 . . ?
Cl7 C205 Cl8 112.0(17) . . ?
Cl7 C205 H306 109.2 . . ?
Cl8 C205 H306 109.2 . . ?
Cl7 C205 H307 109.2 . . ?
Cl8 C205 H307 109.2 . . ?
H306 C205 H307 107.9 . . ?
Cl10 C206 Cl9 124.9(18) . . ?
Cl10 C206 H308 106.1 . . ?
Cl9 C206 H308 106.1 . . ?
Cl10 C206 H309 106.1 . . ?
Cl9 C206 H309 106.1 . . ?
H308 C206 H309 106.3 . . ?
N27 C207 C208 179.6(6) . . ?
C207 C208 H310 109.5 . . ?
C207 C208 H311 109.5 . . ?
H310 C208 H311 109.5 . . ?
C207 C208 H312 109.5 . . ?
H310 C208 H312 109.5 . . ?
H311 C208 H312 109.5 . . ?
N28 C209 C210 179.9(6) . . ?
C209 C210 H313 109.5 . . ?
C209 C210 H314 109.5 . . ?
H313 C210 H314 109.5 . . ?
C209 C210 H315 109.5 . . ?
H313 C210 H315 109.5 . . ?
H314 C210 H315 109.5 . . ?
N29 C211 C212 179.9(9) . . ?
C211 C212 H316 109.5 . . ?
C211 C212 H317 109.5 . . ?
H316 C212 H317 109.5 . . ?
C211 C212 H318 109.5 . . ?
H316 C212 H318 109.5 . . ?
H317 C212 H318 109.5 . . ?
N30 C213 C214 179.8(9) . . ?
C213 C214 H319 109.5 . . ?
C213 C214 H320 109.5 . . ?
H319 C214 H320 109.5 . . ?
C213 C214 H321 109.5 . . ?
H319 C214 H321 109.5 . . ?
H320 C214 H321 109.5 . . ?
N31 C215 C216 179.8(7) . . ?
C215 C216 H322 109.5 . . ?
C215 C216 H323 109.5 . . ?
H322 C216 H323 109.5 . . ?
C215 C216 H324 109.5 . . ?
H322 C216 H324 109.5 . . ?
H323 C216 H324 109.5 . . ?
N32 C217 C218 179.6(11) . . ?
C217 C218 H325 109.5 . . ?
C217 C218 H326 109.5 . . ?
H325 C218 H326 109.5 . . ?
C217 C218 H327 109.5 . . ?
H325 C218 H327 109.5 . . ?
H326 C218 H327 109.5 . . ?
N33 C219 C220 179.8(7) . . ?
C219 C220 H328 109.5 . . ?
C219 C220 H329 109.5 . . ?
H328 C220 H329 109.5 . . ?
C219 C220 H330 109.5 . . ?
H328 C220 H330 109.5 . . ?
H329 C220 H330 109.5 . . ?
N34 C221 C222 179.9(6) . . ?
C221 C222 H331 109.5 . . ?
C221 C222 H332 109.5 . . ?
H331 C222 H332 109.5 . . ?
C221 C222 H333 109.5 . . ?
H331 C222 H333 109.5 . . ?
H332 C222 H333 109.5 . . ?
N35 C223 C224 179.5(7) . . ?
C223 C224 H334 109.5 . . ?
C223 C224 H335 109.5 . . ?
H334 C224 H335 109.5 . . ?
C223 C224 H336 109.5 . . ?
H334 C224 H336 109.5 . . ?
H335 C224 H336 109.5 . . ?
N36 C225 C226 179.9(8) . . ?
C225 C226 H337 109.5 . . ?
C225 C226 H338 109.5 . . ?
H337 C226 H338 109.5 . . ?
C225 C226 H339 109.5 . . ?
H337 C226 H339 109.5 . . ?
H338 C226 H339 109.5 . . ?
N37 C227 C228 179.9(6) . . ?
C227 C228 H340 109.5 . . ?
C227 C228 H341 109.5 . . ?
H340 C228 H341 109.5 . . ?
C227 C228 H342 109.5 . . ?
H340 C228 H342 109.5 . . ?
H341 C228 H342 109.5 . . ?
N38 C229 C230 180.0(8) . . ?
C229 C230 H343 109.5 . . ?
C229 C230 H344 109.5 . . ?
H343 C230 H344 109.5 . . ?
C229 C230 H345 109.5 . . ?
H343 C230 H345 109.5 . . ?
H344 C230 H345 109.5 . . ?
N39 C231 C232 179.7(7) . . ?
C231 C232 H346 109.5 . . ?
C231 C232 H347 109.5 . . ?
H346 C232 H347 109.5 . . ?
C231 C232 H348 109.5 . . ?
H346 C232 H348 109.5 . . ?
H347 C232 H348 109.5 . . ?
N40 C233 C234 179.8(5) . . ?
C233 C234 H349 109.5 . . ?
C233 C234 H350 109.5 . . ?
H349 C234 H350 109.5 . . ?
C233 C234 H351 109.5 . . ?
H349 C234 H351 109.5 . . ?
H350 C234 H351 109.5 . . ?
N41 C235 C236 179.8(7) . . ?
C235 C236 H352 109.5 . . ?
C235 C236 H353 109.5 . . ?
H352 C236 H353 109.5 . . ?
C235 C236 H354 109.5 . . ?
H352 C236 H354 109.5 . . ?
H353 C236 H354 109.5 . . ?
N42 C237 C238 179.4(8) . . ?
C237 C238 H355 109.5 . . ?
C237 C238 H356 109.5 . . ?
H355 C238 H356 109.5 . . ?
C237 C238 H357 109.5 . . ?
H355 C238 H357 109.5 . . ?
H356 C238 H357 109.5 . . ?
N43 C239 C240 180.0(5) . . ?
C239 C240 H358 109.5 . . ?
C239 C240 H359 109.5 . . ?
H358 C240 H359 109.5 . . ?
C239 C240 H360 109.5 . . ?
H358 C240 H360 109.5 . . ?
H359 C240 H360 109.5 . . ?
N44 C241 C242 179.8(6) . . ?
C241 C242 H361 109.5 . . ?
C241 C242 H362 109.5 . . ?
H361 C242 H362 109.5 . . ?
C241 C242 H363 109.5 . . ?
H361 C242 H363 109.5 . . ?
H362 C242 H363 109.5 . . ?

loop_
_geom_bond_atom_site_label_1
_geom_bond_atom_site_label_2
_geom_bond_distance
_geom_bond_site_symmetry_2
_geom_bond_publ_flag
N1 C1 1.334(5) . ?
N1 C16 1.469(5) . ?
N1 H1 0.8800 . ?
C1 O1 1.218(5) . ?
C1 O3 1.358(6) . ?
C1 O2 1.358(6) . ?
O2 C2 1.443(9) . ?
C2 C3 1.440(13) . ?
C2 H2 0.9900 . ?
C2 H3 0.9900 . ?
C3 C8 1.393(14) . ?
C3 C4 1.394(13) . ?
C4 C5 1.391(17) . ?
C4 H4 0.9500 . ?
C5 C6 1.35(2) . ?
C5 H5 0.9500 . ?
C6 C7 1.428(18) . ?
C6 H6 0.9500 . ?
C7 C8 1.367(16) . ?
C7 H7 0.9500 . ?
C8 H8 0.9500 . ?
O3 C9 1.422(14) . ?
C9 C10 1.433(16) . ?
C9 H9 0.9900 . ?
C9 H10 0.9900 . ?
C10 C15 1.364(18) . ?
C10 C11 1.404(16) . ?
C11 C12 1.387(18) . ?
C11 H11 0.9500 . ?
C12 C13 1.35(2) . ?
C12 H12 0.9500 . ?
C13 C14 1.42(2) . ?
C13 H13 0.9500 . ?
C14 C15 1.375(19) . ?
C14 H14 0.9500 . ?
C15 H15 0.9500 . ?
C16 C21 1.531(5) . ?
C16 C17 1.535(6) . ?
C16 C22 1.546(6) . ?
C17 C18 1.520(6) . ?
C17 H16 0.9900 . ?
C17 H17 0.9900 . ?
C18 C19 1.531(6) . ?
C18 H18 0.9900 . ?
C18 H19 0.9900 . ?
C19 C20 1.524(7) . ?
C19 H20 0.9900 . ?
C19 H21 0.9900 . ?
C20 C21 1.532(6) . ?
C20 H22 0.9900 . ?
C20 H23 0.9900 . ?
C21 H24 0.9900 . ?
C21 H25 0.9900 . ?
C22 O4 1.242(5) . ?
C22 N2 1.337(5) . ?
N2 C23 1.461(6) . ?
N2 H26 0.8800 . ?
C23 C24 1.545(6) . ?
C23 C28 1.549(6) . ?
C23 C29 1.551(5) . ?
C24 C25 1.506(7) . ?
C24 H27 0.9900 . ?
C24 H28 0.9900 . ?
C25 C26 1.539(7) . ?
C25 H29 0.9900 . ?
C25 H30 0.9900 . ?
C26 C27 1.505(7) . ?
C26 H31 0.9900 . ?
C26 H32 0.9900 . ?
C27 C28 1.518(7) . ?
C27 H33 0.9900 . ?
C27 H34 0.9900 . ?
C28 H35 0.9900 . ?
C28 H36 0.9900 . ?
C29 O5 1.233(5) . ?
C29 N3 1.343(5) . ?
N3 C30 1.465(5) . ?
N3 H37 0.8800 . ?
C30 C31 1.533(6) . ?
C30 C34 1.544(5) . ?
C30 C35 1.547(6) . ?
C31 C32 1.533(6) . ?
C31 H38 0.9900 . ?
C31 H39 0.9900 . ?
C32 N4 1.469(5) . ?
C32 H40 0.9900 . ?
C32 H41 0.9900 . ?
N4 C75 1.367(5) . ?
N4 C33 1.460(6) . ?
C33 C34 1.530(5) . ?
C33 H42 0.9900 . ?
C33 H43 0.9900 . ?
C34 H44 0.9900 . ?
C34 H45 0.9900 . ?
C35 O6 1.236(5) . ?
C35 N5 1.349(5) . ?
N5 C36 1.469(5) . ?
N5 H46 0.8800 . ?
C36 C41 1.534(5) . ?
C36 C42 1.539(5) . ?
C36 C37 1.544(6) . ?
C37 C38 1.519(6) . ?
C37 H47 0.9900 . ?
C37 H48 0.9900 . ?
C38 C39 1.529(6) . ?
C38 H49 0.9900 . ?
C38 H50 0.9900 . ?
C39 C40 1.527(6) . ?
C39 H51 0.9900 . ?
C39 H52 0.9900 . ?
C40 C41 1.524(6) . ?
C40 H53 0.9900 . ?
C40 H54 0.9900 . ?
C41 H55 0.9900 . ?
C41 H56 0.9900 . ?
C42 O7 1.225(5) . ?
C42 N6 1.353(5) . ?
N6 C43 1.466(5) . ?
N6 H57 0.8800 . ?
C43 C49 1.535(6) . ?
C43 C44 1.538(5) . ?
C43 C48 1.549(6) . ?
C44 C45 1.530(6) . ?
C44 H58 0.9900 . ?
C44 H59 0.9900 . ?
C45 C46 1.526(6) . ?
C45 H60 0.9900 . ?
C45 H61 0.9900 . ?
C46 C47 1.521(6) . ?
C46 H62 0.9900 . ?
C46 H63 0.9900 . ?
C47 C48 1.533(6) . ?
C47 H64 0.9900 . ?
C47 H65 0.9900 . ?
C48 H66 0.9900 . ?
C48 H67 0.9900 . ?
C49 O8 1.240(5) . ?
C49 N7 1.345(5) . ?
N7 C50 1.460(5) . ?
N7 H68 0.8800 . ?
C50 C55 1.534(5) . ?
C50 C51 1.537(6) . ?
C50 C56 1.546(6) . ?
C51 C52 1.516(6) . ?
C51 H69 0.9900 . ?
C51 H70 0.9900 . ?
C52 C53 1.533(6) . ?
C52 H71 0.9900 . ?
C52 H72 0.9900 . ?
C53 C54 1.534(7) . ?
C53 H73 0.9900 . ?
C53 H74 0.9900 . ?
C54 C55 1.511(7) . ?
C54 H75 0.9900 . ?
C54 H76 0.9900 . ?
C55 H77 0.9900 . ?
C55 H78 0.9900 . ?
C56 O9 1.235(5) . ?
C56 N8 1.345(5) . ?
N8 C57 1.471(5) . ?
N8 H79 0.8800 . ?
C57 C58 1.537(6) . ?
C57 C62 1.538(6) . ?
C57 C61 1.542(6) . ?
C58 C59 1.512(6) . ?
C58 H80 0.9900 . ?
C58 H81 0.9900 . ?
C59 N9 1.471(5) . ?
C59 H82 0.9900 . ?
C59 H83 0.9900 . ?
N9 C87 1.337(17) . ?
N9 C81 1.342(6) . ?
N9 C60 1.458(5) . ?
C60 C61 1.522(6) . ?
C60 H84 0.9900 . ?
C60 H85 0.9900 . ?
C61 H86 0.9900 . ?
C61 H87 0.9900 . ?
C62 O10 1.229(5) . ?
C62 N10 1.343(6) . ?
N10 C63 1.467(6) . ?
N10 H88 0.8800 . ?
C63 C64 1.529(7) . ?
C63 C68 1.538(7) . ?
C63 C69 1.542(7) . ?
C64 C65 1.516(9) . ?
C64 H89 0.9900 . ?
C64 H90 0.9900 . ?
C65 C66 1.530(9) . ?
C65 H91 0.9900 . ?
C65 H92 0.9900 . ?
C66 C67 1.532(8) . ?
C66 H93 0.9900 . ?
C66 H94 0.9900 . ?
C67 C68 1.526(8) . ?
C67 H95 0.9900 . ?
C67 H96 0.9900 . ?
C68 H97 0.9900 . ?
C68 H98 0.9900 . ?
C69 O11 1.237(6) . ?
C69 N11 1.329(7) . ?
N11 C70 1.472(7) . ?
N11 H99 0.8800 . ?
C70 C73 1.515(8) . ?
C70 C72 1.522(8) . ?
C70 C71 1.541(9) . ?
C71 H100 0.9800 . ?
C71 H101 0.9800 . ?
C71 H102 0.9800 . ?
C72 H103 0.9800 . ?
C72 H104 0.9800 . ?
C72 H105 0.9800 . ?
C73 O12 1.219(7) . ?
C73 O13 1.306(7) . ?
O13 C74 1.445(7) . ?
C74 H106 0.9800 . ?
C74 H107 0.9800 . ?
C74 H108 0.9800 . ?
C75 O14 1.244(5) . ?
C75 C82 1.491(19) . ?
C75 C76 1.496(7) . ?
C76 C77 1.525(10) . ?
C76 H109 0.9900 . ?
C76 H110 0.9900 . ?
C77 C78 1.532(7) . ?
C77 H111 0.9900 . ?
C77 H112 0.9900 . ?
C78 C79 1.512(8) . ?
C78 H113 0.9900 . ?
C78 H114 0.9900 . ?
C79 C80 1.525(7) . ?
C79 H115 0.9900 . ?
C79 H116 0.9900 . ?
C80 C81 1.521(7) . ?
C80 H117 0.9900 . ?
C80 H118 0.9900 . ?
C81 O15 1.239(7) . ?
C82 C83 1.52(2) . ?
C82 H119 0.9900 . ?
C82 H120 0.9900 . ?
C83 C84 1.514(19) . ?
C83 H121 0.9900 . ?
C83 H122 0.9900 . ?
C84 C85 1.507(19) . ?
C84 H123 0.9900 . ?
C84 H124 0.9900 . ?
C85 C86 1.515(19) . ?
C85 H125 0.9900 . ?
C85 H126 0.9900 . ?
C86 C87 1.515(18) . ?
C86 H127 0.9900 . ?
C86 H128 0.9900 . ?
C87 O16 1.241(18) . ?
N12 C88 1.339(9) . ?
N12 C96 1.475(9) . ?
N12 H129 0.8800 . ?
C88 O17 1.225(9) . ?
C88 O18 1.361(9) . ?
O18 C89 1.436(10) . ?
C89 C90 1.484(14) . ?
C89 H130 0.9900 . ?
C89 H131 0.9900 . ?
C90 C91 1.365(15) . ?
C90 C95 1.396(13) . ?
C91 C92 1.405(17) . ?
C91 H132 0.9500 . ?
C92 C93 1.315(19) . ?
C92 H133 0.9500 . ?
C93 C94 1.43(2) . ?
C93 H134 0.9500 . ?
C94 C95 1.438(16) . ?
C94 H135 0.9500 . ?
C95 H136 0.9500 . ?
C96 C97 1.542(10) . ?
C96 C101 1.545(9) . ?
C96 C102 1.547(9) . ?
C97 C98 1.534(11) . ?
C97 H137 0.9900 . ?
C97 H138 0.9900 . ?
C98 C99 1.541(10) . ?
C98 H139 0.9900 . ?
C98 H140 0.9900 . ?
C99 C100 1.524(12) . ?
C99 H141 0.9900 . ?
C99 H142 0.9900 . ?
C100 C101 1.515(11) . ?
C100 H143 0.9900 . ?
C100 H144 0.9900 . ?
C101 H145 0.9900 . ?
C101 H146 0.9900 . ?
C102 O19 1.227(9) . ?
C102 N13 1.343(10) . ?
N13 C103 1.453(10) . ?
N13 H147 0.8800 . ?
C103 C104 1.527(11) . ?
C103 C130 1.536(13) . ?
C103 C108 1.550(12) . ?
C104 C105 1.517(13) . ?
C104 H148 0.9900 . ?
C104 H149 0.9900 . ?
C105 C106 1.518(18) . ?
C105 H150 0.9900 . ?
C105 H151 0.9900 . ?
C106 C107 1.504(17) . ?
C106 H152 0.9900 . ?
C106 H153 0.9900 . ?
C107 C108 1.500(12) . ?
C107 H154 0.9900 . ?
C107 H155 0.9900 . ?
C108 H156 0.9900 . ?
C108 H157 0.9900 . ?
N14 C109 1.340(14) . ?
N14 C117 1.482(13) . ?
N14 H158 0.8800 . ?
C109 O20 1.221(14) . ?
C109 O21 1.357(14) . ?
O21 C110 1.449(14) . ?
C110 C111 1.484(16) . ?
C110 H159 0.9900 . ?
C110 H160 0.9900 . ?
C111 C116 1.386(17) . ?
C111 C112 1.389(19) . ?
C112 C113 1.41(2) . ?
C112 H161 0.9500 . ?
C113 C114 1.32(2) . ?
C113 H162 0.9500 . ?
C114 C115 1.41(2) . ?
C114 H163 0.9500 . ?
C115 C116 1.453(19) . ?
C115 H164 0.9500 . ?
C116 H165 0.9500 . ?
C117 C123 1.532(13) . ?
C117 C118 1.546(14) . ?
C117 C122 1.550(13) . ?
C118 C119 1.533(14) . ?
C118 H166 0.9900 . ?
C118 H167 0.9900 . ?
C119 C120 1.541(13) . ?
C119 H168 0.9900 . ?
C119 H169 0.9900 . ?
C120 C121 1.511(16) . ?
C120 H170 0.9900 . ?
C120 H171 0.9900 . ?
C121 C122 1.522(14) . ?
C121 H172 0.9900 . ?
C121 H173 0.9900 . ?
C122 H174 0.9900 . ?
C122 H175 0.9900 . ?
C123 O22 1.232(12) . ?
C123 N15 1.338(13) . ?
N15 C124 1.456(14) . ?
N15 H176 0.8800 . ?
C124 C129 1.528(15) . ?
C124 C125 1.532(14) . ?
C124 C130 1.62(2) . ?
C125 C126 1.507(17) . ?
C125 H177 0.9900 . ?
C125 H178 0.9900 . ?
C126 C127 1.51(2) . ?
C126 H179 0.9900 . ?
C126 H180 0.9900 . ?
C127 C128 1.51(2) . ?
C127 H181 0.9900 . ?
C127 H182 0.9900 . ?
C128 C129 1.486(16) . ?
C128 H183 0.9900 . ?
C128 H184 0.9900 . ?
C129 H185 0.9900 . ?
C129 H186 0.9900 . ?
C130 O23 1.228(6) . ?
C130 N16 1.345(6) . ?
N16 C131 1.463(5) . ?
N16 H187 0.8800 . ?
C131 C135 1.533(6) . ?
C131 C132 1.535(7) . ?
C131 C136 1.536(6) . ?
C132 C133 1.523(6) . ?
C132 H188 0.9900 . ?
C132 H189 0.9900 . ?
C133 N17 1.455(5) . ?
C133 H190 0.9900 . ?
C133 H191 0.9900 . ?
N17 C195 1.356(6) . ?
N17 C188 1.356(6) . ?
N17 C134 1.464(6) . ?
C134 C135 1.522(6) . ?
C134 H192 0.9900 . ?
C134 H193 0.9900 . ?
C135 H194 0.9900 . ?
C135 H195 0.9900 . ?
C136 O24 1.225(5) . ?
C136 N18 1.362(5) . ?
N18 C137 1.454(6) . ?
N18 H196 0.8800 . ?
C137 C142 1.539(6) . ?
C137 C143 1.548(6) . ?
C137 C138 1.550(5) . ?
C138 C139 1.529(6) . ?
C138 H197 0.9900 . ?
C138 H198 0.9900 . ?
C139 C140 1.527(7) . ?
C139 H199 0.9900 . ?
C139 H200 0.9900 . ?
C140 C141 1.522(6) . ?
C140 H201 0.9900 . ?
C140 H202 0.9900 . ?
C141 C142 1.526(6) . ?
C141 H203 0.9900 . ?
C141 H204 0.9900 . ?
C142 H205 0.9900 . ?
C142 H206 0.9900 . ?
C143 O25 1.232(5) . ?
C143 N19 1.337(5) . ?
N19 C144 1.463(6) . ?
N19 H207 0.8800 . ?
C144 C145 1.529(6) . ?
C144 C150 1.544(6) . ?
C144 C149 1.548(7) . ?
C145 C146 1.508(8) . ?
C145 H208 0.9900 . ?
C145 H209 0.9900 . ?
C146 C147 1.497(10) . ?
C146 H210 0.9900 . ?
C146 H211 0.9900 . ?
C147 C148 1.534(9) . ?
C147 H212 0.9900 . ?
C147 H213 0.9900 . ?
C148 C149 1.508(7) . ?
C148 H214 0.9900 . ?
C148 H215 0.9900 . ?
C149 H216 0.9900 . ?
C149 H217 0.9900 . ?
C150 O26 1.234(5) . ?
C150 N21 1.333(6) . ?
C150 N20 1.333(6) . ?
N20 C151 1.477(9) . ?
N20 H218 0.8800 . ?
C151 C163 1.499(11) . ?
C151 C152 1.533(9) . ?
C151 C156 1.543(9) . ?
C152 C153 1.518(10) . ?
C152 H219 0.9900 . ?
C152 H220 0.9900 . ?
C153 C154 1.555(12) . ?
C153 H221 0.9900 . ?
C153 H222 0.9900 . ?
C154 C155 1.491(12) . ?
C154 H223 0.9900 . ?
C154 H224 0.9900 . ?
C155 C156 1.510(10) . ?
C155 H225 0.9900 . ?
C155 H226 0.9900 . ?
C156 H227 0.9900 . ?
C156 H228 0.9900 . ?
N21 C157 1.482(14) . ?
N21 H229 0.8800 . ?
C157 C158 1.523(15) . ?
C157 C162 1.544(14) . ?
C157 C163 1.61(2) . ?
C158 C159 1.515(14) . ?
C158 H230 0.9900 . ?
C158 H231 0.9900 . ?
C159 C160 1.542(17) . ?
C159 H232 0.9900 . ?
C159 H233 0.9900 . ?
C160 C161 1.478(18) . ?
C160 H234 0.9900 . ?
C160 H235 0.9900 . ?
C161 C162 1.508(15) . ?
C161 H236 0.9900 . ?
C161 H237 0.9900 . ?
C162 H238 0.9900 . ?
C162 H239 0.9900 . ?
C163 O27 1.229(5) . ?
C163 N22 1.355(5) . ?
N22 C164 1.460(5) . ?
N22 H240 0.8800 . ?
C164 C165 1.531(6) . ?
C164 C169 1.538(6) . ?
C164 C168 1.541(5) . ?
C165 C166 1.529(6) . ?
C165 H241 0.9900 . ?
C165 H242 0.9900 . ?
C166 N23 1.466(5) . ?
C166 H243 0.9900 . ?
C166 H244 0.9900 . ?
N23 C201 1.338(6) . ?
N23 C194 1.338(6) . ?
N23 C167 1.465(6) . ?
C167 C168 1.518(6) . ?
C167 H245 0.9900 . ?
C167 H246 0.9900 . ?
C168 H247 0.9900 . ?
C168 H248 0.9900 . ?
C169 O28 1.223(5) . ?
C169 N24 1.344(5) . ?
N24 C170 1.463(5) . ?
N24 H249 0.8800 . ?
C170 C176 1.539(12) . ?
C170 C175 1.539(6) . ?
C170 C171 1.540(5) . ?
C170 C182 1.551(11) . ?
C171 C172 1.528(6) . ?
C171 H250 0.9900 . ?
C171 H251 0.9900 . ?
C172 C173 1.525(6) . ?
C172 H252 0.9900 . ?
C172 H253 0.9900 . ?
C173 C174 1.516(6) . ?
C173 H254 0.9900 . ?
C173 H255 0.9900 . ?
C174 C175 1.521(7) . ?
C174 H256 0.9900 . ?
C174 H257 0.9900 . ?
C175 H258 0.9900 . ?
C175 H259 0.9900 . ?
C176 O29 1.227(12) . ?
C176 N25 1.330(12) . ?
N25 C177 1.458(11) . ?
N25 H260 0.8800 . ?
C177 C178 1.516(13) . ?
C177 C179 1.523(13) . ?
C177 C180 1.533(12) . ?
C178 H261 0.9800 . ?
C178 H262 0.9800 . ?
C178 H263 0.9800 . ?
C179 H264 0.9800 . ?
C179 H265 0.9800 . ?
C179 H266 0.9800 . ?
C180 O30 1.214(12) . ?
C180 O31 1.340(13) . ?
O31 C181 1.459(12) . ?
C181 H267 0.9800 . ?
C181 H268 0.9800 . ?
C181 H269 0.9800 . ?
C182 O32 1.243(12) . ?
C182 N26 1.335(11) . ?
N26 C183 1.458(10) . ?
N26 H270 0.8800 . ?
C183 C184 1.509(12) . ?
C183 C186 1.529(12) . ?
C183 C185 1.532(11) . ?
C184 H271 0.9800 . ?
C184 H272 0.9800 . ?
C184 H273 0.9800 . ?
C185 H274 0.9800 . ?
C185 H275 0.9800 . ?
C185 H276 0.9800 . ?
C186 O33 1.216(11) . ?
C186 O34 1.339(11) . ?
O34 C187 1.451(13) . ?
C187 H277 0.9800 . ?
C187 H278 0.9800 . ?
C187 H279 0.9800 . ?
C188 O35 1.232(6) . ?
C188 C189 1.533(7) . ?
C189 C190 1.536(10) . ?
C189 H280 0.9900 . ?
C189 H281 0.9900 . ?
C190 C191 1.495(9) . ?
C190 H282 0.9900 . ?
C190 H283 0.9900 . ?
C191 C192 1.540(8) . ?
C191 H284 0.9900 . ?
C191 H285 0.9900 . ?
C192 C193 1.499(10) . ?
C192 H286 0.9900 . ?
C192 H287 0.9900 . ?
C193 C194 1.514(7) . ?
C193 H288 0.9900 . ?
C193 H289 0.9900 . ?
C194 O36 1.239(6) . ?
C195 O37 1.232(6) . ?
C195 C196 1.521(16) . ?
C196 C197 1.51(2) . ?
C196 H290 0.9900 . ?
C196 H291 0.9900 . ?
C197 C198 1.489(19) . ?
C197 H292 0.9900 . ?
C197 H293 0.9900 . ?
C198 C199 1.54(2) . ?
C198 H294 0.9900 . ?
C198 H295 0.9900 . ?
C199 C200 1.490(19) . ?
C199 H296 0.9900 . ?
C199 H297 0.9900 . ?
C200 C201 1.515(16) . ?
C200 H298 0.9900 . ?
C200 H299 0.9900 . ?
C201 O38 1.239(6) . ?
Cl1 C202 1.760(12) . ?
Cl2 C202 1.742(13) . ?
C202 H300 0.9900 . ?
C202 H301 0.9900 . ?
Cl3 C203 1.78(2) . ?
Cl4 C203 1.78(2) . ?
C203 H302 0.9900 . ?
C203 H303 0.9900 . ?
Cl5 C204 1.77(2) . ?
Cl6 C204 1.79(2) . ?
C204 H304 0.9900 . ?
C204 H305 0.9900 . ?
Cl7 C205 1.79(2) . ?
Cl8 C205 1.79(2) . ?
C205 H306 0.9900 . ?
C205 H307 0.9900 . ?
Cl9 C206 1.767(19) . ?
Cl10 C206 1.749(19) . ?
C206 H308 0.9900 . ?
C206 H309 0.9900 . ?
N27 C207 1.043(12) . ?
C207 C208 1.450(13) . ?
C208 H310 0.9800 . ?
C208 H311 0.9800 . ?
C208 H312 0.9800 . ?
N28 C209 1.129(9) . ?
C209 C210 1.447(10) . ?
C210 H313 0.9800 . ?
C210 H314 0.9800 . ?
C210 H315 0.9800 . ?
N29 C211 1.074(15) . ?
C211 C212 1.425(16) . ?
C212 H316 0.9800 . ?
C212 H317 0.9800 . ?
C212 H318 0.9800 . ?
N30 C213 1.071(15) . ?
C213 C214 1.419(15) . ?
C214 H319 0.9800 . ?
C214 H320 0.9800 . ?
C214 H321 0.9800 . ?
N31 C215 1.066(15) . ?
C215 C216 1.419(16) . ?
C216 H322 0.9800 . ?
C216 H323 0.9800 . ?
C216 H324 0.9800 . ?
N32 C217 1.071(15) . ?
C217 C218 1.416(16) . ?
C218 H325 0.9800 . ?
C218 H326 0.9800 . ?
C218 H327 0.9800 . ?
N33 C219 1.069(15) . ?
C219 C220 1.415(16) . ?
C220 H328 0.9800 . ?
C220 H329 0.9800 . ?
C220 H330 0.9800 . ?
N34 C221 1.113(14) . ?
C221 C222 1.431(15) . ?
C222 H331 0.9800 . ?
C222 H332 0.9800 . ?
C222 H333 0.9800 . ?
N35 C223 1.069(15) . ?
C223 C224 1.405(15) . ?
C224 H334 0.9800 . ?
C224 H335 0.9800 . ?
C224 H336 0.9800 . ?
N36 C225 1.071(15) . ?
C225 C226 1.432(16) . ?
C226 H337 0.9800 . ?
C226 H338 0.9800 . ?
C226 H339 0.9800 . ?
N37 C227 1.029(15) . ?
C227 C228 1.428(16) . ?
C228 H340 0.9800 . ?
C228 H341 0.9800 . ?
C228 H342 0.9800 . ?
N38 C229 1.113(15) . ?
C229 C230 1.435(15) . ?
C230 H343 0.9800 . ?
C230 H344 0.9800 . ?
C230 H345 0.9800 . ?
N39 C231 1.075(15) . ?
C231 C232 1.419(16) . ?
C232 H346 0.9800 . ?
C232 H347 0.9800 . ?
C232 H348 0.9800 . ?
N40 C233 1.081(15) . ?
C233 C234 1.422(16) . ?
C234 H349 0.9800 . ?
C234 H350 0.9800 . ?
C234 H351 0.9800 . ?
N41 C235 1.085(15) . ?
C235 C236 1.435(16) . ?
C236 H352 0.9800 . ?
C236 H353 0.9800 . ?
C236 H354 0.9800 . ?
N42 C237 1.016(14) . ?
C237 C238 1.447(15) . ?
C238 H355 0.9800 . ?
C238 H356 0.9800 . ?
C238 H357 0.9800 . ?
N43 C239 1.055(15) . ?
C239 C240 1.432(16) . ?
C240 H358 0.9800 . ?
C240 H359 0.9800 . ?
C240 H360 0.9800 . ?
N44 C241 1.073(11) . ?
C241 C242 1.406(13) . ?
C242 H361 0.9800 . ?
C242 H362 0.9800 . ?
C242 H363 0.9800 . ?

loop_
_geom_torsion_atom_site_label_1
_geom_torsion_atom_site_label_2
_geom_torsion_atom_site_label_3
_geom_torsion_atom_site_label_4
_geom_torsion
_geom_torsion_site_symmetry_1
_geom_torsion_site_symmetry_2
_geom_torsion_site_symmetry_3
_geom_torsion_site_symmetry_4
_geom_torsion_publ_flag
C16 N1 C1 O1 11.4(8) . . . . ?
C16 N1 C1 O3 -169.1(4) . . . . ?
C16 N1 C1 O2 -169.1(4) . . . . ?
O1 C1 O2 C2 -1.6(10) . . . . ?
N1 C1 O2 C2 179.0(8) . . . . ?
C1 O2 C2 C3 -74.4(18) . . . . ?
O2 C2 C3 C8 -28(2) . . . . ?
O2 C2 C3 C4 149.0(14) . . . . ?
C8 C3 C4 C5 -0.4(18) . . . . ?
C2 C3 C4 C5 -177.4(15) . . . . ?
C3 C4 C5 C6 2(2) . . . . ?
C4 C5 C6 C7 -2(2) . . . . ?
C5 C6 C7 C8 1(2) . . . . ?
C6 C7 C8 C3 0.9(19) . . . . ?
C4 C3 C8 C7 -1.1(18) . . . . ?
C2 C3 C8 C7 176.1(15) . . . . ?
O1 C1 O3 C9 5.4(13) . . . . ?
N1 C1 O3 C9 -174.1(11) . . . . ?
C1 O3 C9 C10 -64(3) . . . . ?
O3 C9 C10 C15 -31(5) . . . . ?
O3 C9 C10 C11 150(2) . . . . ?
C15 C10 C11 C12 -1(3) . . . . ?
C9 C10 C11 C12 178(2) . . . . ?
C10 C11 C12 C13 -2(3) . . . . ?
C11 C12 C13 C14 3(3) . . . . ?
C12 C13 C14 C15 -1(3) . . . . ?
C11 C10 C15 C14 3(3) . . . . ?
C9 C10 C15 C14 -176(3) . . . . ?
C13 C14 C15 C10 -2(3) . . . . ?
C1 N1 C16 C21 -169.9(4) . . . . ?
C1 N1 C16 C17 70.7(5) . . . . ?
C1 N1 C16 C22 -51.8(5) . . . . ?
N1 C16 C17 C18 170.8(3) . . . . ?
C21 C16 C17 C18 52.2(5) . . . . ?
C22 C16 C17 C18 -69.3(4) . . . . ?
C16 C17 C18 C19 -50.9(5) . . . . ?
C17 C18 C19 C20 51.8(5) . . . . ?
C18 C19 C20 C21 -56.6(5) . . . . ?
N1 C16 C21 C20 -175.2(4) . . . . ?
C17 C16 C21 C20 -55.3(5) . . . . ?
C22 C16 C21 C20 67.8(5) . . . . ?
C19 C20 C21 C16 59.2(5) . . . . ?
N1 C16 C22 O4 127.8(4) . . . . ?
C21 C16 C22 O4 -115.0(4) . . . . ?
C17 C16 C22 O4 6.5(5) . . . . ?
N1 C16 C22 N2 -53.0(4) . . . . ?
C21 C16 C22 N2 64.2(4) . . . . ?
C17 C16 C22 N2 -174.3(3) . . . . ?
O4 C22 N2 C23 3.6(5) . . . . ?
C16 C22 N2 C23 -175.6(3) . . . . ?
C22 N2 C23 C24 -165.2(3) . . . . ?
C22 N2 C23 C28 76.0(4) . . . . ?
C22 N2 C23 C29 -46.7(5) . . . . ?
N2 C23 C24 C25 -175.3(3) . . . . ?
C28 C23 C24 C25 -55.2(4) . . . . ?
C29 C23 C24 C25 66.9(4) . . . . ?
C23 C24 C25 C26 59.3(5) . . . . ?
C24 C25 C26 C27 -56.9(5) . . . . ?
C25 C26 C27 C28 52.4(5) . . . . ?
C26 C27 C28 C23 -51.3(5) . . . . ?
N2 C23 C28 C27 169.5(4) . . . . ?
C24 C23 C28 C27 51.2(5) . . . . ?
C29 C23 C28 C27 -69.6(5) . . . . ?
N2 C23 C29 O5 127.5(4) . . . . ?
C24 C23 C29 O5 -115.1(4) . . . . ?
C28 C23 C29 O5 5.3(5) . . . . ?
N2 C23 C29 N3 -56.0(4) . . . . ?
C24 C23 C29 N3 61.4(5) . . . . ?
C28 C23 C29 N3 -178.3(3) . . . . ?
O5 C29 N3 C30 0.1(6) . . . . ?
C23 C29 N3 C30 -176.4(3) . . . . ?
C29 N3 C30 C31 74.1(5) . . . . ?
C29 N3 C30 C34 -168.4(4) . . . . ?
C29 N3 C30 C35 -49.5(5) . . . . ?
N3 C30 C31 C32 169.1(3) . . . . ?
C34 C30 C31 C32 51.4(4) . . . . ?
C35 C30 C31 C32 -68.5(4) . . . . ?
C30 C31 C32 N4 -50.5(5) . . . . ?
C31 C32 N4 C75 -143.3(4) . . . . ?
C31 C32 N4 C33 52.9(5) . . . . ?
C75 N4 C33 C34 137.0(4) . . . . ?
C32 N4 C33 C34 -58.0(4) . . . . ?
N4 C33 C34 C30 59.5(4) . . . . ?
N3 C30 C34 C33 -174.4(3) . . . . ?
C31 C30 C34 C33 -55.3(4) . . . . ?
C35 C30 C34 C33 66.2(4) . . . . ?
N3 C30 C35 O6 126.2(3) . . . . ?
C31 C30 C35 O6 3.5(5) . . . . ?
C34 C30 C35 O6 -115.6(4) . . . . ?
N3 C30 C35 N5 -57.2(4) . . . . ?
C31 C30 C35 N5 -179.8(3) . . . . ?
C34 C30 C35 N5 61.1(4) . . . . ?
O6 C35 N5 C36 2.5(5) . . . . ?
C30 C35 N5 C36 -174.2(3) . . . . ?
C35 N5 C36 C41 67.6(4) . . . . ?
C35 N5 C36 C42 -54.2(4) . . . . ?
C35 N5 C36 C37 -171.9(3) . . . . ?
N5 C36 C37 C38 -69.7(4) . . . . ?
C41 C36 C37 C38 51.8(5) . . . . ?
C42 C36 C37 C38 171.6(3) . . . . ?
C36 C37 C38 C39 -54.7(5) . . . . ?
C37 C38 C39 C40 56.5(5) . . . . ?
C38 C39 C40 C41 -58.5(5) . . . . ?
C39 C40 C41 C36 57.9(5) . . . . ?
N5 C36 C41 C40 67.1(4) . . . . ?
C42 C36 C41 C40 -171.3(3) . . . . ?
C37 C36 C41 C40 -52.8(5) . . . . ?
N5 C36 C42 O7 131.0(4) . . . . ?
C41 C36 C42 O7 8.5(5) . . . . ?
C37 C36 C42 O7 -110.9(4) . . . . ?
N5 C36 C42 N6 -52.0(4) . . . . ?
C41 C36 C42 N6 -174.5(3) . . . . ?
C37 C36 C42 N6 66.1(4) . . . . ?
O7 C42 N6 C43 4.6(6) . . . . ?
C36 C42 N6 C43 -172.4(3) . . . . ?
C42 N6 C43 C49 -55.7(5) . . . . ?
C42 N6 C43 C44 -174.1(3) . . . . ?
C42 N6 C43 C48 66.5(4) . . . . ?
N6 C43 C44 C45 -67.1(4) . . . . ?
C49 C43 C44 C45 174.6(3) . . . . ?
C48 C43 C44 C45 54.0(4) . . . . ?
C43 C44 C45 C46 -54.3(4) . . . . ?
C44 C45 C46 C47 54.1(5) . . . . ?
C45 C46 C47 C48 -56.3(5) . . . . ?
C46 C47 C48 C43 58.5(4) . . . . ?
N6 C43 C48 C47 63.9(4) . . . . ?
C49 C43 C48 C47 -175.2(3) . . . . ?
C44 C43 C48 C47 -56.0(4) . . . . ?
N6 C43 C49 O8 134.7(4) . . . . ?
C44 C43 C49 O8 -106.7(4) . . . . ?
C48 C43 C49 O8 12.4(5) . . . . ?
N6 C43 C49 N7 -48.1(4) . . . . ?
C44 C43 C49 N7 70.5(4) . . . . ?
C48 C43 C49 N7 -170.4(3) . . . . ?
O8 C49 N7 C50 5.6(5) . . . . ?
C43 C49 N7 C50 -171.6(3) . . . . ?
C49 N7 C50 C55 63.8(5) . . . . ?
C49 N7 C50 C51 -174.6(3) . . . . ?
C49 N7 C50 C56 -58.5(4) . . . . ?
N7 C50 C51 C52 -70.6(4) . . . . ?
C55 C50 C51 C52 51.5(5) . . . . ?
C56 C50 C51 C52 171.1(3) . . . . ?
C50 C51 C52 C53 -50.6(5) . . . . ?
C51 C52 C53 C54 53.0(5) . . . . ?
C52 C53 C54 C55 -58.5(5) . . . . ?
C53 C54 C55 C50 61.3(5) . . . . ?
N7 C50 C55 C54 64.9(5) . . . . ?
C51 C50 C55 C54 -56.7(5) . . . . ?
C56 C50 C55 C54 -173.4(4) . . . . ?
N7 C50 C56 O9 141.8(4) . . . . ?
C55 C50 C56 O9 19.5(5) . . . . ?
C51 C50 C56 O9 -99.7(4) . . . . ?
N7 C50 C56 N8 -43.7(4) . . . . ?
C55 C50 C56 N8 -166.1(3) . . . . ?
C51 C50 C56 N8 74.8(4) . . . . ?
O9 C56 N8 C57 2.7(6) . . . . ?
C50 C56 N8 C57 -171.7(3) . . . . ?
C56 N8 C57 C58 -175.5(3) . . . . ?
C56 N8 C57 C62 -56.8(5) . . . . ?
C56 N8 C57 C61 65.8(4) . . . . ?
N8 C57 C58 C59 -68.7(4) . . . . ?
C62 C57 C58 C59 171.0(3) . . . . ?
C61 C57 C58 C59 51.3(4) . . . . ?
C57 C58 C59 N9 -53.5(4) . . . . ?
C58 C59 N9 C87 -135(3) . . . . ?
C58 C59 N9 C81 -121.3(5) . . . . ?
C58 C59 N9 C60 56.8(4) . . . . ?
C87 N9 C60 C61 132(3) . . . . ?
C81 N9 C60 C61 118.8(6) . . . . ?
C59 N9 C60 C61 -59.0(4) . . . . ?
N9 C60 C61 C57 58.2(4) . . . . ?
N8 C57 C61 C60 65.8(4) . . . . ?
C58 C57 C61 C60 -53.4(4) . . . . ?
C62 C57 C61 C60 -171.6(3) . . . . ?
N8 C57 C62 O10 146.8(4) . . . . ?
C58 C57 C62 O10 -94.0(5) . . . . ?
C61 C57 C62 O10 24.3(5) . . . . ?
N8 C57 C62 N10 -37.8(5) . . . . ?
C58 C57 C62 N10 81.4(4) . . . . ?
C61 C57 C62 N10 -160.3(4) . . . . ?
O10 C62 N10 C63 3.7(7) . . . . ?
C57 C62 N10 C63 -171.5(4) . . . . ?
C62 N10 C63 C64 51.2(6) . . . . ?
C62 N10 C63 C68 170.6(4) . . . . ?
C62 N10 C63 C69 -75.2(5) . . . . ?
N10 C63 C64 C65 63.4(6) . . . . ?
C68 C63 C64 C65 -54.7(6) . . . . ?
C69 C63 C64 C65 -169.8(4) . . . . ?
C63 C64 C65 C66 57.3(6) . . . . ?
C64 C65 C66 C67 -57.3(7) . . . . ?
C65 C66 C67 C68 56.4(6) . . . . ?
C66 C67 C68 C63 -56.5(6) . . . . ?
N10 C63 C68 C67 -66.3(5) . . . . ?
C64 C63 C68 C67 54.9(5) . . . . ?
C69 C63 C68 C67 174.4(4) . . . . ?
N10 C63 C69 O11 163.1(4) . . . . ?
C64 C63 C69 O11 36.5(6) . . . . ?
C68 C63 C69 O11 -81.4(6) . . . . ?
N10 C63 C69 N11 -23.4(6) . . . . ?
C64 C63 C69 N11 -150.0(5) . . . . ?
C68 C63 C69 N11 92.1(5) . . . . ?
O11 C69 N11 C70 10.5(8) . . . . ?
C63 C69 N11 C70 -162.9(4) . . . . ?
C69 N11 C70 C73 47.9(7) . . . . ?
C69 N11 C70 C72 165.8(5) . . . . ?
C69 N11 C70 C71 -72.1(7) . . . . ?
N11 C70 C73 O12 -149.0(6) . . . . ?
C72 C70 C73 O12 93.0(7) . . . . ?
C71 C70 C73 O12 -27.0(8) . . . . ?
N11 C70 C73 O13 36.1(7) . . . . ?
C72 C70 C73 O13 -81.9(6) . . . . ?
C71 C70 C73 O13 158.1(5) . . . . ?
O12 C73 O13 C74 6.1(9) . . . . ?
C70 C73 O13 C74 -179.0(5) . . . . ?
C33 N4 C75 O14 -2.7(6) . . . . ?
C32 N4 C75 O14 -165.7(4) . . . . ?
C33 N4 C75 C82 174.1(12) . . . . ?
C32 N4 C75 C82 11.1(13) . . . . ?
C33 N4 C75 C76 177.7(4) . . . . ?
C32 N4 C75 C76 14.7(7) . . . . ?
O14 C75 C76 C77 65.0(14) . . . . ?
N4 C75 C76 C77 -115.4(12) . . . . ?
C75 C76 C77 C78 66.7(15) . . . . ?
C76 C77 C78 C79 -170.2(7) . . . . ?
C77 C78 C79 C80 -179.4(6) . . . . ?
C78 C79 C80 C81 -53.5(9) . . . . ?
C60 N9 C81 O15 -176.9(6) . . . . ?
C59 N9 C81 O15 0.8(10) . . . . ?
C60 N9 C81 C80 6.2(10) . . . . ?
C59 N9 C81 C80 -176.1(5) . . . . ?
C79 C80 C81 O15 -66.2(9) . . . . ?
C79 C80 C81 N9 110.8(7) . . . . ?
O14 C75 C82 C83 97(7) . . . . ?
N4 C75 C82 C83 -79(7) . . . . ?
C75 C82 C83 C84 -54(8) . . . . ?
C82 C83 C84 C85 -178(4) . . . . ?
C83 C84 C85 C86 -63(4) . . . . ?
C84 C85 C86 C87 -56(5) . . . . ?
C60 N9 C87 O16 177(3) . . . . ?
C59 N9 C87 O16 10(6) . . . . ?
C60 N9 C87 C86 0(6) . . . . ?
C59 N9 C87 C86 -167(3) . . . . ?
C85 C86 C87 O16 -27(6) . . . . ?
C85 C86 C87 N9 150(4) . . . . ?
C96 N12 C88 O17 17(4) . . . . ?
C96 N12 C88 O18 -171.7(16) . . . . ?
O17 C88 O18 C89 -5(4) . . . . ?
N12 C88 O18 C89 -176.8(18) . . . . ?
C88 O18 C89 C90 -75(2) . . . . ?
O18 C89 C90 C91 -10(2) . . . . ?
O18 C89 C90 C95 175.9(12) . . . . ?
C95 C90 C91 C92 -1.7(18) . . . . ?
C89 C90 C91 C92 -175.7(14) . . . . ?
C90 C91 C92 C93 4(2) . . . . ?
C91 C92 C93 C94 -6(2) . . . . ?
C92 C93 C94 C95 6(2) . . . . ?
C91 C90 C95 C94 0.8(18) . . . . ?
C89 C90 C95 C94 175.2(14) . . . . ?
C93 C94 C95 C90 -3(2) . . . . ?
C88 N12 C96 C97 66.7(19) . . . . ?
C88 N12 C96 C101 -173.8(18) . . . . ?
C88 N12 C96 C102 -55.9(19) . . . . ?
N12 C96 C97 C98 171.4(8) . . . . ?
C101 C96 C97 C98 52.9(9) . . . . ?
C102 C96 C97 C98 -68.5(11) . . . . ?
C96 C97 C98 C99 -52.8(10) . . . . ?
C97 C98 C99 C100 52.9(11) . . . . ?
C98 C99 C100 C101 -56.9(11) . . . . ?
C99 C100 C101 C96 58.5(10) . . . . ?
N12 C96 C101 C100 -174.6(9) . . . . ?
C97 C96 C101 C100 -54.7(10) . . . . ?
C102 C96 C101 C100 68.5(10) . . . . ?
N12 C96 C102 O19 131(2) . . . . ?
C97 C96 C102 O19 10(2) . . . . ?
C101 C96 C102 O19 -112(2) . . . . ?
N12 C96 C102 N13 -50.2(16) . . . . ?
C97 C96 C102 N13 -171.6(13) . . . . ?
C101 C96 C102 N13 66.9(16) . . . . ?
O19 C102 N13 C103 4(3) . . . . ?
C96 C102 N13 C103 -174.5(13) . . . . ?
C102 N13 C103 C104 73.7(19) . . . . ?
C102 N13 C103 C130 -48.0(18) . . . . ?
C102 N13 C103 C108 -167.5(16) . . . . ?
N13 C103 C104 C105 169.4(9) . . . . ?
C130 C103 C104 C105 -71.9(10) . . . . ?
C108 C103 C104 C105 51.9(11) . . . . ?
C103 C104 C105 C106 -50.7(12) . . . . ?
C104 C105 C106 C107 51.2(12) . . . . ?
C105 C106 C107 C108 -56.4(12) . . . . ?
C106 C107 C108 C103 59.1(12) . . . . ?
N13 C103 C108 C107 -175.3(11) . . . . ?
C104 C103 C108 C107 -55.4(11) . . . . ?
C130 C103 C108 C107 68.5(11) . . . . ?
C117 N14 C109 O20 0(7) . . . . ?
C117 N14 C109 O21 -166(3) . . . . ?
O20 C109 O21 C110 15(6) . . . . ?
N14 C109 O21 C110 -179(3) . . . . ?
C109 O21 C110 C111 -99(4) . . . . ?
O21 C110 C111 C116 117(3) . . . . ?
O21 C110 C111 C112 -70(3) . . . . ?
C116 C111 C112 C113 -7(3) . . . . ?
C110 C111 C112 C113 179(2) . . . . ?
C111 C112 C113 C114 8(4) . . . . ?
C112 C113 C114 C115 -9(4) . . . . ?
C113 C114 C115 C116 8(4) . . . . ?
C112 C111 C116 C115 7(4) . . . . ?
C110 C111 C116 C115 -180(2) . . . . ?
C114 C115 C116 C111 -7(4) . . . . ?
C109 N14 C117 C123 -51(3) . . . . ?
C109 N14 C117 C118 73(3) . . . . ?
C109 N14 C117 C122 -170(3) . . . . ?
N14 C117 C118 C119 169.0(15) . . . . ?
C123 C117 C118 C119 -69.8(18) . . . . ?
C122 C117 C118 C119 52.8(17) . . . . ?
C117 C118 C119 C120 -51.5(18) . . . . ?
C118 C119 C120 C121 52.2(17) . . . . ?
C119 C120 C121 C122 -57.1(16) . . . . ?
C120 C121 C122 C117 59.7(16) . . . . ?
N14 C117 C122 C121 -172.5(13) . . . . ?
C123 C117 C122 C121 69.1(15) . . . . ?
C118 C117 C122 C121 -55.8(15) . . . . ?
N14 C117 C123 O22 130(3) . . . . ?
C118 C117 C123 O22 9(3) . . . . ?
C122 C117 C123 O22 -113(3) . . . . ?
N14 C117 C123 N15 -52(2) . . . . ?
C118 C117 C123 N15 -172.2(19) . . . . ?
C122 C117 C123 N15 66(2) . . . . ?
O22 C123 N15 C124 8(4) . . . . ?
C117 C123 N15 C124 -170.8(18) . . . . ?
C123 N15 C124 C129 -174(2) . . . . ?
C123 N15 C124 C125 67(3) . . . . ?
C123 N15 C124 C130 -61(2) . . . . ?
N15 C124 C125 C126 170.7(14) . . . . ?
C129 C124 C125 C126 50.1(18) . . . . ?
C130 C124 C125 C126 -64.6(15) . . . . ?
C124 C125 C126 C127 -51.6(18) . . . . ?
C125 C126 C127 C128 51.6(19) . . . . ?
C126 C127 C128 C129 -55(2) . . . . ?
C127 C128 C129 C124 57.0(19) . . . . ?
N15 C124 C129 C128 -174.1(17) . . . . ?
C125 C124 C129 C128 -52.0(18) . . . . ?
C130 C124 C129 C128 69.3(15) . . . . ?
N13 C103 C130 O23 132.0(8) . . . . ?
C104 C103 C130 O23 10.8(10) . . . . ?
C108 C103 C130 O23 -111.6(8) . . . . ?
N13 C103 C130 N16 -56.4(9) . . . . ?
C104 C103 C130 N16 -177.6(6) . . . . ?
C108 C103 C130 N16 60.0(8) . . . . ?
N15 C124 C130 O23 133.8(10) . . . . ?
C129 C124 C130 O23 -109.5(9) . . . . ?
C125 C124 C130 O23 8.0(13) . . . . ?
N15 C124 C130 N16 -40.9(12) . . . . ?
C129 C124 C130 N16 75.7(10) . . . . ?
C125 C124 C130 N16 -166.8(9) . . . . ?
O23 C130 N16 C131 1.6(7) . . . . ?
C103 C130 N16 C131 -170.2(5) . . . . ?
C124 C130 N16 C131 176.2(7) . . . . ?
C130 N16 C131 C135 68.7(5) . . . . ?
C130 N16 C131 C132 -173.9(4) . . . . ?
C130 N16 C131 C136 -54.9(5) . . . . ?
N16 C131 C132 C133 -173.5(4) . . . . ?
C135 C131 C132 C133 -54.5(5) . . . . ?
C136 C131 C132 C133 66.9(4) . . . . ?
C131 C132 C133 N17 58.3(5) . . . . ?
C132 C133 N17 C195 140.4(4) . . . . ?
C132 C133 N17 C188 140.4(4) . . . . ?
C132 C133 N17 C134 -55.2(5) . . . . ?
C195 N17 C134 C135 -146.8(4) . . . . ?
C188 N17 C134 C135 -146.8(4) . . . . ?
C133 N17 C134 C135 49.8(5) . . . . ?
N17 C134 C135 C131 -48.5(6) . . . . ?
N16 C131 C135 C134 168.6(4) . . . . ?
C132 C131 C135 C134 50.5(5) . . . . ?
C136 C131 C135 C134 -69.0(5) . . . . ?
N16 C131 C136 O24 128.7(4) . . . . ?
C135 C131 C136 O24 6.2(6) . . . . ?
C132 C131 C136 O24 -112.5(4) . . . . ?
N16 C131 C136 N18 -54.4(5) . . . . ?
C135 C131 C136 N18 -176.9(3) . . . . ?
C132 C131 C136 N18 64.4(4) . . . . ?
O24 C136 N18 C137 1.8(6) . . . . ?
C131 C136 N18 C137 -175.2(3) . . . . ?
C136 N18 C137 C142 67.6(5) . . . . ?
C136 N18 C137 C143 -54.7(4) . . . . ?
C136 N18 C137 C138 -172.9(3) . . . . ?
N18 C137 C138 C139 -67.2(4) . . . . ?
C142 C137 C138 C139 54.1(5) . . . . ?
C143 C137 C138 C139 173.6(3) . . . . ?
C137 C138 C139 C140 -55.6(5) . . . . ?
C138 C139 C140 C141 55.2(5) . . . . ?
C139 C140 C141 C142 -56.4(5) . . . . ?
C140 C141 C142 C137 57.9(5) . . . . ?
N18 C137 C142 C141 65.1(4) . . . . ?
C143 C137 C142 C141 -173.0(3) . . . . ?
C138 C137 C142 C141 -55.0(5) . . . . ?
N18 C137 C143 O25 133.8(4) . . . . ?
C142 C137 C143 O25 11.0(5) . . . . ?
C138 C137 C143 O25 -107.2(4) . . . . ?
N18 C137 C143 N19 -48.0(4) . . . . ?
C142 C137 C143 N19 -170.8(4) . . . . ?
C138 C137 C143 N19 71.0(5) . . . . ?
O25 C143 N19 C144 3.2(6) . . . . ?
C137 C143 N19 C144 -174.9(4) . . . . ?
C143 N19 C144 C145 -169.7(4) . . . . ?
C143 N19 C144 C150 -51.3(6) . . . . ?
C143 N19 C144 C149 70.8(5) . . . . ?
N19 C144 C145 C146 -174.0(4) . . . . ?
C150 C144 C145 C146 67.7(5) . . . . ?
C149 C144 C145 C146 -54.3(5) . . . . ?
C144 C145 C146 C147 60.4(6) . . . . ?
C145 C146 C147 C148 -58.4(6) . . . . ?
C146 C147 C148 C149 52.8(7) . . . . ?
C147 C148 C149 C144 -50.2(6) . . . . ?
N19 C144 C149 C148 169.3(4) . . . . ?
C145 C144 C149 C148 50.5(5) . . . . ?
C150 C144 C149 C148 -70.0(5) . . . . ?
N19 C144 C150 O26 130.0(4) . . . . ?
C145 C144 C150 O26 -112.1(5) . . . . ?
C149 C144 C150 O26 8.8(6) . . . . ?
N19 C144 C150 N21 -53.4(5) . . . . ?
C145 C144 C150 N21 64.6(5) . . . . ?
C149 C144 C150 N21 -174.6(4) . . . . ?
N19 C144 C150 N20 -53.4(5) . . . . ?
C145 C144 C150 N20 64.6(5) . . . . ?
C149 C144 C150 N20 -174.6(4) . . . . ?
O26 C150 N20 C151 5.0(7) . . . . ?
C144 C150 N20 C151 -171.7(5) . . . . ?
C150 N20 C151 C163 -58.2(8) . . . . ?
C150 N20 C151 C152 -173.9(6) . . . . ?
C150 N20 C151 C156 65.7(7) . . . . ?
N20 C151 C152 C153 -66.8(10) . . . . ?
C163 C151 C152 C153 174.8(8) . . . . ?
C156 C151 C152 C153 53.1(11) . . . . ?
C151 C152 C153 C154 -55.2(11) . . . . ?
C152 C153 C154 C155 55.8(10) . . . . ?
C153 C154 C155 C156 -56.8(10) . . . . ?
C154 C155 C156 C151 55.1(11) . . . . ?
N20 C151 C156 C155 66.7(9) . . . . ?
C163 C151 C156 C155 -169.9(7) . . . . ?
C152 C151 C156 C155 -51.4(11) . . . . ?
O26 C150 N21 C157 2.8(11) . . . . ?
C144 C150 N21 C157 -173.9(9) . . . . ?
C150 N21 C157 C158 -163.9(10) . . . . ?
C150 N21 C157 C162 69.3(15) . . . . ?
C150 N21 C157 C163 -45.5(14) . . . . ?
N21 C157 C158 C159 -76(2) . . . . ?
C162 C157 C158 C159 51(2) . . . . ?
C163 C157 C158 C159 167.4(15) . . . . ?
C157 C158 C159 C160 -47(2) . . . . ?
C158 C159 C160 C161 49(2) . . . . ?
C159 C160 C161 C162 -55(2) . . . . ?
C160 C161 C162 C157 56(2) . . . . ?
N21 C157 C162 C161 75.1(19) . . . . ?
C158 C157 C162 C161 -53(2) . . . . ?
C163 C157 C162 C161 -171.1(14) . . . . ?
N20 C151 C163 O27 142.9(5) . . . . ?
C152 C151 C163 O27 -101.3(7) . . . . ?
C156 C151 C163 O27 19.8(8) . . . . ?
N20 C151 C163 N22 -39.3(9) . . . . ?
C152 C151 C163 N22 76.6(7) . . . . ?
C156 C151 C163 N22 -162.3(6) . . . . ?
N21 C157 C163 O27 135.8(7) . . . . ?
C158 C157 C163 O27 -102.6(12) . . . . ?
C162 C157 C163 O27 17.4(14) . . . . ?
N21 C157 C163 N22 -54.3(13) . . . . ?
C158 C157 C163 N22 67.3(12) . . . . ?
C162 C157 C163 N22 -172.7(11) . . . . ?
O27 C163 N22 C164 3.8(6) . . . . ?
C151 C163 N22 C164 -174.1(5) . . . . ?
C157 C163 N22 C164 -166.6(7) . . . . ?
C163 N22 C164 C165 -179.0(3) . . . . ?
C163 N22 C164 C169 -59.7(5) . . . . ?
C163 N22 C164 C168 63.0(5) . . . . ?
N22 C164 C165 C166 -64.8(4) . . . . ?
C169 C164 C165 C166 173.8(3) . . . . ?
C168 C164 C165 C166 54.8(4) . . . . ?
C164 C165 C166 N23 -52.7(4) . . . . ?
C165 C166 N23 C201 -138.6(4) . . . . ?
C165 C166 N23 C194 -138.6(4) . . . . ?
C165 C166 N23 C167 51.9(5) . . . . ?
C201 N23 C167 C168 136.7(5) . . . . ?
C194 N23 C167 C168 136.7(5) . . . . ?
C166 N23 C167 C168 -54.6(5) . . . . ?
N23 C167 C168 C164 57.0(5) . . . . ?
N22 C164 C168 C167 61.8(4) . . . . ?
C165 C164 C168 C167 -56.6(5) . . . . ?
C169 C164 C168 C167 -174.5(4) . . . . ?
N22 C164 C169 O28 149.4(4) . . . . ?
C165 C164 C169 O28 -91.2(4) . . . . ?
C168 C164 C169 O28 26.5(5) . . . . ?
N22 C164 C169 N24 -35.5(5) . . . . ?
C165 C164 C169 N24 84.0(4) . . . . ?
C168 C164 C169 N24 -158.3(3) . . . . ?
O28 C169 N24 C170 1.9(6) . . . . ?
C164 C169 N24 C170 -173.1(3) . . . . ?
C169 N24 C170 C176 -76.2(14) . . . . ?
C169 N24 C170 C175 45.3(5) . . . . ?
C169 N24 C170 C171 164.5(4) . . . . ?
C169 N24 C170 C182 -83.2(12) . . . . ?
N24 C170 C171 C172 -65.2(4) . . . . ?
C176 C170 C171 C172 171.2(9) . . . . ?
C175 C170 C171 C172 57.0(5) . . . . ?
C182 C170 C171 C172 178.5(8) . . . . ?
C170 C171 C172 C173 -54.7(5) . . . . ?
C171 C172 C173 C174 52.9(5) . . . . ?
C172 C173 C174 C175 -55.0(5) . . . . ?
C173 C174 C175 C170 58.8(5) . . . . ?
N24 C170 C175 C174 59.8(4) . . . . ?
C176 C170 C175 C174 -174.1(13) . . . . ?
C171 C170 C175 C174 -58.8(4) . . . . ?
C182 C170 C175 C174 -173.9(11) . . . . ?
N24 C170 C176 O29 170(2) . . . . ?
C175 C170 C176 O29 45(3) . . . . ?
C171 C170 C176 O29 -71(3) . . . . ?
N24 C170 C176 N25 -16(3) . . . . ?
C175 C170 C176 N25 -141(2) . . . . ?
C171 C170 C176 N25 104(2) . . . . ?
O29 C176 N25 C177 13(4) . . . . ?
C170 C176 N25 C177 -161(2) . . . . ?
C176 N25 C177 C178 -174(2) . . . . ?
C176 N25 C177 C179 65(3) . . . . ?
C176 N25 C177 C180 -56(3) . . . . ?
N25 C177 C180 O30 139(2) . . . . ?
C178 C177 C180 O30 -102(3) . . . . ?
C179 C177 C180 O30 19(3) . . . . ?
N25 C177 C180 O31 -46(2) . . . . ?
C178 C177 C180 O31 74(2) . . . . ?
C179 C177 C180 O31 -166(2) . . . . ?
O30 C180 O31 C181 -3(4) . . . . ?
C177 C180 O31 C181 -178.4(18) . . . . ?
N24 C170 C182 O32 179.2(19) . . . . ?
C175 C170 C182 O32 51(3) . . . . ?
C171 C170 C182 O32 -66(2) . . . . ?
N24 C170 C182 N26 -4(3) . . . . ?
C175 C170 C182 N26 -131.6(19) . . . . ?
C171 C170 C182 N26 111(2) . . . . ?
O32 C182 N26 C183 11(4) . . . . ?
C170 C182 N26 C183 -165.8(18) . . . . ?
C182 N26 C183 C184 -169(2) . . . . ?
C182 N26 C183 C186 -50(2) . . . . ?
C182 N26 C183 C185 70(2) . . . . ?
N26 C183 C186 O33 142(2) . . . . ?
C184 C183 C186 O33 -99(2) . . . . ?
C185 C183 C186 O33 21(3) . . . . ?
N26 C183 C186 O34 -46(2) . . . . ?
C184 C183 C186 O34 73(2) . . . . ?
C185 C183 C186 O34 -167.5(19) . . . . ?
O33 C186 O34 C187 -1(4) . . . . ?
C183 C186 O34 C187 -173.1(19) . . . . ?
C133 N17 C188 O35 -3.7(7) . . . . ?
C134 N17 C188 O35 -166.5(4) . . . . ?
C133 N17 C188 C189 177.4(5) . . . . ?
C134 N17 C188 C189 14.7(7) . . . . ?
O35 C188 C189 C190 108.8(7) . . . . ?
N17 C188 C189 C190 -72.3(7) . . . . ?
C188 C189 C190 C191 -35.8(9) . . . . ?
C189 C190 C191 C192 179.1(6) . . . . ?
C190 C191 C192 C193 -175.1(5) . . . . ?
C191 C192 C193 C194 54.9(8) . . . . ?
C167 N23 C194 O36 175.5(5) . . . . ?
C166 N23 C194 O36 7.3(7) . . . . ?
C167 N23 C194 C193 -5.6(8) . . . . ?
C166 N23 C194 C193 -173.8(5) . . . . ?
C192 C193 C194 O36 -103.2(7) . . . . ?
C192 C193 C194 N23 77.9(7) . . . . ?
C133 N17 C195 O37 -3.7(7) . . . . ?
C134 N17 C195 O37 -166.5(4) . . . . ?
C133 N17 C195 C196 173.0(14) . . . . ?
C134 N17 C195 C196 10.2(15) . . . . ?
O37 C195 C196 C197 44(4) . . . . ?
N17 C195 C196 C197 -132(3) . . . . ?
C195 C196 C197 C198 51(4) . . . . ?
C196 C197 C198 C199 74(4) . . . . ?
C197 C198 C199 C200 -174(2) . . . . ?
C198 C199 C200 C201 77(4) . . . . ?
C167 N23 C201 O38 175.5(5) . . . . ?
C166 N23 C201 O38 7.3(7) . . . . ?
C167 N23 C201 C200 8.8(13) . . . . ?
C166 N23 C201 C200 -159.5(11) . . . . ?
C199 C200 C201 O38 -78(3) . . . . ?
C199 C200 C201 N23 88(3) . . . . ?
